data_4317950
loop_
_publ_author_name
'Travis M. Anderson'
'Xuan Zhang'
'Kenneth I. Hardcastle'
'Craig L. Hill'

_publ_section_title
;
 Reactions of Trivacant Wells-Dawson Heteropolytungstates. Ionic Strength
 and Jahn-Teller Effects on Formation in Multi-Iron Complexes
;
_journal_name_full 'Inorganic Chemistry'
_journal_page_first 2477
_journal_page_last 2488
_journal_paper_doi 10.1021/ic0112443
_journal_volume 41
_journal_year 2002
_chemical_formula_moiety alpha-P2W15O56(FeOH2)3
_chemical_formula_sum 'Fe3 Na7.5 O81 P2 W15'
_chemical_formula_weight 4455.67
_chemical_name_systematic
;
  ?
;
_space_group_IT_number 1
_symmetry_cell_setting triclinic
_symmetry_space_group_name_Hall 'P 1'
_symmetry_space_group_name_H-M 'P 1'
_atom_sites_solution_hydrogens geom
_atom_sites_solution_primary direct
_atom_sites_solution_secondary difmap
_audit_creation_method SHELXL-97
_cell_angle_alpha 92.471(2)
_cell_angle_beta 97.309(2)
_cell_angle_gamma 108.181(2)
_cell_formula_units_Z 2
_cell_length_a 12.8594(11)
_cell_length_b 13.3491(12)
_cell_length_c 22.2503(19)
_cell_measurement_reflns_used 8422
_cell_measurement_temperature 100(2)
_cell_measurement_theta_max 32.629
_cell_measurement_theta_min 2.182
_cell_volume 3585.4(5)
_computing_cell_refinement 'Bruker SMART/SAINT'
_computing_data_collection 'Bruker SMART'
_computing_data_reduction 'Bruker SAINT'
_computing_molecular_graphics 'Bruker SHELXTL'
_computing_publication_material 'Bruker SHELXTL'
_computing_structure_refinement 'SHELXL-97 (Sheldrick, 1997)'
_computing_structure_solution 'SHELXS-97 (Sheldrick, 1990)'
_diffrn_ambient_temperature 100(2)
_diffrn_measured_fraction_theta_full 0.923
_diffrn_measured_fraction_theta_max 0.923
_diffrn_measurement_device_type 'CCD area detector'
_diffrn_measurement_method 'phi and omega scans'
_diffrn_radiation_monochromator graphite
_diffrn_radiation_source 'fine-focus sealed tube'
_diffrn_radiation_type MoK\a
_diffrn_radiation_wavelength 0.71073
_diffrn_reflns_av_R_equivalents 0.0418
_diffrn_reflns_av_sigmaI/netI 0.1183
_diffrn_reflns_limit_h_max 19
_diffrn_reflns_limit_h_min -19
_diffrn_reflns_limit_k_max 20
_diffrn_reflns_limit_k_min -20
_diffrn_reflns_limit_l_max 33
_diffrn_reflns_limit_l_min -32
_diffrn_reflns_number 61808
_diffrn_reflns_theta_full 32.76
_diffrn_reflns_theta_max 32.76
_diffrn_reflns_theta_min 1.61
_exptl_absorpt_coefficient_mu 24.755
_exptl_absorpt_correction_T_max 1
_exptl_absorpt_correction_T_min 0.526029
_exptl_absorpt_correction_type multi-scan
_exptl_absorpt_process_details 'SADABS V2.03, Sheldrick'
_exptl_crystal_colour 'light yellow'
_exptl_crystal_density_diffrn 4.127
_exptl_crystal_density_method 'not measured'
_exptl_crystal_description rod
_exptl_crystal_F_000 3897
_exptl_crystal_size_max 0.16
_exptl_crystal_size_mid 0.035
_exptl_crystal_size_min 0.035
_refine_diff_density_max 4.932
_refine_diff_density_min -2.749
_refine_diff_density_rms 0.442
_refine_ls_abs_structure_details 'Flack H D (1983), Acta Cryst. A39, 876-881'
_refine_ls_abs_structure_Flack 0.283(7)
_refine_ls_extinction_method none
_refine_ls_goodness_of_fit_ref 0.927
_refine_ls_hydrogen_treatment mixed
_refine_ls_matrix_type full
_refine_ls_number_parameters 1074
_refine_ls_number_reflns 46442
_refine_ls_number_restraints 3
_refine_ls_restrained_S_all 0.927
_refine_ls_R_factor_all 0.0693
_refine_ls_R_factor_gt 0.0483
_refine_ls_shift/su_max 0.003
_refine_ls_shift/su_mean 0.000
_refine_ls_structure_factor_coef Fsqd
_refine_ls_weighting_details 'calc w=1/[\s^2^(Fo^2^)+(0.0000P)^2^+0.0000P] where P=(Fo^2^+2Fc^2^)/3'
_refine_ls_weighting_scheme calc
_refine_ls_wR_factor_gt 0.0789
_refine_ls_wR_factor_ref 0.0825
_reflns_number_gt 31386
_reflns_number_total 46442
_reflns_threshold_expression >2sigma(I)
_cod_data_source_file ic0112443_2.cif
_cod_data_source_block 2
_cod_depositor_comments
;
The following automatic conversions were performed:

'_symmetry_cell_setting' value 'Triclinic' changed to 'triclinic'
according to the built-in table from CIF Core dictionary named
'cif_core.dic' version 2.4.1 from 2010-06-29.

Automatic conversion script
Id: cif_fix_values 1646 2011-03-28 12:23:43Z adriana 
;
_cod_original_formula_sum 'Fe3 Na7.50 O81 P2 W15'
_cod_database_code 4317950

loop_
_symmetry_equiv_pos_as_xyz
'x, y, z'

loop_
_atom_site_label
_atom_site_type_symbol
_atom_site_fract_x
_atom_site_fract_y
_atom_site_fract_z
_atom_site_U_iso_or_equiv
_atom_site_adp_type
_atom_site_occupancy
_atom_site_symmetry_multiplicity
_atom_site_calc_flag
_atom_site_refinement_flags
_atom_site_disorder_assembly
_atom_site_disorder_group
Fe1 Fe 0.13571(18) 0.64514(18) 0.20540(10) 0.0067(5) Uiso 1 1 d . . .
Fe2 Fe 0.38718(18) 0.68243(18) 0.27104(10) 0.0062(4) Uiso 1 1 d . . .
Fe3 Fe 0.24816(18) 0.46138(18) 0.19223(10) 0.0092(5) Uiso 1 1 d . . .
W1 W 0.05307(5) 0.71223(5) 0.34701(3) 0.01052(15) Uani 1 1 d . . .
W2 W 0.31398(6) 0.75128(5) 0.41558(3) 0.01048(15) Uani 1 1 d . . .
W3 W 0.44309(5) 0.54578(5) 0.40058(3) 0.01042(15) Uani 1 1 d . . .
W4 W 0.29959(6) 0.31602(5) 0.31802(3) 0.01057(15) Uani 1 1 d . . .
W5 W 0.01879(6) 0.27228(5) 0.24507(3) 0.01107(15) Uani 1 1 d . . .
W6 W -0.09813(5) 0.46292(6) 0.25803(3) 0.01119(15) Uani 1 1 d . . .
W7 W -0.05953(6) 0.59570(5) 0.48695(3) 0.01215(15) Uani 1 1 d . . .
W8 W 0.19922(6) 0.63888(6) 0.55630(3) 0.01277(16) Uani 1 1 d . . .
W9 W 0.33151(6) 0.43226(6) 0.54226(3) 0.01236(16) Uani 1 1 d . . .
W10 W 0.19588(6) 0.20156(5) 0.46098(3) 0.01198(15) Uani 1 1 d . . .
W11 W -0.08988(6) 0.15336(6) 0.38500(3) 0.01261(16) Uani 1 1 d . . .
W12 W -0.21136(6) 0.34047(6) 0.39677(3) 0.01232(16) Uani 1 1 d . . .
W13 W 0.10590(6) 0.39472(6) 0.63568(3) 0.01485(16) Uani 1 1 d . . .
W14 W -0.03316(6) 0.16048(6) 0.55286(3) 0.01490(16) Uani 1 1 d . . .
W15 W -0.15780(6) 0.34924(6) 0.56466(3) 0.01519(16) Uani 1 1 d . . .
P1 P 0.1756(3) 0.5142(4) 0.32641(19) 0.008 Uiso 1 1 d . . .
P2 P 0.0563(4) 0.3892(4) 0.47715(19) 0.010 Uiso 1 1 d . . .
O1 O 0.2212(8) 0.5611(8) 0.2661(4) 0.007 Uiso 1 1 d . . .
O2 O 0.1648(8) 0.6045(8) 0.3663(4) 0.008 Uiso 1 1 d . . .
O3 O 0.2565(8) 0.4644(8) 0.3580(4) 0.005 Uiso 1 1 d . . .
O4 O 0.0612(8) 0.4316(8) 0.3051(4) 0.007 Uiso 1 1 d . . .
O5 O 0.0084(8) 0.3390(8) 0.5340(4) 0.008 Uiso 1 1 d . . .
O6 O 0.0736(9) 0.5075(9) 0.4838(5) 0.010 Uiso 1 1 d . . .
O7 O 0.1638(9) 0.3655(9) 0.4750(5) 0.008 Uiso 1 1 d . . .
O8 O -0.0312(9) 0.3329(9) 0.4229(5) 0.010 Uiso 1 1 d . . .
O9 O 0.2904(8) 0.7464(8) 0.2119(4) 0.010(2) Uiso 1 1 d . . .
O10 O 0.3878(7) 0.5824(7) 0.2004(4) 0.0009(19) Uiso 1 1 d . . .
O11 O 0.2804(8) 0.3902(8) 0.1166(5) 0.012(2) Uiso 1 1 d . . .
O12 O 0.1729(8) 0.5491(9) 0.1483(5) 0.012(2) Uiso 1 1 d . . .
O13 O 0.1105(9) 0.7224(9) 0.2751(5) 0.017(3) Uiso 1 1 d . . .
O14 O 0.3534(8) 0.7609(8) 0.3384(4) 0.007(2) Uiso 1 1 d . . .
O15 O 0.4497(9) 0.6055(9) 0.3290(5) 0.017(3) Uiso 1 1 d . . .
O16 O 0.3141(8) 0.3885(8) 0.2499(4) 0.008(2) Uiso 1 1 d . . .
O17 O 0.1075(9) 0.3517(9) 0.1962(5) 0.013(2) Uiso 1 1 d . . .
O18 O -0.0051(8) 0.5371(8) 0.2105(4) 0.008(2) Uiso 1 1 d . . .
O19 O -0.0169(9) 0.7996(9) 0.3419(5) 0.015(2) Uiso 1 1 d . . .
O20 O 0.1902(8) 0.7996(8) 0.3929(5) 0.013(2) Uiso 1 1 d . . .
O21 O 0.4030(10) 0.8632(10) 0.4529(5) 0.025(3) Uiso 1 1 d . . .
O22 O 0.3888(9) 0.6468(8) 0.4319(5) 0.012(2) Uiso 1 1 d . . .
O23 O 0.5814(9) 0.5910(9) 0.4312(5) 0.015(3) Uiso 1 1 d . . .
O24 O 0.4330(8) 0.4099(8) 0.3655(5) 0.009(2) Uiso 1 1 d . . .
O25 O 0.3389(8) 0.2110(8) 0.2996(4) 0.009(2) Uiso 1 1 d . . .
O26 O 0.1476(9) 0.2572(8) 0.2945(5) 0.011(2) Uiso 1 1 d . . .
O27 O -0.0282(9) 0.1527(9) 0.2002(5) 0.014(3) Uiso 1 1 d . . .
O28 O -0.1000(8) 0.3277(8) 0.2216(4) 0.009(2) Uiso 1 1 d . . .
O29 O -0.2240(9) 0.4583(9) 0.2180(5) 0.019(3) Uiso 1 1 d . . .
O30 O -0.0595(8) 0.5813(8) 0.3153(4) 0.010(2) Uiso 1 1 d . . .
O31 O 0.0117(8) 0.6722(8) 0.4281(4) 0.008(2) Uiso 1 1 d . . .
O32 O 0.2356(9) 0.7001(9) 0.4839(5) 0.015(3) Uiso 1 1 d . . .
O33 O 0.3866(9) 0.4671(9) 0.4694(5) 0.014(3) Uiso 1 1 d . . .
O34 O 0.2723(10) 0.2661(9) 0.3982(5) 0.018(3) Uiso 1 1 d . . .
O35 O -0.0599(9) 0.2067(9) 0.3129(5) 0.016(3) Uiso 1 1 d . . .
O36 O -0.1631(9) 0.3821(9) 0.3236(5) 0.017(3) Uiso 1 1 d . . .
O37 O -0.1425(9) 0.6658(9) 0.4979(5) 0.014(2) Uiso 1 1 d . . .
O38 O 0.0632(8) 0.6726(8) 0.5492(4) 0.010(2) Uiso 1 1 d . . .
O39 O 0.2689(10) 0.7324(9) 0.6111(5) 0.020(3) Uiso 1 1 d . . .
O40 O 0.2981(9) 0.5572(8) 0.5495(5) 0.010(2) Uiso 1 1 d . . .
O41 O 0.4500(9) 0.4601(9) 0.5944(5) 0.011(2) Uiso 1 1 d . . .
O42 O 0.3097(9) 0.2829(9) 0.5225(5) 0.013(2) Uiso 1 1 d . . .
O43 O 0.2214(9) 0.0852(9) 0.4600(5) 0.014(3) Uiso 1 1 d . . .
O44 O 0.0590(8) 0.1597(8) 0.4098(5) 0.010(2) Uiso 1 1 d . . .
O45 O -0.1459(9) 0.0205(9) 0.3591(5) 0.010(2) Uiso 1 1 d . . .
O46 O -0.2207(9) 0.1974(9) 0.3789(5) 0.014(2) Uiso 1 1 d . . .
O47 O -0.3465(9) 0.3237(9) 0.3782(5) 0.013(2) Uiso 1 1 d . . .
O48 O -0.1506(9) 0.4888(9) 0.4312(5) 0.015(2) Uiso 1 1 d . . .
O49 O -0.1070(9) 0.4933(9) 0.5468(5) 0.015(3) Uiso 1 1 d . . .
O50 O 0.1378(8) 0.5305(8) 0.6117(4) 0.009(2) Uiso 1 1 d . . .
O51 O 0.2250(10) 0.3880(10) 0.6007(5) 0.021(3) Uiso 1 1 d . . .
O52 O 0.1015(9) 0.1721(9) 0.5265(5) 0.011(2) Uiso 1 1 d . . .
O53 O -0.1007(9) 0.1377(9) 0.4723(5) 0.017(3) Uiso 1 1 d . . .
O54 O -0.2124(8) 0.3118(8) 0.4832(5) 0.011(2) Uiso 1 1 d . . .
O55 O 0.1531(9) 0.4147(9) 0.7138(5) 0.016(3) Uiso 1 1 d . . .
O56 O 0.0467(10) 0.2422(10) 0.6280(5) 0.022(3) Uiso 1 1 d . . .
O57 O -0.0738(9) 0.0298(8) 0.5744(5) 0.011(2) Uiso 1 1 d . . .
O58 O -0.1547(9) 0.2070(9) 0.5719(5) 0.015(3) Uiso 1 1 d . . .
O59 O -0.2730(9) 0.3448(9) 0.5981(5) 0.019(3) Uiso 1 1 d . . .
O60 O -0.0462(9) 0.3918(9) 0.6380(5) 0.017(3) Uiso 1 1 d . . .
Fe4 Fe 0.65399(19) 0.98550(19) 0.67115(10) 0.0079(5) Uiso 1 1 d . . .
Fe5 Fe 0.78479(19) 1.20838(18) 0.74935(10) 0.0072(5) Uiso 1 1 d . . .
Fe6 Fe 0.90210(19) 1.02890(18) 0.74256(10) 0.0070(5) Uiso 1 1 d . . .
W16 W 0.42339(6) 0.95135(6) 0.75265(3) 0.01189(15) Uani 1 1 d . . .
W17 W 0.55919(6) 1.18385(6) 0.83450(3) 0.01151(15) Uani 1 1 d . . .
W18 W 0.83813(6) 1.22579(6) 0.91308(3) 0.01054(15) Uani 1 1 d . . .
W19 W 0.96210(6) 1.03951(6) 0.90551(3) 0.01082(15) Uani 1 1 d . . .
W20 W 0.81343(6) 0.78979(6) 0.81749(3) 0.01106(15) Uani 1 1 d . . .
W21 W 0.55381(6) 0.74610(6) 0.74376(3) 0.01139(15) Uani 1 1 d . . .
W22 W 0.30264(6) 0.84255(6) 0.89387(3) 0.01208(16) Uani 1 1 d . . .
W23 W 0.44085(6) 1.07315(6) 0.97439(3) 0.01103(15) Uani 1 1 d . . .
W24 W 0.72458(6) 1.11628(6) 1.05400(3) 0.01052(15) Uani 1 1 d . . .
W25 W 0.84546(6) 0.92744(6) 1.04526(3) 0.01089(15) Uani 1 1 d . . .
W26 W 0.69070(6) 0.67358(6) 0.95574(3) 0.01056(15) Uani 1 1 d . . .
W27 W 0.43453(6) 0.63310(6) 0.88332(3) 0.01040(15) Uani 1 1 d . . .
W28 W 0.34528(6) 0.69731(6) 1.02836(3) 0.01180(15) Uani 1 1 d . . .
W29 W 0.48317(5) 0.93344(5) 1.11058(3) 0.01118(15) Uani 1 1 d . . .
W30 W 0.60640(6) 0.74026(6) 1.10228(3) 0.01179(15) Uani 1 1 d . . .
P3 P 0.6943(4) 0.9926(4) 0.8245(2) 0.008 Uiso 1 1 d . . .
P4 P 0.5677(4) 0.8729(4) 0.9734(2) 0.010 Uiso 1 1 d . . .
O61 O 0.7429(8) 1.0394(8) 0.7633(4) 0.002 Uiso 1 1 d . . .
O62 O 0.5836(8) 1.0148(8) 0.8228(4) 0.006 Uiso 1 1 d . . .
O63 O 0.7774(9) 1.0463(9) 0.8818(5) 0.013 Uiso 1 1 d . . .
O64 O 0.6760(9) 0.8697(9) 0.8179(5) 0.013 Uiso 1 1 d . . .
O65 O 0.5166(10) 0.8270(10) 1.0322(5) 0.021 Uiso 1 1 d . . .
O66 O 0.4859(9) 0.9237(9) 0.9422(5) 0.010 Uiso 1 1 d . . .
O67 O 0.6832(8) 0.9530(8) 0.9958(4) 0.004 Uiso 1 1 d . . .
O68 O 0.5739(8) 0.7761(8) 0.9324(4) 0.006 Uiso 1 1 d . . .
O69 O 0.7055(9) 1.1436(9) 0.6677(5) 0.009(2) Uiso 1 1 d . . .
O70 O 0.9213(9) 1.1790(9) 0.7279(5) 0.012(2) Uiso 1 1 d . . .
O71 O 1.0431(9) 1.0287(9) 0.7118(5) 0.016(3) Uiso 1 1 d . . .
O72 O 0.8044(9) 0.9806(9) 0.6637(5) 0.012(2) Uiso 1 1 d . . .
O73 O 0.5163(9) 0.9939(9) 0.6972(5) 0.011(2) Uiso 1 1 d . . .
O74 O 0.6491(10) 1.2129(10) 0.7767(5) 0.016(3) Uiso 1 1 d . . .
O75 O 0.8520(9) 1.2422(9) 0.8343(5) 0.011(2) Uiso 1 1 d . . .
O76 O 0.9699(8) 1.0652(8) 0.8283(4) 0.008(2) Uiso 1 1 d . . .
O77 O 0.8631(9) 0.8830(8) 0.7618(5) 0.010(2) Uiso 1 1 d . . .
O78 O 0.6155(8) 0.8373(8) 0.6923(5) 0.010(2) Uiso 1 1 d . . .
O79 O 0.3023(9) 0.9174(9) 0.7055(5) 0.012(3) Uiso 1 1 d . . .
O80 O 0.4334(9) 1.0902(9) 0.7804(5) 0.009(2) Uiso 1 1 d . . .
O81 O 0.5232(10) 1.2934(10) 0.8398(5) 0.018(3) Uiso 1 1 d . . .
O82 O 0.6851(9) 1.2141(9) 0.8960(5) 0.014(3) Uiso 1 1 d . . .
O83 O 0.8892(10) 1.3545(10) 0.9419(5) 0.016(3) Uiso 1 1 d . . .
O84 O 0.9651(10) 1.1768(10) 0.9294(5) 0.024(3) Uiso 1 1 d . . .
O85 O 1.0988(9) 1.0489(9) 0.9282(5) 0.015(3) Uiso 1 1 d . . .
O86 O 0.8917(9) 0.8957(9) 0.8828(5) 0.014(2) Uiso 1 1 d . . .
O87 O 0.9008(9) 0.7105(9) 0.8111(5) 0.015(3) Uiso 1 1 d . . .
O88 O 0.6835(9) 0.7077(9) 0.7645(5) 0.015(3) Uiso 1 1 d . . .
O89 O 0.4753(9) 0.6397(9) 0.6925(5) 0.012(2) Uiso 1 1 d . . .
O90 O 0.4552(9) 0.8183(9) 0.7573(5) 0.013(3) Uiso 1 1 d . . .
O91 O 0.3484(9) 0.9079(9) 0.8258(5) 0.012(2) Uiso 1 1 d . . .
O92 O 0.4789(9) 1.1191(9) 0.8984(5) 0.008(2) Uiso 1 1 d . . .
O93 O 0.7991(9) 1.1644(9) 0.9912(5) 0.011(2) Uiso 1 1 d . . .
O94 O 0.9103(9) 0.9998(9) 0.9824(5) 0.008(2) Uiso 1 1 d . . .
O95 O 0.7336(9) 0.7107(9) 0.8831(5) 0.012(2) Uiso 1 1 d . . .
O96 O 0.5038(9) 0.6710(9) 0.8161(5) 0.013(3) Uiso 1 1 d . . .
O97 O 0.1651(9) 0.7897(9) 0.8669(5) 0.012(3) Uiso 1 1 d . . .
O98 O 0.3059(9) 0.9679(9) 0.9375(5) 0.010(2) Uiso 1 1 d . . .
O99 O 0.3907(9) 1.1642(9) 0.9998(5) 0.013(2) Uiso 1 1 d . . .
O100 O 0.5956(10) 1.1236(10) 1.0119(5) 0.017(3) Uiso 1 1 d . . .
O101 O 0.7613(9) 1.2250(9) 1.1024(5) 0.011(2) Uiso 1 1 d . . .
O102 O 0.8318(9) 1.0536(9) 1.0822(5) 0.016(3) Uiso 1 1 d . . .
O103 O 0.9592(9) 0.9149(9) 1.0887(5) 0.011(2) Uiso 1 1 d . . .
O104 O 0.7962(9) 0.7961(9) 0.9951(5) 0.015(3) Uiso 1 1 d . . .
O105 O 0.7537(9) 0.5826(8) 0.9722(5) 0.013(2) Uiso 1 1 d . . .
O106 O 0.5498(8) 0.5814(8) 0.9207(4) 0.010(2) Uiso 1 1 d . . .
O107 O 0.3350(9) 0.5143(9) 0.8524(5) 0.011(2) Uiso 1 1 d . . .
O108 O 0.3544(9) 0.7237(9) 0.8720(5) 0.011(2) Uiso 1 1 d . . .
O109 O 0.2964(9) 0.7803(9) 0.9721(5) 0.008(2) Uiso 1 1 d . . .
O110 O 0.4238(9) 0.9949(9) 1.0475(5) 0.010(2) Uiso 1 1 d . . .
O111 O 0.6230(8) 1.0264(8) 1.1039(5) 0.009(2) Uiso 1 1 d . . .
O112 O 0.7378(9) 0.8482(9) 1.0976(5) 0.015(3) Uiso 1 1 d . . .
O113 O 0.6284(9) 0.6666(9) 1.0321(5) 0.017(3) Uiso 1 1 d . . .
O114 O 0.3916(9) 0.6294(9) 0.9665(5) 0.013(3) Uiso 1 1 d . . .
O115 O 0.2207(10) 0.6051(9) 1.0401(5) 0.020 Uiso 1 1 d . . .
O116 O 0.3558(10) 0.8094(9) 1.0898(5) 0.020(3) Uiso 1 1 d . . .
O117 O 0.4515(10) 0.9883(9) 1.1738(5) 0.021(3) Uiso 1 1 d . . .
O118 O 0.5636(10) 0.8438(10) 1.1489(5) 0.020(3) Uiso 1 1 d . . .
O119 O 0.6496(8) 0.6745(8) 1.1605(4) 0.012(2) Uiso 1 1 d . . .
O120 O 0.4467(9) 0.6573(9) 1.0841(5) 0.016(3) Uiso 1 1 d . . .
O121 O 0.0713(9) 0.7255(9) 0.1434(5) 0.023(3) Uiso 1 1 d . . .
O122 O 0.5276(9) 0.7938(9) 0.2629(5) 0.013(2) Uiso 1 1 d . . .
O123 O 0.8363(9) 1.3565(9) 0.7318(5) 0.016(3) Uiso 1 1 d . . .
O124 O 0.5902(10) 0.9461(10) 0.5835(6) 0.028(3) Uiso 1 1 d . . .
Na1 Na 1.0165(5) 0.6209(6) 0.8620(3) 0.034(2) Uani 1 1 d . . .
Na2 Na 0.6945(6) 1.2439(6) 1.1930(3) 0.0266(17) Uani 1 1 d . . .
Na3 Na 0.6337(5) 0.4847(5) 1.1472(3) 0.0203(15) Uani 1 1 d . . .
Na4 Na 1.0443(5) 1.4838(5) 0.9977(3) 0.0238(16) Uani 1 1 d . . .
Na5 Na -0.1282(6) 0.8850(6) 0.2796(3) 0.0292(18) Uani 1 1 d . . .
Na6 Na 0.3988(6) 0.1243(5) 0.2233(3) 0.0287(17) Uani 1 1 d . . .
Na7 Na 0.2905(6) 0.8932(6) 0.2790(3) 0.0314(18) Uani 1 1 d . . .
Na8 Na 0.6159(10) 0.6133(11) 0.6204(6) 0.101(5) Uani 1 1 d . . .
Na9 Na 0.2658(7) 0.3625(7) 0.7871(3) 0.050(2) Uani 1 1 d . . .
Na10 Na -0.4856(7) 0.3033(8) 0.4678(4) 0.059(3) Uani 1 1 d . . .
Na11 Na 0.0649(11) 0.1775(11) 0.0871(6) 0.129(6) Uani 1 1 d . . .
Na12 Na 0.5591(8) 0.4801(9) 0.2341(7) 0.103(5) Uani 1 1 d . . .
Na13 Na 0.1050(10) 0.3226(9) 0.8302(6) 0.096(4) Uani 1 1 d . . .
Na14 Na -0.2842(10) 0.5913(10) 0.3419(5) 0.093(4) Uani 1 1 d . . .
Na15 Na 0.9410(9) 1.4270(10) 1.0835(5) 0.081(4) Uani 1 1 d . . .
O1S O 0.8464(9) 0.4801(9) 0.8415(5) 0.026(3) Uiso 1 1 d . . .
O2S O 0.7895(13) 0.7654(13) 0.6241(7) 0.050(4) Uiso 1 1 d . . .
O3S O 0.5759(9) 0.2998(9) 1.1145(5) 0.026(3) Uiso 1 1 d . . .
O4S O -0.4541(8) 0.3313(8) 0.5735(5) 0.019(2) Uiso 1 1 d . . .
O5S O 0.8628(9) 0.8380(9) 0.5385(5) 0.026(3) Uiso 1 1 d . . .
O6S O 0.6775(9) 1.1019(8) 1.2570(5) 0.019(2) Uiso 1 1 d . . .
O7S O 0.2335(11) 0.6744(11) 0.7319(6) 0.042(4) Uiso 1 1 d . . .
O8S O 0.6503(8) 0.3529(8) 0.9936(4) 0.014(2) Uiso 1 1 d . . .
O9S O 0.3553(9) 0.2006(9) 0.1338(4) 0.019(3) Uiso 1 1 d . . .
O10S O 0.5363(11) 0.7228(11) 0.5540(6) 0.039(4) Uiso 1 1 d . . .
O11S O 0.4630(9) 0.4608(9) 1.0755(5) 0.025(3) Uiso 1 1 d . . .
O12S O 1.1332(9) 1.3535(9) 1.0183(5) 0.027(3) Uiso 1 1 d . . .
O13S O 0.9443(14) 0.6231(14) 0.6684(8) 0.061(5) Uiso 1 1 d . . .
O14S O 0.1827(10) 0.0518(10) 0.0564(5) 0.031(3) Uiso 1 1 d . . .
O15S O 0.6567(10) 0.5208(10) 0.5466(5) 0.025(3) Uiso 1 1 d . . .
O16S O 0.1262(10) 0.7747(10) 0.6706(6) 0.024(3) Uiso 1 1 d . . .
O17S O 0.0845(14) 0.8421(13) 0.7468(7) 0.054(5) Uiso 1 1 d . . .
O18S O -0.2116(10) 0.9766(10) 0.2121(5) 0.022(3) Uiso 1 1 d . . .
O19S O 0.7933(9) 0.5612(9) 1.1019(5) 0.026(3) Uiso 1 1 d . . .
O20S O 0.2362(10) 1.0100(9) 0.3408(5) 0.028(3) Uiso 1 1 d . . .
O21S O 0.5546(9) 1.2735(8) 1.2505(5) 0.019(2) Uiso 1 1 d . . .
O22S O 0.6419(9) 0.4916(9) 0.8106(5) 0.022(3) Uiso 1 1 d . . .
O23S O -0.1053(10) 0.7744(10) 0.1847(6) 0.036(3) Uiso 1 1 d . . .
O24S O 0.3971(9) 0.4242(8) 0.7268(5) 0.019(3) Uiso 1 1 d . . .
O25S O 1.1175(9) 0.5074(9) 0.9020(5) 0.027(3) Uiso 1 1 d . . .
O26S O -0.5156(11) 0.0798(10) 0.4269(6) 0.039(3) Uiso 1 1 d . . .
O27S O 0.4521(10) 0.3830(9) 0.9586(5) 0.027(3) Uiso 1 1 d . . .
O28S O 0.0454(9) 0.8659(9) 0.6066(5) 0.025(3) Uiso 1 1 d . . .
O29S O 0.9909(10) 1.6358(10) 0.9686(5) 0.035(3) Uiso 1 1 d . . .
O30S O -0.2837(10) 0.7900(10) 0.3286(5) 0.033(3) Uiso 1 1 d . . .
O31S O 1.0455(13) 0.5595(12) 0.7730(7) 0.061(5) Uiso 1 1 d . . .
O32S O 0.1353(10) 0.8338(10) 0.0507(6) 0.035(3) Uiso 1 1 d . . .
O33S O 0.0474(11) 0.9971(10) 0.2655(6) 0.040(3) Uiso 1 1 d . . .
O34S O 0.2320(15) 0.1781(15) 0.7364(8) 0.084(6) Uiso 1 1 d . . .
O35S O 0.6663(12) 0.0322(12) 0.4818(7) 0.047(4) Uiso 1 1 d . . .
O36S O 0.4676(10) 1.0286(9) 0.3030(5) 0.030(3) Uiso 1 1 d . . .
O37S O 0.2192(10) 0.9799(9) 0.2007(5) 0.028(3) Uiso 1 1 d . . .
O38S O 0.2325(12) 0.2769(12) 0.9346(7) 0.053(4) Uiso 1 1 d . . .

loop_
_atom_site_aniso_label
_atom_site_aniso_U_11
_atom_site_aniso_U_22
_atom_site_aniso_U_33
_atom_site_aniso_U_23
_atom_site_aniso_U_13
_atom_site_aniso_U_12
W1 0.0123(3) 0.0107(3) 0.0094(3) 0.0019(3) 0.0043(3) 0.0037(3)
W2 0.0118(3) 0.0095(3) 0.0088(3) 0.0009(3) 0.0025(3) 0.0010(3)
W3 0.0096(3) 0.0109(3) 0.0099(3) 0.0012(3) 0.0021(3) 0.0018(3)
W4 0.0117(3) 0.0094(3) 0.0107(3) 0.0002(2) 0.0034(2) 0.0030(3)
W5 0.0112(3) 0.0102(3) 0.0094(3) -0.0011(3) 0.0026(3) -0.0001(3)
W6 0.0087(3) 0.0138(3) 0.0101(3) 0.0007(3) 0.0026(3) 0.0018(3)
W7 0.0164(3) 0.0110(3) 0.0105(3) 0.0020(3) 0.0077(3) 0.0040(3)
W8 0.0168(3) 0.0107(3) 0.0087(3) -0.0006(3) 0.0035(3) 0.0009(3)
W9 0.0145(3) 0.0120(3) 0.0091(3) 0.0010(3) 0.0020(3) 0.0020(3)
W10 0.0149(3) 0.0095(3) 0.0119(3) 0.0024(3) 0.0042(3) 0.0033(3)
W11 0.0134(3) 0.0097(3) 0.0124(3) 0.0000(3) 0.0056(3) -0.0008(3)
W12 0.0112(3) 0.0123(3) 0.0124(3) 0.0012(3) 0.0054(3) 0.0009(3)
W13 0.0212(3) 0.0141(3) 0.0098(3) 0.0027(2) 0.0074(3) 0.0042(3)
W14 0.0211(3) 0.0116(3) 0.0130(3) 0.0041(2) 0.0090(3) 0.0038(3)
W15 0.0198(3) 0.0131(3) 0.0138(3) 0.0032(2) 0.0102(3) 0.0037(3)
W16 0.0110(3) 0.0124(4) 0.0114(3) 0.0016(3) 0.0014(3) 0.0024(3)
W17 0.0117(3) 0.0112(3) 0.0112(3) 0.0006(3) 0.0024(3) 0.0029(3)
W18 0.0101(3) 0.0098(3) 0.0102(3) 0.0011(3) 0.0026(3) 0.0006(3)
W19 0.0089(3) 0.0128(4) 0.0099(3) 0.0017(3) 0.0034(3) 0.0013(3)
W20 0.0125(3) 0.0107(3) 0.0107(3) 0.0022(3) 0.0049(3) 0.0032(3)
W21 0.0143(3) 0.0096(4) 0.0098(3) 0.0009(3) 0.0041(3) 0.0022(3)
W22 0.0082(3) 0.0130(4) 0.0134(3) 0.0001(3) 0.0024(3) 0.0009(3)
W23 0.0095(3) 0.0108(3) 0.0120(3) -0.0004(3) 0.0034(3) 0.0016(3)
W24 0.0095(3) 0.0117(4) 0.0088(3) -0.0002(3) 0.0025(3) 0.0008(3)
W25 0.0093(3) 0.0141(4) 0.0081(3) 0.0019(3) 0.0023(3) 0.0016(3)
W26 0.0112(3) 0.0114(3) 0.0098(3) 0.0026(3) 0.0046(3) 0.0032(3)
W27 0.0108(3) 0.0093(3) 0.0098(3) -0.0002(3) 0.0030(3) 0.0009(3)
W28 0.0112(3) 0.0123(3) 0.0104(3) 0.0018(2) 0.0039(2) 0.0007(3)
W29 0.0112(3) 0.0121(3) 0.0094(3) 0.0009(2) 0.0041(2) 0.0014(3)
W30 0.0119(3) 0.0133(3) 0.0095(3) 0.0025(2) 0.0034(2) 0.0021(2)
Na1 0.017(4) 0.027(4) 0.048(5) 0.018(4) -0.012(3) -0.004(3)
Na2 0.024(4) 0.036(4) 0.024(4) 0.004(3) 0.011(3) 0.012(3)
Na3 0.023(3) 0.018(3) 0.020(3) -0.002(3) 0.001(3) 0.009(3)
Na4 0.022(4) 0.019(4) 0.022(3) 0.001(3) -0.009(3) -0.001(3)
Na5 0.026(4) 0.044(5) 0.019(3) 0.008(3) 0.004(3) 0.012(3)
Na6 0.034(4) 0.020(4) 0.031(4) -0.005(3) 0.005(3) 0.009(3)
Na7 0.029(4) 0.027(4) 0.037(4) 0.000(3) 0.001(3) 0.009(3)
Na8 0.060(7) 0.101(10) 0.107(10) 0.002(8) -0.013(7) -0.010(7)
Na9 0.066(6) 0.039(5) 0.029(4) -0.008(4) 0.005(4) -0.005(4)
Na10 0.039(5) 0.115(8) 0.033(5) 0.010(5) 0.015(4) 0.036(5)
Na11 0.107(10) 0.111(11) 0.107(10) -0.024(8) 0.048(8) -0.062(8)
Na12 0.036(6) 0.068(8) 0.186(13) -0.005(8) -0.022(7) 0.006(6)
Na13 0.076(8) 0.078(9) 0.129(11) -0.016(8) -0.011(8) 0.033(7)
Na14 0.096(9) 0.110(10) 0.078(8) 0.018(7) 0.018(7) 0.036(8)
Na15 0.066(7) 0.088(9) 0.078(8) -0.004(7) 0.018(6) 0.006(7)

loop_
_atom_type_symbol
_atom_type_description
_atom_type_scat_dispersion_real
_atom_type_scat_dispersion_imag
_atom_type_scat_source
O O 0.0106 0.0060 'International Tables Vol C Tables 4.2.6.8 and 6.1.1.4'
Na Na 0.0362 0.0249 'International Tables Vol C Tables 4.2.6.8 and 6.1.1.4'
P P 0.1023 0.0942 'International Tables Vol C Tables 4.2.6.8 and 6.1.1.4'
Fe Fe 0.3463 0.8444 'International Tables Vol C Tables 4.2.6.8 and 6.1.1.4'
W W -0.8490 6.8722 'International Tables Vol C Tables 4.2.6.8 and 6.1.1.4'

loop_
_geom_angle_atom_site_label_1
_geom_angle_atom_site_label_2
_geom_angle_atom_site_label_3
_geom_angle
_geom_angle_site_symmetry_1
_geom_angle_site_symmetry_3
_geom_angle_publ_flag
O13 Fe1 O18 87.5(4) . . ?
O13 Fe1 O12 167.4(5) . . ?
O18 Fe1 O12 90.6(4) . . ?
O13 Fe1 O9 90.2(4) . . ?
O18 Fe1 O9 170.7(4) . . ?
O12 Fe1 O9 89.7(4) . . ?
O13 Fe1 O121 94.3(5) . . ?
O18 Fe1 O121 95.3(4) . . ?
O12 Fe1 O121 98.3(5) . . ?
O9 Fe1 O121 93.8(4) . . ?
O13 Fe1 O1 90.4(4) . . ?
O18 Fe1 O1 89.6(4) . . ?
O12 Fe1 O1 77.1(4) . . ?
O9 Fe1 O1 81.3(4) . . ?
O121 Fe1 O1 173.3(4) . . ?
O13 Fe1 Na7 49.7(3) . . ?
O18 Fe1 Na7 137.1(3) . . ?
O12 Fe1 Na7 131.7(3) . . ?
O9 Fe1 Na7 42.1(3) . . ?
O121 Fe1 Na7 86.1(4) . . ?
O1 Fe1 Na7 93.3(3) . . ?
O15 Fe2 O14 89.5(5) . . ?
O15 Fe2 O122 97.1(5) . . ?
O14 Fe2 O122 94.9(4) . . ?
O15 Fe2 O10 92.2(4) . . ?
O14 Fe2 O10 167.8(4) . . ?
O122 Fe2 O10 97.0(4) . . ?
O15 Fe2 O9 168.9(4) . . ?
O14 Fe2 O9 87.9(4) . . ?
O122 Fe2 O9 93.9(4) . . ?
O10 Fe2 O9 88.2(4) . . ?
O15 Fe2 O1 90.3(4) . . ?
O14 Fe2 O1 89.3(4) . . ?
O122 Fe2 O1 171.5(4) . . ?
O10 Fe2 O1 78.6(4) . . ?
O9 Fe2 O1 78.9(4) . . ?
O15 Fe2 Na7 135.7(4) . . ?
O14 Fe2 Na7 46.7(3) . . ?
O122 Fe2 Na7 82.9(4) . . ?
O10 Fe2 Na7 132.0(3) . . ?
O9 Fe2 Na7 44.2(3) . . ?
O1 Fe2 Na7 94.7(3) . . ?
O16 Fe3 O17 86.7(4) . . ?
O16 Fe3 O12 168.0(5) . . ?
O17 Fe3 O12 91.6(5) . . ?
O16 Fe3 O10 91.4(4) . . ?
O17 Fe3 O10 171.1(4) . . ?
O12 Fe3 O10 88.4(4) . . ?
O16 Fe3 O11 96.0(4) . . ?
O17 Fe3 O11 95.0(4) . . ?
O12 Fe3 O11 96.0(4) . . ?
O10 Fe3 O11 93.9(4) . . ?
O16 Fe3 O1 90.8(4) . . ?
O17 Fe3 O1 91.4(4) . . ?
O12 Fe3 O1 77.3(4) . . ?
O10 Fe3 O1 79.9(4) . . ?
O11 Fe3 O1 170.9(4) . . ?
O19 W1 O13 102.1(5) . . ?
O19 W1 O20 100.0(5) . . ?
O13 W1 O20 92.9(5) . . ?
O19 W1 O30 102.4(5) . . ?
O13 W1 O30 90.9(5) . . ?
O20 W1 O30 155.9(5) . . ?
O19 W1 O31 93.4(5) . . ?
O13 W1 O31 164.5(5) . . ?
O20 W1 O31 84.5(4) . . ?
O30 W1 O31 85.4(4) . . ?
O19 W1 O2 172.1(4) . . ?
O13 W1 O2 82.0(4) . . ?
O20 W1 O2 72.9(4) . . ?
O30 W1 O2 84.1(4) . . ?
O31 W1 O2 82.6(4) . . ?
O21 W2 O14 101.8(5) . . ?
O21 W2 O20 99.2(5) . . ?
O14 W2 O20 92.6(4) . . ?
O21 W2 O22 103.4(5) . . ?
O14 W2 O22 90.8(4) . . ?
O20 W2 O22 155.9(4) . . ?
O21 W2 O32 96.7(5) . . ?
O14 W2 O32 161.4(4) . . ?
O20 W2 O32 83.2(5) . . ?
O22 W2 O32 86.0(5) . . ?
O21 W2 O2 170.6(5) . . ?
O14 W2 O2 82.7(4) . . ?
O20 W2 O2 72.1(4) . . ?
O22 W2 O2 84.6(4) . . ?
O32 W2 O2 78.8(4) . . ?
O21 W2 Na7 89.8(4) . . ?
O14 W2 Na7 38.8(3) . . ?
O20 W2 Na7 58.0(3) . . ?
O22 W2 Na7 129.5(3) . . ?
O32 W2 Na7 141.2(4) . . ?
O2 W2 Na7 88.7(3) . . ?
O23 W3 O15 100.0(5) . . ?
O23 W3 O22 103.1(5) . . ?
O15 W3 O22 90.6(5) . . ?
O23 W3 O24 99.9(5) . . ?
O15 W3 O24 94.2(5) . . ?
O22 W3 O24 155.3(4) . . ?
O23 W3 O33 97.6(5) . . ?
O15 W3 O33 162.3(5) . . ?
O22 W3 O33 84.1(5) . . ?
O24 W3 O33 84.1(4) . . ?
O23 W3 O3 173.4(5) . . ?
O15 W3 O3 82.6(4) . . ?
O22 W3 O3 82.9(4) . . ?
O24 W3 O3 73.7(4) . . ?
O33 W3 O3 80.0(4) . . ?
O25 W4 O16 102.7(5) . . ?
O25 W4 O26 99.5(5) . . ?
O16 W4 O26 91.5(4) . . ?
O25 W4 O24 101.8(5) . . ?
O16 W4 O24 95.2(4) . . ?
O26 W4 O24 155.7(5) . . ?
O25 W4 O34 91.0(5) . . ?
O16 W4 O34 166.2(5) . . ?
O26 W4 O34 86.1(5) . . ?
O24 W4 O34 81.9(4) . . ?
O25 W4 O3 172.0(4) . . ?
O16 W4 O3 83.7(4) . . ?
O26 W4 O3 84.9(4) . . ?
O24 W4 O3 72.6(4) . . ?
O34 W4 O3 82.6(4) . . ?
O27 W5 O17 99.1(5) . . ?
O27 W5 O28 100.3(5) . . ?
O17 W5 O28 93.7(5) . . ?
O27 W5 O26 100.7(5) . . ?
O17 W5 O26 89.8(5) . . ?
O28 W5 O26 157.9(4) . . ?
O27 W5 O35 91.9(5) . . ?
O17 W5 O35 168.1(5) . . ?
O28 W5 O35 88.8(4) . . ?
O26 W5 O35 83.7(4) . . ?
O27 W5 O4 173.6(4) . . ?
O17 W5 O4 84.5(4) . . ?
O28 W5 O4 74.1(4) . . ?
O26 W5 O4 84.5(4) . . ?
O35 W5 O4 85.0(4) . . ?
O29 W6 O18 100.8(5) . . ?
O29 W6 O30 105.1(5) . . ?
O18 W6 O30 90.7(4) . . ?
O29 W6 O28 94.8(5) . . ?
O18 W6 O28 93.4(4) . . ?
O30 W6 O28 158.6(4) . . ?
O29 W6 O36 94.6(5) . . ?
O18 W6 O36 164.5(5) . . ?
O30 W6 O36 85.0(5) . . ?
O28 W6 O36 85.5(5) . . ?
O29 W6 O4 168.0(5) . . ?
O18 W6 O4 83.1(4) . . ?
O30 W6 O4 86.1(4) . . ?
O28 W6 O4 73.5(4) . . ?
O36 W6 O4 81.8(4) . . ?
O29 W6 Na2 52.9(4) . 1_444 ?
O18 W6 Na2 118.0(3) . 1_444 ?
O30 W6 Na2 145.0(3) . 1_444 ?
O28 W6 Na2 46.9(3) . 1_444 ?
O36 W6 Na2 72.0(3) . 1_444 ?
O4 W6 Na2 115.2(3) . 1_444 ?
O37 W7 O48 101.1(5) . . ?
O37 W7 O31 98.1(5) . . ?
O48 W7 O31 93.4(4) . . ?
O37 W7 O38 97.7(5) . . ?
O48 W7 O38 160.1(5) . . ?
O31 W7 O38 90.3(4) . . ?
O37 W7 O49 97.4(5) . . ?
O48 W7 O49 84.4(5) . . ?
O31 W7 O49 164.5(5) . . ?
O38 W7 O49 86.8(4) . . ?
O37 W7 O6 172.2(4) . . ?
O48 W7 O6 86.2(4) . . ?
O31 W7 O6 83.7(4) . . ?
O38 W7 O6 74.7(4) . . ?
O49 W7 O6 80.8(4) . . ?
O39 W8 O32 104.5(5) . . ?
O39 W8 O38 96.6(5) . . ?
O32 W8 O38 92.0(5) . . ?
O39 W8 O40 102.8(5) . . ?
O32 W8 O40 90.3(5) . . ?
O38 W8 O40 159.1(4) . . ?
O39 W8 O50 95.4(5) . . ?
O32 W8 O50 159.9(4) . . ?
O38 W8 O50 88.8(4) . . ?
O40 W8 O50 82.1(4) . . ?
O39 W8 O6 170.7(5) . . ?
O32 W8 O6 80.0(4) . . ?
O38 W8 O6 74.9(4) . . ?
O40 W8 O6 85.1(4) . . ?
O50 W8 O6 80.8(4) . . ?
O41 W9 O40 101.7(5) . . ?
O41 W9 O33 102.9(5) . . ?
O40 W9 O33 91.5(5) . . ?
O41 W9 O42 98.0(5) . . ?
O40 W9 O42 159.1(5) . . ?
O33 W9 O42 91.2(5) . . ?
O41 W9 O51 96.7(5) . . ?
O40 W9 O51 82.9(5) . . ?
O33 W9 O51 160.3(5) . . ?
O42 W9 O51 87.7(5) . . ?
O41 W9 O7 170.6(5) . . ?
O40 W9 O7 86.4(4) . . ?
O33 W9 O7 81.5(4) . . ?
O42 W9 O7 73.5(4) . . ?
O51 W9 O7 79.3(4) . . ?
O43 W10 O44 99.4(5) . . ?
O43 W10 O42 100.9(5) . . ?
O44 W10 O42 157.9(5) . . ?
O43 W10 O34 101.3(5) . . ?
O44 W10 O34 92.2(5) . . ?
O42 W10 O34 92.6(5) . . ?
O43 W10 O52 95.8(5) . . ?
O44 W10 O52 83.3(4) . . ?
O42 W10 O52 85.8(4) . . ?
O34 W10 O52 162.8(5) . . ?
O43 W10 O7 173.3(4) . . ?
O44 W10 O7 84.8(4) . . ?
O42 W10 O7 74.3(4) . . ?
O34 W10 O7 83.7(5) . . ?
O52 W10 O7 79.4(4) . . ?
O45 W11 O35 98.5(5) . . ?
O45 W11 O44 99.3(5) . . ?
O35 W11 O44 92.8(5) . . ?
O45 W11 O46 101.7(5) . . ?
O35 W11 O46 90.0(5) . . ?
O44 W11 O46 158.1(5) . . ?
O45 W11 O53 97.7(5) . . ?
O35 W11 O53 163.7(5) . . ?
O44 W11 O53 83.1(4) . . ?
O46 W11 O53 88.1(5) . . ?
O45 W11 O8 174.3(4) . . ?
O35 W11 O8 84.1(4) . . ?
O44 W11 O8 85.6(4) . . ?
O46 W11 O8 73.1(4) . . ?
O53 W11 O8 79.9(4) . . ?
O47 W12 O36 99.6(5) . . ?
O47 W12 O46 96.8(5) . . ?
O36 W12 O46 93.5(5) . . ?
O47 W12 O48 102.9(5) . . ?
O36 W12 O48 89.3(5) . . ?
O46 W12 O48 159.4(5) . . ?
O47 W12 O54 98.0(5) . . ?
O36 W12 O54 162.1(5) . . ?
O46 W12 O54 88.1(4) . . ?
O48 W12 O54 83.2(4) . . ?
O47 W12 O8 170.3(5) . . ?
O36 W12 O8 83.9(4) . . ?
O46 W12 O8 73.9(4) . . ?
O48 W12 O8 86.1(4) . . ?
O54 W12 O8 79.4(4) . . ?
O55 W13 O51 104.9(5) . . ?
O55 W13 O50 103.5(5) . . ?
O51 W13 O50 86.1(5) . . ?
O55 W13 O56 98.8(5) . . ?
O51 W13 O56 90.2(5) . . ?
O50 W13 O56 157.6(5) . . ?
O55 W13 O60 98.6(5) . . ?
O51 W13 O60 156.6(5) . . ?
O50 W13 O60 88.9(5) . . ?
O56 W13 O60 85.8(5) . . ?
O55 W13 O5 168.0(4) . . ?
O51 W13 O5 83.3(4) . . ?
O50 W13 O5 85.6(4) . . ?
O56 W13 O5 72.1(4) . . ?
O60 W13 O5 73.5(4) . . ?
O57 W14 O53 100.4(5) . . ?
O57 W14 O52 101.9(5) . . ?
O53 W14 O52 89.4(5) . . ?
O57 W14 O56 102.7(5) . . ?
O53 W14 O56 156.7(5) . . ?
O52 W14 O56 89.2(5) . . ?
O57 W14 O58 101.3(5) . . ?
O53 W14 O58 87.2(5) . . ?
O52 W14 O58 156.7(5) . . ?
O56 W14 O58 85.0(5) . . ?
O57 W14 O5 172.7(4) . . ?
O53 W14 O5 83.2(4) . . ?
O52 W14 O5 84.4(4) . . ?
O56 W14 O5 73.5(4) . . ?
O58 W14 O5 72.3(4) . . ?
O59 W15 O54 104.3(5) . . ?
O59 W15 O49 101.9(5) . . ?
O54 W15 O49 88.7(4) . . ?
O59 W15 O58 100.7(5) . . ?
O54 W15 O58 88.4(5) . . ?
O49 W15 O58 157.3(5) . . ?
O59 W15 O60 98.5(5) . . ?
O54 W15 O60 157.3(5) . . ?
O49 W15 O60 86.7(5) . . ?
O58 W15 O60 87.3(5) . . ?
O59 W15 O5 169.6(4) . . ?
O54 W15 O5 83.2(4) . . ?
O49 W15 O5 85.3(4) . . ?
O58 W15 O5 72.0(4) . . ?
O60 W15 O5 74.2(4) . . ?
O2 P1 O3 111.8(6) . . ?
O2 P1 O4 110.5(6) . . ?
O3 P1 O4 111.6(6) . . ?
O2 P1 O1 108.1(6) . . ?
O3 P1 O1 108.2(6) . . ?
O4 P1 O1 106.4(6) . . ?
O7 P2 O6 112.4(6) . . ?
O7 P2 O8 111.7(6) . . ?
O6 P2 O8 111.9(6) . . ?
O7 P2 O5 106.7(6) . . ?
O6 P2 O5 108.8(6) . . ?
O8 P2 O5 105.0(6) . . ?
P1 O1 Fe1 122.5(6) . . ?
P1 O1 Fe3 122.6(6) . . ?
Fe1 O1 Fe3 94.8(4) . . ?
P1 O1 Fe2 121.2(5) . . ?
Fe1 O1 Fe2 94.7(4) . . ?
Fe3 O1 Fe2 93.8(4) . . ?
P1 O2 W1 129.7(6) . . ?
P1 O2 W2 125.7(6) . . ?
W1 O2 W2 91.2(4) . . ?
P1 O3 W3 128.8(6) . . ?
P1 O3 W4 126.0(6) . . ?
W3 O3 W4 90.4(3) . . ?
P1 O4 W5 128.3(6) . . ?
P1 O4 W6 127.0(6) . . ?
W5 O4 W6 91.6(3) . . ?
P2 O5 W14 126.0(6) . . ?
P2 O5 W15 124.2(6) . . ?
W14 O5 W15 92.4(3) . . ?
P2 O5 W13 122.0(5) . . ?
W14 O5 W13 91.3(4) . . ?
W15 O5 W13 91.2(3) . . ?
P2 O6 W7 129.0(6) . . ?
P2 O6 W8 128.7(6) . . ?
W7 O6 W8 89.9(4) . . ?
P2 O7 W9 128.6(6) . . ?
P2 O7 W10 130.1(6) . . ?
W9 O7 W10 90.1(4) . . ?
P2 O8 W12 129.2(6) . . ?
P2 O8 W11 128.9(6) . . ?
W12 O8 W11 90.8(4) . . ?
Fe1 O9 Fe2 105.0(4) . . ?
Fe1 O9 Na7 104.0(4) . . ?
Fe2 O9 Na7 98.7(4) . . ?
Fe3 O10 Fe2 107.5(4) . . ?
Fe3 O10 Na12 102.5(4) . . ?
Fe2 O10 Na12 109.2(4) . . ?
Fe3 O12 Fe1 110.8(5) . . ?
W1 O13 Fe1 145.8(7) . . ?
W1 O13 Na7 112.4(5) . . ?
Fe1 O13 Na7 96.7(4) . . ?
W2 O14 Fe2 143.9(6) . . ?
W2 O14 Na7 113.9(5) . . ?
Fe2 O14 Na7 98.7(4) . . ?
W3 O15 Fe2 147.3(7) . . ?
W4 O16 Fe3 146.3(6) . . ?
W5 O17 Fe3 145.9(6) . . ?
W6 O18 Fe1 147.6(6) . . ?
W1 O19 Na5 149.2(6) . . ?
W1 O20 W2 123.6(6) . . ?
W3 O22 W2 147.5(6) . . ?
W3 O23 Na14 111.2(6) . 1_655 ?
W3 O24 W4 122.8(6) . . ?
W3 O24 Na10 105.1(4) . 1_655 ?
W4 O24 Na10 111.2(5) . 1_655 ?
W4 O25 Na6 145.2(6) . . ?
W4 O26 W5 145.1(6) . . ?
W5 O27 Na11 109.9(5) . . ?
W5 O28 W6 120.7(5) . . ?
W5 O28 Na2 133.4(5) . 1_444 ?
W6 O28 Na2 98.7(5) . 1_444 ?
W6 O29 Na3 164.5(6) . 1_454 ?
W6 O29 Na2 96.8(5) . 1_444 ?
Na3 O29 Na2 92.3(4) 1_454 1_444 ?
W6 O29 Na12 142.3(6) . 1_455 ?
Na3 O29 Na12 48.7(4) 1_454 1_455 ?
Na2 O29 Na12 94.3(4) 1_444 1_455 ?
W6 O30 W1 145.1(6) . . ?
W7 O31 W1 160.5(6) . . ?
W8 O32 W2 162.4(7) . . ?
W9 O33 W3 162.9(7) . . ?
W10 O34 W4 160.3(7) . . ?
W11 O35 W5 163.2(7) . . ?
W12 O36 W6 165.0(7) . . ?
W8 O38 W7 119.7(5) . . ?
W9 O40 W8 153.9(6) . . ?
W9 O41 Na8 134.2(7) . . ?
W10 O42 W9 121.2(6) . . ?
W10 O42 Na10 103.1(5) . 1_655 ?
W9 O42 Na10 99.1(4) . 1_655 ?
W10 O44 W11 155.6(6) . . ?
W11 O45 Na5 141.2(6) . 1_545 ?
W12 O46 W11 121.7(6) . . ?
W12 O47 Na10 121.1(5) . . ?
W7 O48 W12 153.2(6) . . ?
W15 O49 W7 148.3(6) . . ?
W13 O50 W8 151.6(6) . . ?
W13 O51 W9 152.6(7) . . ?
W14 O52 W10 149.1(6) . . ?
W14 O53 W11 149.6(6) . . ?
W15 O54 W12 150.9(6) . . ?
W13 O55 Na9 140.6(7) . . ?
W13 O55 Na13 141.9(6) . . ?
Na9 O55 Na13 50.0(4) . . ?
W13 O56 W14 123.1(6) . . ?
W15 O58 W14 123.3(5) . . ?
W13 O60 W15 121.1(6) . . ?
O73 Fe4 O78 89.4(5) . . ?
O73 Fe4 O72 167.8(5) . . ?
O78 Fe4 O72 88.0(4) . . ?
O73 Fe4 O124 95.2(5) . . ?
O78 Fe4 O124 94.2(5) . . ?
O72 Fe4 O124 96.9(5) . . ?
O73 Fe4 O69 89.4(5) . . ?
O78 Fe4 O69 168.3(4) . . ?
O72 Fe4 O69 90.8(5) . . ?
O124 Fe4 O69 97.4(5) . . ?
O73 Fe4 O61 90.6(4) . . ?
O78 Fe4 O61 89.8(4) . . ?
O72 Fe4 O61 77.4(4) . . ?
O124 Fe4 O61 173.0(5) . . ?
O69 Fe4 O61 78.6(4) . . ?
O74 Fe5 O75 86.4(5) . . ?
O74 Fe5 O123 96.1(5) . . ?
O75 Fe5 O123 92.5(5) . . ?
O74 Fe5 O69 91.9(5) . . ?
O75 Fe5 O69 168.2(5) . . ?
O123 Fe5 O69 99.3(5) . . ?
O74 Fe5 O70 169.7(5) . . ?
O75 Fe5 O70 90.4(5) . . ?
O123 Fe5 O70 93.9(5) . . ?
O69 Fe5 O70 89.2(4) . . ?
O74 Fe5 O61 90.7(4) . . ?
O75 Fe5 O61 89.2(4) . . ?
O123 Fe5 O61 173.1(4) . . ?
O69 Fe5 O61 79.1(4) . . ?
O70 Fe5 O61 79.4(4) . . ?
O77 Fe6 O76 86.0(4) . . ?
O77 Fe6 O72 88.6(5) . . ?
O76 Fe6 O72 167.8(4) . . ?
O77 Fe6 O70 171.2(5) . . ?
O76 Fe6 O70 92.9(4) . . ?
O72 Fe6 O70 90.7(5) . . ?
O77 Fe6 O71 94.3(5) . . ?
O76 Fe6 O71 95.1(4) . . ?
O72 Fe6 O71 96.3(4) . . ?
O70 Fe6 O71 94.5(5) . . ?
O77 Fe6 O61 91.3(4) . . ?
O76 Fe6 O61 91.8(4) . . ?
O72 Fe6 O61 77.3(4) . . ?
O70 Fe6 O61 80.0(4) . . ?
O71 Fe6 O61 171.4(4) . . ?
O79 W16 O73 98.7(5) . . ?
O79 W16 O80 99.7(5) . . ?
O73 W16 O80 94.4(5) . . ?
O79 W16 O90 103.2(5) . . ?
O73 W16 O90 91.7(5) . . ?
O80 W16 O90 155.1(5) . . ?
O79 W16 O91 92.8(5) . . ?
O73 W16 O91 168.4(5) . . ?
O80 W16 O91 85.2(4) . . ?
O90 W16 O91 84.1(5) . . ?
O79 W16 O62 172.9(5) . . ?
O73 W16 O62 84.2(4) . . ?
O80 W16 O62 73.6(4) . . ?
O90 W16 O62 83.1(4) . . ?
O91 W16 O62 84.6(4) . . ?
O81 W17 O74 101.5(6) . . ?
O81 W17 O82 102.9(5) . . ?
O74 W17 O82 90.2(5) . . ?
O81 W17 O80 101.2(5) . . ?
O74 W17 O80 94.9(5) . . ?
O82 W17 O80 153.9(5) . . ?
O81 W17 O92 94.6(5) . . ?
O74 W17 O92 163.7(5) . . ?
O82 W17 O92 83.7(4) . . ?
O80 W17 O92 84.4(4) . . ?
O81 W17 O62 172.0(5) . . ?
O74 W17 O62 82.4(5) . . ?
O82 W17 O62 84.0(4) . . ?
O80 W17 O62 71.4(4) . . ?
O92 W17 O62 81.9(4) . . ?
O83 W18 O75 99.7(5) . . ?
O83 W18 O82 98.7(5) . . ?
O75 W18 O82 90.3(5) . . ?
O83 W18 O84 102.8(6) . . ?
O75 W18 O84 94.3(5) . . ?
O82 W18 O84 156.9(5) . . ?
O83 W18 O93 96.7(5) . . ?
O75 W18 O93 163.5(5) . . ?
O82 W18 O93 85.0(4) . . ?
O84 W18 O93 84.3(5) . . ?
O83 W18 O63 174.6(5) . . ?
O75 W18 O63 84.4(4) . . ?
O82 W18 O63 84.7(4) . . ?
O84 W18 O63 73.2(5) . . ?
O93 W18 O63 79.4(4) . . ?
O85 W19 O76 98.6(5) . . ?
O85 W19 O86 104.0(5) . . ?
O76 W19 O86 90.9(5) . . ?
O85 W19 O84 100.8(6) . . ?
O76 W19 O84 93.6(5) . . ?
O86 W19 O84 153.8(5) . . ?
O85 W19 O94 96.7(5) . . ?
O76 W19 O94 164.3(5) . . ?
O86 W19 O94 82.2(5) . . ?
O84 W19 O94 86.7(5) . . ?
O85 W19 O63 173.0(5) . . ?
O76 W19 O63 83.9(4) . . ?
O86 W19 O63 82.4(4) . . ?
O84 W19 O63 72.4(5) . . ?
O94 W19 O63 81.3(4) . . ?
O87 W20 O77 99.0(5) . . ?
O87 W20 O88 100.9(5) . . ?
O77 W20 O88 94.4(5) . . ?
O87 W20 O86 104.4(5) . . ?
O77 W20 O86 90.5(5) . . ?
O88 W20 O86 153.2(5) . . ?
O87 W20 O95 96.0(5) . . ?
O77 W20 O95 165.0(5) . . ?
O88 W20 O95 83.8(4) . . ?
O86 W20 O95 84.7(4) . . ?
O87 W20 O64 170.7(5) . . ?
O77 W20 O64 84.1(4) . . ?
O88 W20 O64 70.1(4) . . ?
O86 W20 O64 84.3(4) . . ?
O95 W20 O64 81.2(4) . . ?
O89 W21 O78 99.9(5) . . ?
O89 W21 O90 103.8(5) . . ?
O78 W21 O90 92.0(5) . . ?
O89 W21 O88 100.4(5) . . ?
O78 W21 O88 93.2(5) . . ?
O90 W21 O88 153.9(5) . . ?
O89 W21 O96 93.3(5) . . ?
O78 W21 O96 166.8(5) . . ?
O90 W21 O96 84.4(5) . . ?
O88 W21 O96 84.6(5) . . ?
O89 W21 O64 170.2(5) . . ?
O78 W21 O64 84.2(4) . . ?
O90 W21 O64 84.8(4) . . ?
O88 W21 O64 70.3(4) . . ?
O96 W21 O64 82.8(4) . . ?
O89 W21 Na8 47.1(4) . . ?
O78 W21 Na8 69.4(4) . . ?
O90 W21 Na8 137.6(4) . . ?
O88 W21 Na8 67.7(4) . . ?
O96 W21 Na8 121.2(4) . . ?
O64 W21 Na8 128.1(3) . . ?
O97 W22 O91 98.3(5) . . ?
O97 W22 O98 101.0(5) . . ?
O91 W22 O98 94.9(5) . . ?
O97 W22 O109 96.5(5) . . ?
O91 W22 O109 164.7(5) . . ?
O98 W22 O109 86.0(5) . . ?
O97 W22 O108 100.4(5) . . ?
O91 W22 O108 91.0(5) . . ?
O98 W22 O108 156.7(5) . . ?
O109 W22 O108 82.6(4) . . ?
O97 W22 O66 172.7(5) . . ?
O91 W22 O66 86.5(4) . . ?
O98 W22 O66 73.0(4) . . ?
O109 W22 O66 79.2(4) . . ?
O108 W22 O66 84.9(4) . . ?
O99 W23 O92 102.7(5) . . ?
O99 W23 O98 99.9(5) . . ?
O92 W23 O98 92.9(4) . . ?
O99 W23 O100 103.4(5) . . ?
O92 W23 O100 91.6(5) . . ?
O98 W23 O100 154.7(5) . . ?
O99 W23 O110 94.3(5) . . ?
O92 W23 O110 162.8(5) . . ?
O98 W23 O110 86.2(4) . . ?
O100 W23 O110 82.3(5) . . ?
O99 W23 O66 170.7(5) . . ?
O92 W23 O66 83.5(4) . . ?
O98 W23 O66 72.6(4) . . ?
O100 W23 O66 83.2(4) . . ?
O110 W23 O66 79.9(4) . . ?
O101 W24 O93 102.1(5) . . ?
O101 W24 O100 100.9(5) . . ?
O93 W24 O100 91.0(5) . . ?
O101 W24 O102 101.3(5) . . ?
O93 W24 O102 90.3(5) . . ?
O100 W24 O102 157.0(5) . . ?
O101 W24 O111 95.2(5) . . ?
O93 W24 O111 162.5(5) . . ?
O100 W24 O111 82.8(5) . . ?
O102 W24 O111 89.1(5) . . ?
O101 W24 O67 172.6(5) . . ?
O93 W24 O67 81.6(4) . . ?
O100 W24 O67 85.3(5) . . ?
O102 W24 O67 72.2(4) . . ?
O111 W24 O67 81.6(4) . . ?
O101 W24 Na2 31.1(4) . . ?
O93 W24 Na2 133.0(4) . . ?
O100 W24 Na2 94.7(4) . . ?
O102 W24 Na2 101.1(4) . . ?
O111 W24 Na2 64.1(3) . . ?
O67 W24 Na2 145.3(3) . . ?
O103 W25 O94 100.5(5) . . ?
O103 W25 O102 102.7(5) . . ?
O94 W25 O102 91.7(5) . . ?
O103 W25 O104 100.5(5) . . ?
O94 W25 O104 91.1(5) . . ?
O102 W25 O104 155.7(5) . . ?
O103 W25 O112 95.1(5) . . ?
O94 W25 O112 164.2(5) . . ?
O102 W25 O112 86.8(5) . . ?
O104 W25 O112 84.0(5) . . ?
O103 W25 O67 173.2(4) . . ?
O94 W25 O67 83.8(4) . . ?
O102 W25 O67 71.7(4) . . ?
O104 W25 O67 84.6(4) . . ?
O112 W25 O67 80.8(4) . . ?
O103 W25 Na11 66.8(5) . 1_666 ?
O94 W25 Na11 62.6(4) . 1_666 ?
O102 W25 Na11 53.4(4) . 1_666 ?
O104 W25 Na11 146.0(4) . 1_666 ?
O112 W25 Na11 126.9(4) . 1_666 ?
O67 W25 Na11 111.3(4) . 1_666 ?
O105 W26 O95 101.5(5) . . ?
O105 W26 O104 101.0(5) . . ?
O95 W26 O104 90.6(5) . . ?
O105 W26 O106 98.9(5) . . ?
O95 W26 O106 94.1(4) . . ?
O104 W26 O106 158.2(5) . . ?
O105 W26 O113 94.2(5) . . ?
O95 W26 O113 164.1(5) . . ?
O104 W26 O113 84.1(5) . . ?
O106 W26 O113 85.7(4) . . ?
O105 W26 O68 170.0(4) . . ?
O95 W26 O68 83.0(4) . . ?
O104 W26 O68 87.7(4) . . ?
O106 W26 O68 71.8(4) . . ?
O113 W26 O68 81.8(4) . . ?
O107 W27 O108 100.2(5) . . ?
O107 W27 O96 99.4(5) . . ?
O108 W27 O96 93.2(5) . . ?
O107 W27 O106 100.5(5) . . ?
O108 W27 O106 157.1(5) . . ?
O96 W27 O106 93.0(5) . . ?
O107 W27 O114 96.7(5) . . ?
O108 W27 O114 84.3(5) . . ?
O96 W27 O114 164.0(5) . . ?
O106 W27 O114 83.7(4) . . ?
O107 W27 O68 172.6(5) . . ?
O108 W27 O68 86.1(4) . . ?
O96 W27 O68 84.1(4) . . ?
O106 W27 O68 72.6(4) . . ?
O114 W27 O68 79.9(4) . . ?
O115 W28 O114 103.9(5) . . ?
O115 W28 O109 102.0(5) . . ?
O114 W28 O109 90.6(5) . . ?
O115 W28 O120 100.3(5) . . ?
O114 W28 O120 87.2(5) . . ?
O109 W28 O120 157.5(5) . . ?
O115 W28 O116 99.7(5) . . ?
O114 W28 O116 156.4(5) . . ?
O109 W28 O116 86.0(5) . . ?
O120 W28 O116 87.1(5) . . ?
O115 W28 O65 169.4(5) . . ?
O114 W28 O65 84.6(5) . . ?
O109 W28 O65 84.1(4) . . ?
O120 W28 O65 73.4(5) . . ?
O116 W28 O65 71.8(5) . . ?
O117 W29 O110 103.2(5) . . ?
O117 W29 O111 102.4(5) . . ?
O110 W29 O111 88.7(5) . . ?
O117 W29 O116 101.4(5) . . ?
O110 W29 O116 87.7(5) . . ?
O111 W29 O116 156.1(5) . . ?
O117 W29 O118 99.9(5) . . ?
O110 W29 O118 156.8(5) . . ?
O111 W29 O118 85.5(5) . . ?
O116 W29 O118 88.6(5) . . ?
O117 W29 O65 169.0(5) . . ?
O110 W29 O65 84.9(5) . . ?
O111 W29 O65 84.9(4) . . ?
O116 W29 O65 71.2(5) . . ?
O118 W29 O65 72.2(5) . . ?
O119 W30 O112 100.8(5) . . ?
O119 W30 O113 102.2(5) . . ?
O112 W30 O113 89.3(5) . . ?
O119 W30 O118 100.0(5) . . ?
O112 W30 O118 87.1(5) . . ?
O113 W30 O118 157.8(5) . . ?
O119 W30 O120 100.9(5) . . ?
O112 W30 O120 158.2(5) . . ?
O113 W30 O120 88.2(5) . . ?
O118 W30 O120 87.2(5) . . ?
O119 W30 O65 168.8(4) . . ?
O112 W30 O65 87.3(5) . . ?
O113 W30 O65 85.6(5) . . ?
O118 W30 O65 72.4(5) . . ?
O120 W30 O65 70.9(4) . . ?
O119 W30 Na3 34.4(3) . . ?
O112 W30 Na3 116.4(4) . . ?
O113 W30 Na3 72.3(4) . . ?
O118 W30 Na3 128.6(4) . . ?
O120 W30 Na3 83.3(3) . . ?
O65 W30 Na3 146.5(3) . . ?
O62 P3 O63 112.8(6) . . ?
O62 P3 O64 111.2(6) . . ?
O63 P3 O64 110.7(7) . . ?
O62 P3 O61 105.2(6) . . ?
O63 P3 O61 110.4(6) . . ?
O64 P3 O61 106.3(6) . . ?
O66 P4 O67 113.2(6) . . ?
O66 P4 O68 111.8(6) . . ?
O67 P4 O68 112.0(6) . . ?
O66 P4 O65 105.0(7) . . ?
O67 P4 O65 107.2(6) . . ?
O68 P4 O65 107.2(6) . . ?
P3 O61 Fe4 123.4(5) . . ?
P3 O61 Fe5 121.6(5) . . ?
Fe4 O61 Fe5 94.7(4) . . ?
P3 O61 Fe6 120.8(5) . . ?
Fe4 O61 Fe6 95.3(4) . . ?
Fe5 O61 Fe6 93.9(4) . . ?
P3 O62 W16 129.8(6) . . ?
P3 O62 W17 126.5(6) . . ?
W16 O62 W17 91.4(4) . . ?
P3 O63 W18 125.7(7) . . ?
P3 O63 W19 126.1(7) . . ?
W18 O63 W19 90.7(4) . . ?
P3 O64 W21 126.6(6) . . ?
P3 O64 W20 126.4(6) . . ?
W21 O64 W20 93.4(4) . . ?
P4 O65 W28 123.9(7) . . ?
P4 O65 W29 123.5(7) . . ?
W28 O65 W29 93.1(4) . . ?
P4 O65 W30 122.1(7) . . ?
W28 O65 W30 93.0(4) . . ?
W29 O65 W30 92.8(4) . . ?
P4 O66 W23 130.2(6) . . ?
P4 O66 W22 129.2(6) . . ?
W23 O66 W22 90.4(4) . . ?
P4 O67 W24 127.1(6) . . ?
P4 O67 W25 130.5(6) . . ?
W24 O67 W25 90.8(3) . . ?
P4 O68 W27 129.8(6) . . ?
P4 O68 W26 126.3(6) . . ?
W27 O68 W26 92.3(4) . . ?
Fe5 O69 Fe4 107.5(5) . . ?
Fe6 O70 Fe5 106.5(5) . . ?
Fe6 O72 Fe4 110.0(5) . . ?
W16 O73 Fe4 143.7(7) . . ?
W17 O74 Fe5 147.8(7) . . ?
W18 O75 Fe5 148.2(6) . . ?
W19 O76 Fe6 147.9(6) . . ?
W20 O77 Fe6 146.1(6) . . ?
W21 O78 Fe4 145.6(6) . . ?
W16 O80 W17 123.3(6) . . ?
W17 O82 W18 145.5(6) . . ?
W18 O83 Na4 144.2(7) . . ?
W19 O84 W18 123.3(7) . . ?
W19 O86 W20 146.2(6) . . ?
W20 O87 Na1 147.6(6) . . ?
W21 O88 W20 125.8(6) . . ?
W21 O89 Na8 104.3(5) . . ?
W21 O90 W16 146.0(6) . . ?
W22 O91 W16 164.0(7) . . ?
W23 O92 W17 163.6(6) . . ?
W24 O93 W18 162.6(6) . . ?
W25 O94 W19 165.3(6) . . ?
W26 O95 W20 163.0(6) . . ?
W27 O96 W21 161.7(7) . . ?
W22 O97 Na1 138.9(7) . 1_455 ?
W22 O98 W23 122.9(6) . . ?
W24 O100 W23 157.2(7) . . ?
W24 O101 Na2 127.0(6) . . ?
W24 O102 W25 124.9(6) . . ?
W24 O102 Na11 118.1(6) . 1_666 ?
W25 O102 Na11 95.0(5) . 1_666 ?
W26 O104 W25 154.7(7) . . ?
W26 O106 W27 122.2(5) . . ?
W27 O107 Na9 154.6(6) . . ?
W27 O108 W22 155.9(6) . . ?
W28 O109 W22 149.6(6) . . ?
W29 O110 W23 150.1(6) . . ?
W29 O111 W24 149.5(6) . . ?
W30 O112 W25 147.6(6) . . ?
W30 O113 W26 148.2(7) . . ?
W28 O114 W27 147.3(7) . . ?
W28 O115 Na4 148.4(6) . 1_445 ?
W29 O116 W28 123.8(6) . . ?
W29 O117 Na6 150.6(7) . 1_566 ?
W30 O118 W29 122.6(6) . . ?
W30 O119 Na3 122.4(5) . . ?
W28 O120 W30 122.7(6) . . ?
O31S Na1 O1S 83.7(5) . . ?
O31S Na1 O87 90.8(5) . . ?
O1S Na1 O87 79.9(4) . . ?
O31S Na1 O25S 83.0(5) . . ?
O1S Na1 O25S 93.1(5) . . ?
O87 Na1 O25S 171.1(5) . . ?
O31S Na1 O29S 162.1(6) . 1_545 ?
O1S Na1 O29S 89.5(5) . 1_545 ?
O87 Na1 O29S 104.4(5) . 1_545 ?
O25S Na1 O29S 80.9(5) . 1_545 ?
O31S Na1 O97 94.7(5) . 1_655 ?
O1S Na1 O97 165.2(5) . 1_655 ?
O87 Na1 O97 85.5(4) . 1_655 ?
O25S Na1 O97 101.3(5) . 1_655 ?
O29S Na1 O97 95.9(5) 1_545 1_655 ?
O31S Na1 Na4 120.7(5) . 1_545 ?
O1S Na1 Na4 81.2(3) . 1_545 ?
O87 Na1 Na4 140.9(4) . 1_545 ?
O25S Na1 Na4 41.5(3) . 1_545 ?
O29S Na1 Na4 41.5(3) 1_545 1_545 ?
O97 Na1 Na4 111.8(4) 1_655 1_545 ?
O101 Na2 O6S 116.2(5) . . ?
O101 Na2 O21S 151.9(5) . . ?
O6S Na2 O21S 81.4(4) . . ?
O101 Na2 O3S 74.3(4) . 1_565 ?
O6S Na2 O3S 138.0(5) . 1_565 ?
O21S Na2 O3S 78.1(4) . 1_565 ?
O101 Na2 O28 76.9(4) . 1_666 ?
O6S Na2 O28 96.0(4) . 1_666 ?
O21S Na2 O28 125.2(4) . 1_666 ?
O3S Na2 O28 125.7(5) 1_565 1_666 ?
O101 Na2 O29 100.6(4) . 1_666 ?
O6S Na2 O29 131.8(5) . 1_666 ?
O21S Na2 O29 79.4(4) . 1_666 ?
O3S Na2 O29 79.5(4) 1_565 1_666 ?
O28 Na2 O29 61.9(4) 1_666 1_666 ?
O101 Na2 W6 98.3(3) . 1_666 ?
O6S Na2 W6 110.1(3) . 1_666 ?
O21S Na2 W6 95.3(3) . 1_666 ?
O3S Na2 W6 108.0(4) 1_565 1_666 ?
O28 Na2 W6 34.3(3) 1_666 1_666 ?
O29 Na2 W6 30.3(3) 1_666 1_666 ?
O101 Na2 W24 21.8(3) . . ?
O6S Na2 W24 99.8(3) . . ?
O21S Na2 W24 142.2(4) . . ?
O3S Na2 W24 76.3(3) 1_565 . ?
O28 Na2 W24 92.4(3) 1_666 . ?
O29 Na2 W24 121.9(3) 1_666 . ?
W6 Na2 W24 118.88(19) 1_666 . ?
O101 Na2 Na3 91.1(4) . 1_565 ?
O6S Na2 Na3 151.8(4) . 1_565 ?
O21S Na2 Na3 70.6(3) . 1_565 ?
O3S Na2 Na3 39.9(3) 1_565 1_565 ?
O28 Na2 Na3 97.0(3) 1_666 1_565 ?
O29 Na2 Na3 40.1(3) 1_666 1_565 ?
W6 Na2 Na3 69.97(17) 1_666 1_565 ?
W24 Na2 Na3 104.6(2) . 1_565 ?
O101 Na2 Na6 126.7(4) . 1_566 ?
O6S Na2 Na6 68.6(3) . 1_566 ?
O21S Na2 Na6 36.4(3) . 1_566 ?
O3S Na2 Na6 73.2(3) 1_565 1_566 ?
O28 Na2 Na6 155.4(4) 1_666 1_566 ?
O29 Na2 Na6 113.5(3) 1_666 1_566 ?
W6 Na2 Na6 131.5(2) 1_666 1_566 ?
W24 Na2 Na6 108.6(2) . 1_566 ?
Na3 Na2 Na6 90.0(2) 1_565 1_566 ?
O101 Na2 Na12 123.7(4) . 1_566 ?
O6S Na2 Na12 119.3(4) . 1_566 ?
O21S Na2 Na12 40.0(3) . 1_566 ?
O3S Na2 Na12 58.9(4) 1_565 1_566 ?
O28 Na2 Na12 105.4(4) 1_666 1_566 ?
O29 Na2 Na12 45.0(3) 1_666 1_566 ?
W6 Na2 Na12 71.19(19) 1_666 1_566 ?
W24 Na2 Na12 134.1(3) . 1_566 ?
Na3 Na2 Na12 32.7(2) 1_565 1_566 ?
Na6 Na2 Na12 69.1(2) 1_566 1_566 ?
Na12 Na3 O19S 144.6(5) 1_556 . ?
Na12 Na3 O29 79.1(4) 1_556 1_656 ?
O19S Na3 O29 77.8(4) . 1_656 ?
Na12 Na3 O3S 100.6(5) 1_556 . ?
O19S Na3 O3S 105.1(5) . . ?
O29 Na3 O3S 88.3(4) 1_656 . ?
Na12 Na3 O11S 97.5(4) 1_556 . ?
O19S Na3 O11S 111.4(4) . . ?
O29 Na3 O11S 164.6(5) 1_656 . ?
O3S Na3 O11S 77.5(4) . . ?
Na12 Na3 O119 82.2(4) 1_556 . ?
O19S Na3 O119 79.5(4) . . ?
O29 Na3 O119 107.3(4) 1_656 . ?
O3S Na3 O119 164.4(5) . . ?
O11S Na3 O119 86.9(4) . . ?
Na12 Na3 Na2 85.4(4) 1_556 1_545 ?
O19S Na3 Na2 98.2(4) . 1_545 ?
O29 Na3 Na2 47.6(3) 1_656 1_545 ?
O3S Na3 Na2 41.3(3) . 1_545 ?
O11S Na3 Na2 117.5(4) . 1_545 ?
O119 Na3 Na2 153.9(3) . 1_545 ?
Na12 Na3 W30 97.6(4) 1_556 . ?
O19S Na3 W30 76.1(3) . . ?
O29 Na3 W30 127.3(4) 1_656 . ?
O3S Na3 W30 142.5(4) . . ?
O11S Na3 W30 67.8(3) . . ?
O119 Na3 W30 23.2(2) . . ?
Na2 Na3 W30 173.6(2) 1_545 . ?
O83 Na4 O115 168.9(5) . 1_665 ?
O83 Na4 O12S 90.8(5) . . ?
O115 Na4 O12S 83.7(5) 1_665 . ?
O83 Na4 O29S 96.5(5) . . ?
O115 Na4 O29S 87.4(5) 1_665 . ?
O12S Na4 O29S 167.6(5) . . ?
O83 Na4 O25S 86.1(4) . 1_565 ?
O115 Na4 O25S 84.3(4) 1_665 1_565 ?
O12S Na4 O25S 89.7(5) . 1_565 ?
O29S Na4 O25S 80.9(4) . 1_565 ?
O83 Na4 Na15 82.3(4) . . ?
O115 Na4 Na15 107.0(4) 1_665 . ?
O12S Na4 Na15 88.2(5) . . ?
O29S Na4 Na15 102.6(5) . . ?
O25S Na4 Na15 168.2(5) 1_565 . ?
O83 Na4 Na1 81.3(3) . 1_565 ?
O115 Na4 Na1 95.0(4) 1_665 1_565 ?
O12S Na4 Na1 130.4(4) . 1_565 ?
O29S Na4 Na1 41.9(3) . 1_565 ?
O25S Na4 Na1 41.2(3) 1_565 1_565 ?
Na15 Na4 Na1 137.9(4) . 1_565 ?
O18S Na5 O33S 89.8(5) . . ?
O18S Na5 O30S 101.0(5) . . ?
O33S Na5 O30S 161.1(5) . . ?
O18S Na5 O19 171.2(5) . . ?
O33S Na5 O19 82.2(5) . . ?
O30S Na5 O19 87.7(4) . . ?
O18S Na5 O45 83.2(5) . 1_565 ?
O33S Na5 O45 91.3(5) . 1_565 ?
O30S Na5 O45 74.8(4) . 1_565 ?
O19 Na5 O45 100.4(4) . 1_565 ?
O18S Na5 O23S 87.9(5) . . ?
O33S Na5 O23S 83.0(5) . . ?
O30S Na5 O23S 112.6(5) . . ?
O19 Na5 O23S 87.6(4) . . ?
O45 Na5 O23S 169.4(5) 1_565 . ?
O18S Na5 Na14 126.2(4) . . ?
O33S Na5 Na14 141.7(4) . . ?
O30S Na5 Na14 36.8(4) . . ?
O19 Na5 Na14 60.9(3) . . ?
O45 Na5 Na14 104.3(3) 1_565 . ?
O23S Na5 Na14 85.6(4) . . ?
O21S Na6 O25 79.5(4) 1_544 . ?
O21S Na6 O9S 88.9(4) 1_544 . ?
O25 Na6 O9S 104.3(5) . . ?
O21S Na6 O117 109.2(5) 1_544 1_544 ?
O25 Na6 O117 158.2(5) . 1_544 ?
O9S Na6 O117 95.9(5) . 1_544 ?
O21S Na6 O36S 90.9(4) 1_544 1_545 ?
O25 Na6 O36S 87.9(4) . 1_545 ?
O9S Na6 O36S 167.5(5) . 1_545 ?
O117 Na6 O36S 72.4(4) 1_544 1_545 ?
O21S Na6 O37S 172.2(5) 1_544 1_545 ?
O25 Na6 O37S 93.1(4) . 1_545 ?
O9S Na6 O37S 90.4(4) . 1_545 ?
O117 Na6 O37S 78.6(4) 1_544 1_545 ?
O36S Na6 O37S 91.5(4) 1_545 1_545 ?
O21S Na6 Na7 136.4(4) 1_544 1_545 ?
O25 Na6 Na7 90.3(3) . 1_545 ?
O9S Na6 Na7 134.6(4) . 1_545 ?
O117 Na6 Na7 69.4(3) 1_544 1_545 ?
O36S Na6 Na7 46.1(3) 1_545 1_545 ?
O37S Na6 Na7 45.4(3) 1_545 1_545 ?
O21S Na6 Na2 38.6(3) 1_544 1_544 ?
O25 Na6 Na2 117.9(3) . 1_544 ?
O9S Na6 Na2 83.6(3) . 1_544 ?
O117 Na6 Na2 71.8(3) 1_544 1_544 ?
O36S Na6 Na2 88.4(3) 1_545 1_544 ?
O37S Na6 Na2 148.9(4) 1_545 1_544 ?
Na7 Na6 Na2 126.9(3) 1_545 1_544 ?
O20S Na7 O37S 81.7(5) . . ?
O20S Na7 O36S 82.3(5) . . ?
O37S Na7 O36S 95.6(5) . . ?
O20S Na7 O9 163.6(5) . . ?
O37S Na7 O9 94.7(4) . . ?
O36S Na7 O9 114.0(5) . . ?
O20S Na7 O14 112.7(5) . . ?
O37S Na7 O14 164.0(5) . . ?
O36S Na7 O14 93.3(4) . . ?
O9 Na7 O14 69.5(4) . . ?
O20S Na7 O13 98.1(4) . . ?
O37S Na7 O13 97.9(4) . . ?
O36S Na7 O13 166.5(5) . . ?
O9 Na7 O13 66.4(4) . . ?
O14 Na7 O13 74.0(4) . . ?
O20S Na7 Na6 77.7(4) . 1_565 ?
O37S Na7 Na6 48.0(3) . 1_565 ?
O36S Na7 Na6 47.6(3) . 1_565 ?
O9 Na7 Na6 111.8(4) . 1_565 ?
O14 Na7 Na6 139.2(4) . 1_565 ?
O13 Na7 Na6 145.8(4) . 1_565 ?
O20S Na7 Fe2 147.2(4) . . ?
O37S Na7 Fe2 130.6(4) . . ?
O36S Na7 Fe2 97.0(4) . . ?
O9 Na7 Fe2 37.1(3) . . ?
O14 Na7 Fe2 34.6(2) . . ?
O13 Na7 Fe2 75.2(3) . . ?
Na6 Na7 Fe2 125.5(2) 1_565 . ?
O20S Na7 Fe1 129.8(4) . . ?
O37S Na7 Fe1 91.3(4) . . ?
O36S Na7 Fe1 147.8(4) . . ?
O9 Na7 Fe1 33.9(3) . . ?
O14 Na7 Fe1 74.3(3) . . ?
O13 Na7 Fe1 33.5(3) . . ?
Na6 Na7 Fe1 130.7(2) 1_565 . ?
Fe2 Na7 Fe1 56.11(12) . . ?
O20S Na7 W2 86.2(3) . . ?
O37S Na7 W2 161.5(4) . . ?
O36S Na7 W2 96.7(4) . . ?
O9 Na7 W2 92.9(3) . . ?
O14 Na7 W2 27.4(2) . . ?
O13 Na7 W2 69.9(3) . . ?
Na6 Na7 W2 142.0(2) 1_565 . ?
Fe2 Na7 W2 61.27(13) . . ?
Fe1 Na7 W2 85.71(16) . . ?
O15S Na8 O41 76.3(6) . . ?
O15S Na8 O10S 96.7(7) . . ?
O41 Na8 O10S 92.0(6) . . ?
O15S Na8 O2S 93.5(7) . . ?
O41 Na8 O2S 168.0(8) . . ?
O10S Na8 O2S 83.1(7) . . ?
O15S Na8 O89 150.6(7) . . ?
O41 Na8 O89 74.4(5) . . ?
O10S Na8 O89 83.7(6) . . ?
O2S Na8 O89 115.6(7) . . ?
O15S Na8 W21 176.0(7) . . ?
O41 Na8 W21 102.6(5) . . ?
O10S Na8 W21 87.1(5) . . ?
O2S Na8 W21 88.1(5) . . ?
O89 Na8 W21 28.6(3) . . ?
O24S Na9 O107 91.9(5) . . ?
O24S Na9 Na13 163.8(6) . . ?
O107 Na9 Na13 88.4(5) . . ?
O24S Na9 O55 84.3(5) . . ?
O107 Na9 O55 100.5(5) . . ?
Na13 Na9 O55 79.8(5) . . ?
O24S Na9 O34S 87.8(5) . . ?
O107 Na9 O34S 162.5(7) . . ?
Na13 Na9 O34S 96.8(6) . . ?
O55 Na9 O34S 96.8(6) . . ?
O4S Na10 O47 133.8(5) . . ?
O4S Na10 O26S 111.3(5) . . ?
O47 Na10 O26S 77.0(4) . . ?
O4S Na10 O42 66.5(4) . 1_455 ?
O47 Na10 O42 158.9(4) . 1_455 ?
O26S Na10 O42 102.1(4) . 1_455 ?
O4S Na10 O24 135.8(5) . 1_455 ?
O47 Na10 O24 70.9(4) . 1_455 ?
O26S Na10 O24 110.0(4) . 1_455 ?
O42 Na10 O24 90.1(4) 1_455 1_455 ?
O14S Na11 O12S 104.3(5) . 1_444 ?
O14S Na11 O27 119.4(7) . . ?
O12S Na11 O27 131.9(6) 1_444 . ?
O14S Na11 O102 110.6(5) . 1_444 ?
O12S Na11 O102 121.9(7) 1_444 1_444 ?
O27 Na11 O102 61.5(4) . 1_444 ?
O14S Na11 W25 79.3(4) . 1_444 ?
O12S Na11 W25 129.2(5) 1_444 1_444 ?
O27 Na11 W25 80.7(3) . 1_444 ?
O102 Na11 W25 31.6(3) 1_444 1_444 ?
O14S Na11 Na15 158.8(5) . 1_444 ?
O12S Na11 Na15 54.7(4) 1_444 1_444 ?
O27 Na11 Na15 81.3(5) . 1_444 ?
O102 Na11 Na15 82.7(5) 1_444 1_444 ?
W25 Na11 Na15 111.1(4) 1_444 1_444 ?
Na3 Na12 O21S 93.6(5) 1_554 1_544 ?
Na3 Na12 Na14 114.8(5) 1_554 1_655 ?
O21S Na12 Na14 99.8(5) 1_544 1_655 ?
Na3 Na12 O29 52.3(4) 1_554 1_655 ?
O21S Na12 O29 70.6(4) 1_544 1_655 ?
Na14 Na12 O29 73.2(4) 1_655 1_655 ?
Na3 Na12 O10 101.0(5) 1_554 . ?
O21S Na12 O10 134.5(5) 1_544 . ?
Na14 Na12 O10 112.1(5) 1_655 . ?
O29 Na12 O10 148.4(6) 1_655 . ?
Na3 Na12 Na2 61.9(3) 1_554 1_544 ?
O21S Na12 Na2 34.5(3) 1_544 1_544 ?
Na14 Na12 Na2 99.9(4) 1_655 1_544 ?
O29 Na12 Na2 40.7(3) 1_655 1_544 ?
O10 Na12 Na2 147.9(4) . 1_544 ?
Na9 Na13 O25S 106.3(5) . 1_455 ?
Na9 Na13 O38S 85.9(5) . . ?
O25S Na13 O38S 85.4(5) 1_455 . ?
Na9 Na13 O55 50.2(4) . . ?
O25S Na13 O55 99.8(5) 1_455 . ?
O38S Na13 O55 135.7(6) . . ?
O30S Na14 O23 86.0(5) . 1_455 ?
O30S Na14 Na12 100.2(5) . 1_455 ?
O23 Na14 Na12 103.9(5) 1_455 1_455 ?
O30S Na14 Na5 32.9(3) . . ?
O23 Na14 Na5 116.7(4) 1_455 . ?
Na12 Na14 Na5 102.0(4) 1_455 . ?
Na4 Na15 Na11 86.9(4) . 1_666 ?
Na3 O3S Na2 98.8(5) . 1_545 ?
Na4 O12S Na11 127.7(6) . 1_666 ?
Na6 O21S Na2 105.0(5) 1_566 . ?
Na6 O21S Na12 124.5(5) 1_566 1_566 ?
Na2 O21S Na12 105.5(5) . 1_566 ?
Na1 O25S Na4 97.3(5) . 1_545 ?
Na1 O25S Na13 118.9(5) . 1_655 ?
Na4 O25S Na13 117.3(5) 1_545 1_655 ?
Na4 O29S Na1 96.5(5) . 1_565 ?
Na5 O30S Na14 110.3(6) . . ?
Na7 O36S Na6 86.3(4) . 1_565 ?
Na7 O37S Na6 86.6(4) . 1_565 ?

loop_
_geom_bond_atom_site_label_1
_geom_bond_atom_site_label_2
_geom_bond_distance
_geom_bond_site_symmetry_2
_geom_bond_publ_flag
Fe1 O13 1.943(11) . ?
Fe1 O18 1.951(10) . ?
Fe1 O12 1.971(11) . ?
Fe1 O9 2.009(10) . ?
Fe1 O121 2.032(12) . ?
Fe1 O1 2.195(10) . ?
Fe1 Na7 3.492(7) . ?
Fe2 O15 1.932(12) . ?
Fe2 O14 1.962(10) . ?
Fe2 O122 1.984(11) . ?
Fe2 O10 2.020(9) . ?
Fe2 O9 2.087(10) . ?
Fe2 O1 2.227(10) . ?
Fe2 Na7 3.419(8) . ?
Fe3 O16 1.913(11) . ?
Fe3 O17 1.955(10) . ?
Fe3 O12 1.957(11) . ?
Fe3 O10 1.987(9) . ?
Fe3 O11 2.047(11) . ?
Fe3 O1 2.199(10) . ?
W1 O19 1.680(11) . ?
W1 O13 1.838(11) . ?
W1 O20 1.915(10) . ?
W1 O30 1.924(10) . ?
W1 O31 1.993(9) . ?
W1 O2 2.347(11) . ?
W2 O21 1.678(12) . ?
W2 O14 1.849(10) . ?
W2 O20 1.916(11) . ?
W2 O22 1.948(11) . ?
W2 O32 1.961(11) . ?
W2 O2 2.378(10) . ?
W2 Na7 3.679(7) . ?
W3 O23 1.726(11) . ?
W3 O15 1.810(11) . ?
W3 O22 1.850(11) . ?
W3 O24 1.903(11) . ?
W3 O33 1.981(11) . ?
W3 O3 2.354(10) . ?
W4 O25 1.684(11) . ?
W4 O16 1.831(10) . ?
W4 O26 1.859(10) . ?
W4 O24 1.927(10) . ?
W4 O34 1.966(11) . ?
W4 O3 2.384(10) . ?
W5 O27 1.737(11) . ?
W5 O17 1.808(10) . ?
W5 O28 1.920(11) . ?
W5 O26 1.939(11) . ?
W5 O35 2.004(11) . ?
W5 O4 2.335(10) . ?
W6 O29 1.727(11) . ?
W6 O18 1.790(9) . ?
W6 O30 1.883(10) . ?
W6 O28 1.939(11) . ?
W6 O36 1.968(11) . ?
W6 O4 2.345(10) . ?
W6 Na2 3.398(7) 1_444 ?
W7 O37 1.656(11) . ?
W7 O48 1.839(11) . ?
W7 O31 1.853(10) . ?
W7 O38 1.942(10) . ?
W7 O49 1.965(11) . ?
W7 O6 2.367(11) . ?
W8 O39 1.656(12) . ?
W8 O32 1.883(11) . ?
W8 O38 1.928(10) . ?
W8 O40 1.931(11) . ?
W8 O50 1.981(10) . ?
W8 O6 2.369(11) . ?
W9 O41 1.722(11) . ?
W9 O40 1.853(11) . ?
W9 O33 1.870(11) . ?
W9 O42 1.947(11) . ?
W9 O51 1.983(12) . ?
W9 O7 2.355(10) . ?
W10 O43 1.685(12) . ?
W10 O44 1.878(10) . ?
W10 O42 1.888(11) . ?
W10 O34 1.893(11) . ?
W10 O52 1.989(10) . ?
W10 O7 2.365(11) . ?
W11 O45 1.734(11) . ?
W11 O35 1.821(11) . ?
W11 O44 1.899(11) . ?
W11 O46 1.939(11) . ?
W11 O53 1.981(11) . ?
W11 O8 2.357(11) . ?
W12 O47 1.675(11) . ?
W12 O36 1.861(11) . ?
W12 O46 1.898(11) . ?
W12 O48 1.967(11) . ?
W12 O54 1.978(10) . ?
W12 O8 2.351(11) . ?
W13 O55 1.746(11) . ?
W13 O51 1.828(12) . ?
W13 O50 1.848(10) . ?
W13 O56 1.930(13) . ?
W13 O60 1.951(11) . ?
W13 O5 2.408(10) . ?
W14 O57 1.764(11) . ?
W14 O53 1.857(11) . ?
W14 O52 1.861(11) . ?
W14 O56 1.936(12) . ?
W14 O58 1.939(11) . ?
W14 O5 2.343(10) . ?
W15 O59 1.726(11) . ?
W15 O54 1.846(10) . ?
W15 O49 1.905(11) . ?
W15 O58 1.925(11) . ?
W15 O60 1.965(11) . ?
W15 O5 2.366(10) . ?
P1 O2 1.517(12) . ?
P1 O3 1.519(11) . ?
P1 O4 1.539(11) . ?
P1 O1 1.606(10) . ?
P2 O7 1.518(12) . ?
P2 O6 1.521(12) . ?
P2 O8 1.529(11) . ?
P2 O5 1.563(11) . ?
O9 Na7 2.411(12) . ?
O10 Na12 2.971(15) . ?
O13 Na7 2.684(13) . ?
O14 Na7 2.518(13) . ?
O19 Na5 2.435(13) . ?
O23 Na14 2.795(16) 1_655 ?
O24 Na10 2.984(14) 1_655 ?
O25 Na6 2.352(12) . ?
O27 Na11 2.910(16) . ?
O28 Na2 2.511(12) 1_444 ?
O29 Na3 2.382(13) 1_454 ?
O29 Na2 2.728(14) 1_444 ?
O29 Na12 2.957(16) 1_455 ?
O41 Na8 2.435(16) . ?
O42 Na10 2.979(13) 1_655 ?
O45 Na5 2.556(13) 1_545 ?
O47 Na10 2.812(13) . ?
O55 Na9 2.318(14) . ?
O55 Na13 2.969(17) . ?
Fe4 O73 1.966(11) . ?
Fe4 O78 1.978(11) . ?
Fe4 O72 1.982(11) . ?
Fe4 O124 1.998(12) . ?
Fe4 O69 2.014(11) . ?
Fe4 O61 2.189(10) . ?
Fe5 O74 1.937(12) . ?
Fe5 O75 1.948(11) . ?
Fe5 O123 1.953(12) . ?
Fe5 O69 1.983(11) . ?
Fe5 O70 2.022(11) . ?
Fe5 O61 2.196(10) . ?
Fe6 O77 1.935(11) . ?
Fe6 O76 1.967(10) . ?
Fe6 O72 1.977(11) . ?
Fe6 O70 1.987(12) . ?
Fe6 O71 2.018(11) . ?
Fe6 O61 2.200(10) . ?
W16 O79 1.683(11) . ?
W16 O73 1.812(11) . ?
W16 O80 1.889(11) . ?
W16 O90 1.947(11) . ?
W16 O91 2.013(11) . ?
W16 O62 2.319(10) . ?
W17 O81 1.669(13) . ?
W17 O74 1.811(11) . ?
W17 O82 1.907(11) . ?
W17 O80 1.934(11) . ?
W17 O92 1.938(10) . ?
W17 O62 2.382(11) . ?
W18 O83 1.700(12) . ?
W18 O75 1.800(10) . ?
W18 O82 1.912(11) . ?
W18 O84 1.939(13) . ?
W18 O93 2.008(10) . ?
W18 O63 2.321(12) . ?
W19 O85 1.729(12) . ?
W19 O76 1.775(10) . ?
W19 O86 1.864(11) . ?
W19 O84 1.873(13) . ?
W19 O94 1.949(10) . ?
W19 O63 2.397(12) . ?
W20 O87 1.780(12) . ?
W20 O77 1.825(10) . ?
W20 O88 1.905(11) . ?
W20 O86 1.920(11) . ?
W20 O95 2.035(10) . ?
W20 O64 2.333(12) . ?
W21 O89 1.736(11) . ?
W21 O78 1.780(10) . ?
W21 O90 1.861(11) . ?
W21 O88 1.901(11) . ?
W21 O96 2.003(11) . ?
W21 O64 2.324(11) . ?
W21 Na8 3.513(15) . ?
W22 O97 1.703(11) . ?
W22 O91 1.849(11) . ?
W22 O98 1.884(11) . ?
W22 O109 1.961(10) . ?
W22 O108 1.967(11) . ?
W22 O66 2.355(11) . ?
W23 O99 1.654(11) . ?
W23 O92 1.894(10) . ?
W23 O98 1.917(11) . ?
W23 O100 1.950(12) . ?
W23 O110 1.970(11) . ?
W23 O66 2.351(11) . ?
W24 O101 1.672(11) . ?
W24 O93 1.822(10) . ?
W24 O100 1.831(12) . ?
W24 O102 1.881(12) . ?
W24 O111 1.971(10) . ?
W24 O67 2.360(10) . ?
W24 Na2 3.588(7) . ?
W25 O103 1.705(11) . ?
W25 O94 1.870(10) . ?
W25 O102 1.909(12) . ?
W25 O104 1.918(11) . ?
W25 O112 1.999(11) . ?
W25 O67 2.361(10) . ?
W25 Na11 3.627(12) 1_666 ?
W26 O105 1.687(11) . ?
W26 O95 1.813(10) . ?
W26 O104 1.864(11) . ?
W26 O106 1.890(10) . ?
W26 O113 1.962(11) . ?
W26 O68 2.354(11) . ?
W27 O107 1.744(11) . ?
W27 O108 1.825(11) . ?
W27 O96 1.846(11) . ?
W27 O106 1.933(11) . ?
W27 O114 1.997(11) . ?
W27 O68 2.289(10) . ?
W28 O115 1.747(11) . ?
W28 O114 1.872(11) . ?
W28 O109 1.883(11) . ?
W28 O120 1.899(11) . ?
W28 O116 1.943(12) . ?
W28 O65 2.327(12) . ?
W29 O117 1.710(12) . ?
W29 O110 1.856(11) . ?
W29 O111 1.867(10) . ?
W29 O116 1.920(12) . ?
W29 O118 1.966(12) . ?
W29 O65 2.367(12) . ?
W30 O119 1.726(10) . ?
W30 O112 1.866(11) . ?
W30 O113 1.908(11) . ?
W30 O118 1.947(12) . ?
W30 O120 1.985(11) . ?
W30 O65 2.374(12) . ?
W30 Na3 3.703(6) . ?
P3 O62 1.538(12) . ?
P3 O63 1.542(12) . ?
P3 O64 1.580(13) . ?
P3 O61 1.637(10) . ?
P4 O66 1.533(12) . ?
P4 O67 1.540(11) . ?
P4 O68 1.578(11) . ?
P4 O65 1.599(13) . ?
O83 Na4 2.352(13) . ?
O87 Na1 2.394(13) . ?
O89 Na8 2.656(18) . ?
O97 Na1 2.445(13) 1_455 ?
O101 Na2 2.323(12) . ?
O102 Na11 2.922(16) 1_666 ?
O107 Na9 2.303(13) . ?
O115 Na4 2.385(13) 1_445 ?
O117 Na6 2.398(14) 1_566 ?
O119 Na3 2.479(12) . ?
Na1 O31S 2.230(17) . ?
Na1 O1S 2.373(13) . ?
Na1 O25S 2.413(14) . ?
Na1 O29S 2.444(14) 1_545 ?
Na1 O97 2.445(13) 1_655 ?
Na1 Na4 3.634(9) 1_545 ?
Na2 O6S 2.393(13) . ?
Na2 O21S 2.454(13) . ?
Na2 O3S 2.466(13) 1_565 ?
Na2 O28 2.511(12) 1_666 ?
Na2 O29 2.728(14) 1_666 ?
Na2 W6 3.398(7) 1_666 ?
Na2 Na3 3.692(10) 1_565 ?
Na2 Na6 3.798(10) 1_566 ?
Na2 Na12 4.172(14) 1_566 ?
Na3 Na12 2.262(15) 1_556 ?
Na3 O19S 2.361(13) . ?
Na3 O29 2.382(13) 1_656 ?
Na3 O3S 2.395(13) . ?
Na3 O11S 2.468(13) . ?
Na3 Na2 3.692(10) 1_545 ?
Na4 O115 2.385(13) 1_665 ?
Na4 O12S 2.391(14) . ?
Na4 O29S 2.425(15) . ?
Na4 O25S 2.429(13) 1_565 ?
Na4 Na15 2.476(13) . ?
Na4 Na1 3.634(9) 1_565 ?
Na5 O18S 2.337(14) . ?
Na5 O33S 2.355(14) . ?
Na5 O30S 2.426(13) . ?
Na5 O45 2.556(13) 1_565 ?
Na5 O23S 2.624(14) . ?
Na5 Na14 4.193(14) . ?
Na6 O21S 2.333(12) 1_544 ?
Na6 O9S 2.359(12) . ?
Na6 O117 2.398(14) 1_544 ?
Na6 O36S 2.462(14) 1_545 ?
Na6 O37S 2.478(13) 1_545 ?
Na6 Na7 3.329(10) 1_545 ?
Na6 Na2 3.798(10) 1_544 ?
Na7 O20S 2.356(14) . ?
Na7 O37S 2.375(14) . ?
Na7 O36S 2.404(13) . ?
Na7 Na6 3.329(10) 1_565 ?
Na8 O15S 2.223(19) . ?
Na8 O10S 2.47(2) . ?
Na8 O2S 2.494(19) . ?
Na9 O24S 2.266(13) . ?
Na9 Na13 2.311(15) . ?
Na9 O34S 2.55(2) . ?
Na10 O4S 2.327(13) . ?
Na10 O26S 2.972(17) . ?
Na10 O42 2.979(13) 1_455 ?
Na10 O24 2.984(14) 1_455 ?
Na11 O14S 2.71(2) . ?
Na11 O12S 2.828(18) 1_444 ?
Na11 O102 2.922(16) 1_444 ?
Na11 W25 3.627(11) 1_444 ?
Na11 Na15 4.12(2) 1_444 ?
Na12 Na3 2.262(15) 1_554 ?
Na12 O21S 2.782(16) 1_544 ?
Na12 Na14 2.934(17) 1_655 ?
Na12 O29 2.957(16) 1_655 ?
Na12 Na2 4.172(14) 1_544 ?
Na13 O25S 2.831(17) 1_455 ?
Na13 O38S 2.870(19) . ?
Na14 O30S 2.680(18) . ?
Na14 O23 2.795(16) 1_455 ?
Na14 Na12 2.934(17) 1_455 ?
Na15 Na11 4.12(2) 1_666 ?
O3S Na2 2.466(13) 1_545 ?
O12S Na11 2.828(18) 1_666 ?
O21S Na6 2.333(12) 1_566 ?
O21S Na12 2.782(16) 1_566 ?
O25S Na4 2.429(13) 1_545 ?
O25S Na13 2.831(17) 1_655 ?
O29S Na1 2.444(14) 1_565 ?
O36S Na6 2.462(14) 1_565 ?
O37S Na6 2.478(13) 1_565 ?

loop_
_geom_torsion_atom_site_label_1
_geom_torsion_atom_site_label_2
_geom_torsion_atom_site_label_3
_geom_torsion_atom_site_label_4
_geom_torsion
_geom_torsion_site_symmetry_1
_geom_torsion_site_symmetry_2
_geom_torsion_site_symmetry_3
_geom_torsion_site_symmetry_4
_geom_torsion_publ_flag
O2 P1 O1 Fe1 -57.1(8) . . . . ?
O3 P1 O1 Fe1 -178.4(6) . . . . ?
O4 P1 O1 Fe1 61.5(8) . . . . ?
O2 P1 O1 Fe3 -178.7(6) . . . . ?
O3 P1 O1 Fe3 60.0(8) . . . . ?
O4 P1 O1 Fe3 -60.0(8) . . . . ?
O2 P1 O1 Fe2 62.7(8) . . . . ?
O3 P1 O1 Fe2 -58.6(8) . . . . ?
O4 P1 O1 Fe2 -178.6(6) . . . . ?
O13 Fe1 O1 P1 43.2(7) . . . . ?
O18 Fe1 O1 P1 -44.2(7) . . . . ?
O12 Fe1 O1 P1 -135.0(7) . . . . ?
O9 Fe1 O1 P1 133.4(7) . . . . ?
O121 Fe1 O1 P1 178(3) . . . . ?
Na7 Fe1 O1 P1 92.9(6) . . . . ?
O13 Fe1 O1 Fe3 177.1(4) . . . . ?
O18 Fe1 O1 Fe3 89.6(4) . . . . ?
O12 Fe1 O1 Fe3 -1.1(4) . . . . ?
O9 Fe1 O1 Fe3 -92.8(4) . . . . ?
O121 Fe1 O1 Fe3 -48(4) . . . . ?
Na7 Fe1 O1 Fe3 -133.2(3) . . . . ?
O13 Fe1 O1 Fe2 -88.7(4) . . . . ?
O18 Fe1 O1 Fe2 -176.1(4) . . . . ?
O12 Fe1 O1 Fe2 93.1(4) . . . . ?
O9 Fe1 O1 Fe2 1.5(4) . . . . ?
O121 Fe1 O1 Fe2 46(4) . . . . ?
Na7 Fe1 O1 Fe2 -39.0(3) . . . . ?
O16 Fe3 O1 P1 -43.2(7) . . . . ?
O17 Fe3 O1 P1 43.5(7) . . . . ?
O12 Fe3 O1 P1 134.9(7) . . . . ?
O10 Fe3 O1 P1 -134.5(7) . . . . ?
O11 Fe3 O1 P1 178(2) . . . . ?
O16 Fe3 O1 Fe1 -177.0(4) . . . . ?
O17 Fe3 O1 Fe1 -90.3(4) . . . . ?
O12 Fe3 O1 Fe1 1.1(4) . . . . ?
O10 Fe3 O1 Fe1 91.7(4) . . . . ?
O11 Fe3 O1 Fe1 44(3) . . . . ?
O16 Fe3 O1 Fe2 88.0(4) . . . . ?
O17 Fe3 O1 Fe2 174.7(4) . . . . ?
O12 Fe3 O1 Fe2 -93.9(4) . . . . ?
O10 Fe3 O1 Fe2 -3.3(4) . . . . ?
O11 Fe3 O1 Fe2 -51(3) . . . . ?
O15 Fe2 O1 P1 43.3(7) . . . . ?
O14 Fe2 O1 P1 -46.2(7) . . . . ?
O122 Fe2 O1 P1 -166(3) . . . . ?
O10 Fe2 O1 P1 135.4(7) . . . . ?
O9 Fe2 O1 P1 -134.2(7) . . . . ?
Na7 Fe2 O1 P1 -92.7(6) . . . . ?
O15 Fe2 O1 Fe1 176.0(5) . . . . ?
O14 Fe2 O1 Fe1 86.6(4) . . . . ?
O122 Fe2 O1 Fe1 -33(3) . . . . ?
O10 Fe2 O1 Fe1 -91.8(4) . . . . ?
O9 Fe2 O1 Fe1 -1.4(4) . . . . ?
Na7 Fe2 O1 Fe1 40.1(3) . . . . ?
O15 Fe2 O1 Fe3 -88.9(5) . . . . ?
O14 Fe2 O1 Fe3 -178.3(4) . . . . ?
O122 Fe2 O1 Fe3 62(3) . . . . ?
O10 Fe2 O1 Fe3 3.3(4) . . . . ?
O9 Fe2 O1 Fe3 93.7(4) . . . . ?
Na7 Fe2 O1 Fe3 135.2(3) . . . . ?
O3 P1 O2 W1 -178.6(6) . . . . ?
O4 P1 O2 W1 -53.6(9) . . . . ?
O1 P1 O2 W1 62.4(8) . . . . ?
O3 P1 O2 W2 52.4(8) . . . . ?
O4 P1 O2 W2 177.4(6) . . . . ?
O1 P1 O2 W2 -66.6(8) . . . . ?
O19 W1 O2 P1 -170(3) . . . . ?
O13 W1 O2 P1 -48.2(8) . . . . ?
O20 W1 O2 P1 -143.7(8) . . . . ?
O30 W1 O2 P1 43.6(8) . . . . ?
O31 W1 O2 P1 129.7(8) . . . . ?
O19 W1 O2 W2 -29(3) . . . . ?
O13 W1 O2 W2 92.7(4) . . . . ?
O20 W1 O2 W2 -2.9(4) . . . . ?
O30 W1 O2 W2 -175.5(4) . . . . ?
O31 W1 O2 W2 -89.4(4) . . . . ?
O21 W2 O2 P1 170(3) . . . . ?
O14 W2 O2 P1 51.1(7) . . . . ?
O20 W2 O2 P1 146.2(8) . . . . ?
O22 W2 O2 P1 -40.4(7) . . . . ?
O32 W2 O2 P1 -127.4(8) . . . . ?
Na7 W2 O2 P1 89.5(7) . . . . ?
O21 W2 O2 W1 27(3) . . . . ?
O14 W2 O2 W1 -92.2(4) . . . . ?
O20 W2 O2 W1 2.9(4) . . . . ?
O22 W2 O2 W1 176.3(4) . . . . ?
O32 W2 O2 W1 89.3(4) . . . . ?
Na7 W2 O2 W1 -53.8(3) . . . . ?
O2 P1 O3 W3 -55.9(8) . . . . ?
O4 P1 O3 W3 179.8(6) . . . . ?
O1 P1 O3 W3 63.0(8) . . . . ?
O2 P1 O3 W4 177.5(6) . . . . ?
O4 P1 O3 W4 53.2(8) . . . . ?
O1 P1 O3 W4 -63.5(8) . . . . ?
O23 W3 O3 P1 -161(3) . . . . ?
O15 W3 O3 P1 -47.0(8) . . . . ?
O22 W3 O3 P1 44.6(7) . . . . ?
O24 W3 O3 P1 -143.5(8) . . . . ?
O33 W3 O3 P1 129.8(8) . . . . ?
O23 W3 O3 W4 -21(4) . . . . ?
O15 W3 O3 W4 92.5(5) . . . . ?
O22 W3 O3 W4 -176.0(4) . . . . ?
O24 W3 O3 W4 -4.0(4) . . . . ?
O33 W3 O3 W4 -90.7(4) . . . . ?
O25 W4 O3 P1 -168(3) . . . . ?
O16 W4 O3 P1 47.8(7) . . . . ?
O26 W4 O3 P1 -44.2(7) . . . . ?
O24 W4 O3 P1 145.3(8) . . . . ?
O34 W4 O3 P1 -131.0(7) . . . . ?
O25 W4 O3 W3 50(3) . . . . ?
O16 W4 O3 W3 -93.4(4) . . . . ?
O26 W4 O3 W3 174.5(4) . . . . ?
O24 W4 O3 W3 4.0(4) . . . . ?
O34 W4 O3 W3 87.8(4) . . . . ?
O2 P1 O4 W5 -178.4(6) . . . . ?
O3 P1 O4 W5 -53.3(9) . . . . ?
O1 P1 O4 W5 64.5(8) . . . . ?
O2 P1 O4 W6 51.8(9) . . . . ?
O3 P1 O4 W6 176.9(6) . . . . ?
O1 P1 O4 W6 -65.3(8) . . . . ?
O27 W5 O4 P1 -172(4) . . . . ?
O17 W5 O4 P1 -48.1(8) . . . . ?
O28 W5 O4 P1 -143.5(8) . . . . ?
O26 W5 O4 P1 42.2(7) . . . . ?
O35 W5 O4 P1 126.4(8) . . . . ?
O27 W5 O4 W6 -30(4) . . . . ?
O17 W5 O4 W6 94.1(4) . . . . ?
O28 W5 O4 W6 -1.4(4) . . . . ?
O26 W5 O4 W6 -175.6(4) . . . . ?
O35 W5 O4 W6 -91.5(4) . . . . ?
O29 W6 O4 P1 158.5(19) . . . . ?
O18 W6 O4 P1 48.7(7) . . . . ?
O30 W6 O4 P1 -42.5(7) . . . . ?
O28 W6 O4 P1 144.3(8) . . . . ?
O36 W6 O4 P1 -128.0(8) . . . . ?
Na2 W6 O4 P1 166.4(6) 1_444 . . . ?
O29 W6 O4 W5 16(2) . . . . ?
O18 W6 O4 W5 -94.3(4) . . . . ?
O30 W6 O4 W5 174.6(4) . . . . ?
O28 W6 O4 W5 1.4(3) . . . . ?
O36 W6 O4 W5 89.1(4) . . . . ?
Na2 W6 O4 W5 23.5(4) 1_444 . . . ?
O7 P2 O5 W14 -57.1(8) . . . . ?
O6 P2 O5 W14 -178.6(6) . . . . ?
O8 P2 O5 W14 61.5(8) . . . . ?
O7 P2 O5 W15 179.1(6) . . . . ?
O6 P2 O5 W15 57.7(8) . . . . ?
O8 P2 O5 W15 -62.3(8) . . . . ?
O7 P2 O5 W13 62.0(8) . . . . ?
O6 P2 O5 W13 -59.4(8) . . . . ?
O8 P2 O5 W13 -179.3(6) . . . . ?
O57 W14 O5 P2 -166(3) . . . . ?
O53 W14 O5 P2 -46.7(7) . . . . ?
O52 W14 O5 P2 43.4(7) . . . . ?
O56 W14 O5 P2 134.1(8) . . . . ?
O58 W14 O5 P2 -135.9(8) . . . . ?
O57 W14 O5 W15 -30(3) . . . . ?
O53 W14 O5 W15 89.8(4) . . . . ?
O52 W14 O5 W15 179.9(4) . . . . ?
O56 W14 O5 W15 -89.4(5) . . . . ?
O58 W14 O5 W15 0.6(4) . . . . ?
O57 W14 O5 W13 61(3) . . . . ?
O53 W14 O5 W13 -178.9(5) . . . . ?
O52 W14 O5 W13 -88.9(4) . . . . ?
O56 W14 O5 W13 1.9(4) . . . . ?
O58 W14 O5 W13 91.8(4) . . . . ?
O59 W15 O5 P2 -177(2) . . . . ?
O54 W15 O5 P2 46.6(7) . . . . ?
O49 W15 O5 P2 -42.7(7) . . . . ?
O58 W15 O5 P2 137.1(8) . . . . ?
O60 W15 O5 P2 -130.6(8) . . . . ?
O59 W15 O5 W14 46(3) . . . . ?
O54 W15 O5 W14 -91.1(4) . . . . ?
O49 W15 O5 W14 179.6(4) . . . . ?
O58 W15 O5 W14 -0.6(4) . . . . ?
O60 W15 O5 W14 91.7(4) . . . . ?
O59 W15 O5 W13 -46(3) . . . . ?
O54 W15 O5 W13 177.5(4) . . . . ?
O49 W15 O5 W13 88.2(4) . . . . ?
O58 W15 O5 W13 -92.0(4) . . . . ?
O60 W15 O5 W13 0.4(4) . . . . ?
O55 W13 O5 P2 -178.4(19) . . . . ?
O51 W13 O5 P2 -44.6(7) . . . . ?
O50 W13 O5 P2 42.0(7) . . . . ?
O56 W13 O5 P2 -137.0(8) . . . . ?
O60 W13 O5 P2 132.1(8) . . . . ?
O55 W13 O5 W14 -43(2) . . . . ?
O51 W13 O5 W14 90.4(5) . . . . ?
O50 W13 O5 W14 177.0(4) . . . . ?
O56 W13 O5 W14 -1.9(4) . . . . ?
O60 W13 O5 W14 -92.8(4) . . . . ?
O55 W13 O5 W15 49(2) . . . . ?
O51 W13 O5 W15 -177.1(5) . . . . ?
O50 W13 O5 W15 -90.5(4) . . . . ?
O56 W13 O5 W15 90.5(5) . . . . ?
O60 W13 O5 W15 -0.4(4) . . . . ?
O7 P2 O6 W7 178.0(6) . . . . ?
O8 P2 O6 W7 51.4(9) . . . . ?
O5 P2 O6 W7 -64.1(9) . . . . ?
O7 P2 O6 W8 -51.6(9) . . . . ?
O8 P2 O6 W8 -178.3(6) . . . . ?
O5 P2 O6 W8 66.2(9) . . . . ?
O37 W7 O6 P2 126(3) . . . . ?
O48 W7 O6 P2 -36.0(8) . . . . ?
O31 W7 O6 P2 -129.8(8) . . . . ?
O38 W7 O6 P2 138.1(8) . . . . ?
O49 W7 O6 P2 48.9(8) . . . . ?
O37 W7 O6 W8 -18(3) . . . . ?
O48 W7 O6 W8 -179.5(4) . . . . ?
O31 W7 O6 W8 86.7(4) . . . . ?
O38 W7 O6 W8 -5.4(3) . . . . ?
O49 W7 O6 W8 -94.6(4) . . . . ?
O39 W8 O6 P2 -113(3) . . . . ?
O32 W8 O6 P2 126.8(9) . . . . ?
O38 W8 O6 P2 -138.3(8) . . . . ?
O40 W8 O6 P2 35.6(8) . . . . ?
O50 W8 O6 P2 -47.1(8) . . . . ?
O39 W8 O6 W7 30(3) . . . . ?
O32 W8 O6 W7 -89.5(4) . . . . ?
O38 W8 O6 W7 5.4(3) . . . . ?
O40 W8 O6 W7 179.3(4) . . . . ?
O50 W8 O6 W7 96.6(4) . . . . ?
O6 P2 O7 W9 50.6(9) . . . . ?
O8 P2 O7 W9 177.4(6) . . . . ?
O5 P2 O7 W9 -68.5(9) . . . . ?
O6 P2 O7 W10 -176.9(6) . . . . ?
O8 P2 O7 W10 -50.2(9) . . . . ?
O5 P2 O7 W10 64.0(9) . . . . ?
O41 W9 O7 P2 115(3) . . . . ?
O40 W9 O7 P2 -34.6(8) . . . . ?
O33 W9 O7 P2 -126.6(8) . . . . ?
O42 W9 O7 P2 139.6(9) . . . . ?
O51 W9 O7 P2 48.8(8) . . . . ?
O41 W9 O7 W10 -31(3) . . . . ?
O40 W9 O7 W10 179.8(4) . . . . ?
O33 W9 O7 W10 87.8(4) . . . . ?
O42 W9 O7 W10 -6.1(4) . . . . ?
O51 W9 O7 W10 -96.8(5) . . . . ?
O43 W10 O7 P2 -94(4) . . . . ?
O44 W10 O7 P2 34.2(8) . . . . ?
O42 W10 O7 P2 -138.5(9) . . . . ?
O34 W10 O7 P2 127.0(8) . . . . ?
O52 W10 O7 P2 -50.0(8) . . . . ?
O43 W10 O7 W9 50(4) . . . . ?
O44 W10 O7 W9 179.0(4) . . . . ?
O42 W10 O7 W9 6.2(4) . . . . ?
O34 W10 O7 W9 -88.2(4) . . . . ?
O52 W10 O7 W9 94.8(4) . . . . ?
O7 P2 O8 W12 -177.5(7) . . . . ?
O6 P2 O8 W12 -50.5(9) . . . . ?
O5 P2 O8 W12 67.3(9) . . . . ?
O7 P2 O8 W11 49.7(9) . . . . ?
O6 P2 O8 W11 176.7(7) . . . . ?
O5 P2 O8 W11 -65.5(8) . . . . ?
O47 W12 O8 P2 -125(3) . . . . ?
O36 W12 O8 P2 123.8(8) . . . . ?
O46 W12 O8 P2 -140.7(8) . . . . ?
O48 W12 O8 P2 34.1(8) . . . . ?
O54 W12 O8 P2 -49.7(8) . . . . ?
O47 W12 O8 W11 20(3) . . . . ?
O36 W12 O8 W11 -91.0(4) . . . . ?
O46 W12 O8 W11 4.4(4) . . . . ?
O48 W12 O8 W11 179.2(4) . . . . ?
O54 W12 O8 W11 95.4(4) . . . . ?
O45 W11 O8 P2 116(4) . . . . ?
O35 W11 O8 P2 -127.2(8) . . . . ?
O44 W11 O8 P2 -33.9(8) . . . . ?
O46 W11 O8 P2 140.9(8) . . . . ?
O53 W11 O8 P2 49.8(8) . . . . ?
O45 W11 O8 W12 -30(4) . . . . ?
O35 W11 O8 W12 87.5(4) . . . . ?
O44 W11 O8 W12 -179.2(4) . . . . ?
O46 W11 O8 W12 -4.3(4) . . . . ?
O53 W11 O8 W12 -95.4(4) . . . . ?
O13 Fe1 O9 Fe2 88.8(5) . . . . ?
O18 Fe1 O9 Fe2 13(3) . . . . ?
O12 Fe1 O9 Fe2 -78.6(5) . . . . ?
O121 Fe1 O9 Fe2 -176.9(5) . . . . ?
O1 Fe1 O9 Fe2 -1.6(4) . . . . ?
Na7 Fe1 O9 Fe2 103.2(5) . . . . ?
O13 Fe1 O9 Na7 -14.4(5) . . . . ?
O18 Fe1 O9 Na7 -90(3) . . . . ?
O12 Fe1 O9 Na7 178.2(5) . . . . ?
O121 Fe1 O9 Na7 79.9(5) . . . . ?
O1 Fe1 O9 Na7 -104.8(5) . . . . ?
O15 Fe2 O9 Fe1 -12(3) . . . . ?
O14 Fe2 O9 Fe1 -88.1(5) . . . . ?
O122 Fe2 O9 Fe1 177.2(5) . . . . ?
O10 Fe2 O9 Fe1 80.3(4) . . . . ?
O1 Fe2 O9 Fe1 1.6(4) . . . . ?
Na7 Fe2 O9 Fe1 -107.1(5) . . . . ?
O15 Fe2 O9 Na7 95(2) . . . . ?
O14 Fe2 O9 Na7 19.0(4) . . . . ?
O122 Fe2 O9 Na7 -75.7(5) . . . . ?
O10 Fe2 O9 Na7 -172.6(4) . . . . ?
O1 Fe2 O9 Na7 108.7(4) . . . . ?
O16 Fe3 O10 Fe2 -86.8(5) . . . . ?
O17 Fe3 O10 Fe2 -9(3) . . . . ?
O12 Fe3 O10 Fe2 81.2(5) . . . . ?
O11 Fe3 O10 Fe2 177.1(5) . . . . ?
O1 Fe3 O10 Fe2 3.8(4) . . . . ?
O16 Fe3 O10 Na12 28.3(5) . . . . ?
O17 Fe3 O10 Na12 106(3) . . . . ?
O12 Fe3 O10 Na12 -163.8(5) . . . . ?
O11 Fe3 O10 Na12 -67.9(5) . . . . ?
O1 Fe3 O10 Na12 118.9(5) . . . . ?
O15 Fe2 O10 Fe3 86.1(5) . . . . ?
O14 Fe2 O10 Fe3 -11(2) . . . . ?
O122 Fe2 O10 Fe3 -176.5(5) . . . . ?
O9 Fe2 O10 Fe3 -82.8(5) . . . . ?
O1 Fe2 O10 Fe3 -3.8(4) . . . . ?
Na7 Fe2 O10 Fe3 -89.8(5) . . . . ?
O15 Fe2 O10 Na12 -24.4(5) . . . . ?
O14 Fe2 O10 Na12 -122.0(19) . . . . ?
O122 Fe2 O10 Na12 73.0(5) . . . . ?
O9 Fe2 O10 Na12 166.7(5) . . . . ?
O1 Fe2 O10 Na12 -114.3(5) . . . . ?
Na7 Fe2 O10 Na12 159.7(3) . . . . ?
O16 Fe3 O12 Fe1 8(2) . . . . ?
O17 Fe3 O12 Fe1 89.7(5) . . . . ?
O10 Fe3 O12 Fe1 -81.4(5) . . . . ?
O11 Fe3 O12 Fe1 -175.1(5) . . . . ?
O1 Fe3 O12 Fe1 -1.3(5) . . . . ?
O13 Fe1 O12 Fe3 -7(2) . . . . ?
O18 Fe1 O12 Fe3 -88.1(5) . . . . ?
O9 Fe1 O12 Fe3 82.5(5) . . . . ?
O121 Fe1 O12 Fe3 176.4(5) . . . . ?
O1 Fe1 O12 Fe3 1.3(5) . . . . ?
Na7 Fe1 O12 Fe3 84.1(6) . . . . ?
O19 W1 O13 Fe1 -134.7(11) . . . . ?
O20 W1 O13 Fe1 124.4(12) . . . . ?
O30 W1 O13 Fe1 -31.8(12) . . . . ?
O31 W1 O13 Fe1 44(2) . . . . ?
O2 W1 O13 Fe1 52.2(11) . . . . ?
O19 W1 O13 Na7 79.1(6) . . . . ?
O20 W1 O13 Na7 -21.8(6) . . . . ?
O30 W1 O13 Na7 -178.0(6) . . . . ?
O31 W1 O13 Na7 -101.8(16) . . . . ?
O2 W1 O13 Na7 -94.1(5) . . . . ?
O18 Fe1 O13 W1 34.7(11) . . . . ?
O12 Fe1 O13 W1 -47(3) . . . . ?
O9 Fe1 O13 W1 -136.3(12) . . . . ?
O121 Fe1 O13 W1 129.9(12) . . . . ?
O1 Fe1 O13 W1 -54.9(12) . . . . ?
Na7 Fe1 O13 W1 -148.8(14) . . . . ?
O18 Fe1 O13 Na7 -176.5(5) . . . . ?
O12 Fe1 O13 Na7 102(2) . . . . ?
O9 Fe1 O13 Na7 12.6(4) . . . . ?
O121 Fe1 O13 Na7 -81.3(5) . . . . ?
O1 Fe1 O13 Na7 93.9(4) . . . . ?
O21 W2 O14 Fe2 132.8(10) . . . . ?
O20 W2 O14 Fe2 -127.2(10) . . . . ?
O22 W2 O14 Fe2 29.0(10) . . . . ?
O32 W2 O14 Fe2 -51(2) . . . . ?
O2 W2 O14 Fe2 -55.5(9) . . . . ?
Na7 W2 O14 Fe2 -152.6(13) . . . . ?
O21 W2 O14 Na7 -74.5(6) . . . . ?
O20 W2 O14 Na7 25.5(5) . . . . ?
O22 W2 O14 Na7 -178.4(5) . . . . ?
O32 W2 O14 Na7 101.7(15) . . . . ?
O2 W2 O14 Na7 97.1(5) . . . . ?
O15 Fe2 O14 W2 -32.6(10) . . . . ?
O122 Fe2 O14 W2 -129.7(10) . . . . ?
O10 Fe2 O14 W2 65(2) . . . . ?
O9 Fe2 O14 W2 136.6(10) . . . . ?
O1 Fe2 O14 W2 57.7(10) . . . . ?
Na7 Fe2 O14 W2 154.8(12) . . . . ?
O15 Fe2 O14 Na7 172.6(5) . . . . ?
O122 Fe2 O14 Na7 75.5(5) . . . . ?
O10 Fe2 O14 Na7 -90(2) . . . . ?
O9 Fe2 O14 Na7 -18.2(4) . . . . ?
O1 Fe2 O14 Na7 -97.1(4) . . . . ?
O23 W3 O15 Fe2 -135.1(12) . . . . ?
O22 W3 O15 Fe2 -31.6(13) . . . . ?
O24 W3 O15 Fe2 124.1(12) . . . . ?
O33 W3 O15 Fe2 41(3) . . . . ?
O3 W3 O15 Fe2 51.1(12) . . . . ?
O14 Fe2 O15 W3 35.3(13) . . . . ?
O122 Fe2 O15 W3 130.1(12) . . . . ?
O10 Fe2 O15 W3 -132.6(12) . . . . ?
O9 Fe2 O15 W3 -41(3) . . . . ?
O1 Fe2 O15 W3 -54.0(12) . . . . ?
Na7 Fe2 O15 W3 43.0(15) . . . . ?
O25 W4 O16 Fe3 134.5(10) . . . . ?
O26 W4 O16 Fe3 34.4(11) . . . . ?
O24 W4 O16 Fe3 -122.1(11) . . . . ?
O34 W4 O16 Fe3 -45(3) . . . . ?
O3 W4 O16 Fe3 -50.3(10) . . . . ?
O17 Fe3 O16 W4 -39.3(11) . . . . ?
O12 Fe3 O16 W4 43(3) . . . . ?
O10 Fe3 O16 W4 131.9(11) . . . . ?
O11 Fe3 O16 W4 -134.0(10) . . . . ?
O1 Fe3 O16 W4 52.0(11) . . . . ?
O27 W5 O17 Fe3 -140.0(11) . . . . ?
O28 W5 O17 Fe3 119.0(12) . . . . ?
O26 W5 O17 Fe3 -39.2(12) . . . . ?
O35 W5 O17 Fe3 17(3) . . . . ?
O4 W5 O17 Fe3 45.3(11) . . . . ?
O16 Fe3 O17 W5 43.3(12) . . . . ?
O12 Fe3 O17 W5 -124.7(12) . . . . ?
O10 Fe3 O17 W5 -35(4) . . . . ?
O11 Fe3 O17 W5 139.1(11) . . . . ?
O1 Fe3 O17 W5 -47.4(12) . . . . ?
O29 W6 O18 Fe1 141.3(11) . . . . ?
O30 W6 O18 Fe1 35.8(11) . . . . ?
O28 W6 O18 Fe1 -123.2(11) . . . . ?
O36 W6 O18 Fe1 -38(3) . . . . ?
O4 W6 O18 Fe1 -50.2(11) . . . . ?
Na2 W6 O18 Fe1 -165.2(9) 1_444 . . . ?
O13 Fe1 O18 W6 -38.3(11) . . . . ?
O12 Fe1 O18 W6 129.3(11) . . . . ?
O9 Fe1 O18 W6 37(3) . . . . ?
O121 Fe1 O18 W6 -132.3(11) . . . . ?
O1 Fe1 O18 W6 52.2(11) . . . . ?
Na7 Fe1 O18 W6 -42.2(14) . . . . ?
O13 W1 O19 Na5 34.6(12) . . . . ?
O20 W1 O19 Na5 129.8(11) . . . . ?
O30 W1 O19 Na5 -59.1(12) . . . . ?
O31 W1 O19 Na5 -145.2(11) . . . . ?
O2 W1 O19 Na5 155(2) . . . . ?
O19 W1 O20 W2 -179.2(6) . . . . ?
O13 W1 O20 W2 -76.4(7) . . . . ?
O30 W1 O20 W2 22.4(14) . . . . ?
O31 W1 O20 W2 88.2(6) . . . . ?
O2 W1 O20 W2 4.3(5) . . . . ?
O21 W2 O20 W1 179.7(7) . . . . ?
O14 W2 O20 W1 77.2(6) . . . . ?
O22 W2 O20 W1 -20.5(14) . . . . ?
O32 W2 O20 W1 -84.6(6) . . . . ?
O2 W2 O20 W1 -4.3(5) . . . . ?
Na7 W2 O20 W1 95.7(6) . . . . ?
O23 W3 O22 W2 122.0(11) . . . . ?
O15 W3 O22 W2 21.6(11) . . . . ?
O24 W3 O22 W2 -79.7(16) . . . . ?
O33 W3 O22 W2 -141.5(11) . . . . ?
O3 W3 O22 W2 -60.9(11) . . . . ?
O21 W2 O22 W3 -124.1(11) . . . . ?
O14 W2 O22 W3 -21.8(11) . . . . ?
O20 W2 O22 W3 76.4(16) . . . . ?
O32 W2 O22 W3 139.9(11) . . . . ?
O2 W2 O22 W3 60.8(11) . . . . ?
Na7 W2 O22 W3 -23.1(13) . . . . ?
O15 W3 O23 Na14 -38.4(7) . . . 1_655 ?
O22 W3 O23 Na14 -131.4(6) . . . 1_655 ?
O24 W3 O23 Na14 57.7(6) . . . 1_655 ?
O33 W3 O23 Na14 142.9(6) . . . 1_655 ?
O3 W3 O23 Na14 75(4) . . . 1_655 ?
O23 W3 O24 W4 -176.0(6) . . . . ?
O15 W3 O24 W4 -75.1(7) . . . . ?
O22 W3 O24 W4 25.4(14) . . . . ?
O33 W3 O24 W4 87.2(6) . . . . ?
O3 W3 O24 W4 6.0(5) . . . . ?
O23 W3 O24 Na10 55.8(5) . . . 1_655 ?
O15 W3 O24 Na10 156.7(5) . . . 1_655 ?
O22 W3 O24 Na10 -102.7(10) . . . 1_655 ?
O33 W3 O24 Na10 -41.0(4) . . . 1_655 ?
O3 W3 O24 Na10 -122.2(4) . . . 1_655 ?
O25 W4 O24 W3 180.0(6) . . . . ?
O16 W4 O24 W3 75.8(7) . . . . ?
O26 W4 O24 W3 -29.5(14) . . . . ?
O34 W4 O24 W3 -90.7(7) . . . . ?
O3 W4 O24 W3 -5.9(5) . . . . ?
O25 W4 O24 Na10 -54.5(5) . . . 1_655 ?
O16 W4 O24 Na10 -158.6(5) . . . 1_655 ?
O26 W4 O24 Na10 96.1(11) . . . 1_655 ?
O34 W4 O24 Na10 34.9(5) . . . 1_655 ?
O3 W4 O24 Na10 119.6(5) . . . 1_655 ?
O16 W4 O25 Na6 -1.7(11) . . . . ?
O26 W4 O25 Na6 92.0(10) . . . . ?
O24 W4 O25 Na6 -99.9(10) . . . . ?
O34 W4 O25 Na6 178.2(10) . . . . ?
O3 W4 O25 Na6 -145(2) . . . . ?
O25 W4 O26 W5 -125.2(11) . . . . ?
O16 W4 O26 W5 -22.1(11) . . . . ?
O24 W4 O26 W5 84.0(15) . . . . ?
O34 W4 O26 W5 144.4(11) . . . . ?
O3 W4 O26 W5 61.5(10) . . . . ?
O27 W5 O26 W4 122.8(11) . . . . ?
O17 W5 O26 W4 23.6(11) . . . . ?
O28 W5 O26 W4 -75.7(16) . . . . ?
O35 W5 O26 W4 -146.5(11) . . . . ?
O4 W5 O26 W4 -60.9(10) . . . . ?
O17 W5 O27 Na11 -1.4(7) . . . . ?
O28 W5 O27 Na11 94.1(6) . . . . ?
O26 W5 O27 Na11 -92.9(6) . . . . ?
O35 W5 O27 Na11 -176.8(6) . . . . ?
O4 W5 O27 Na11 122(4) . . . . ?
O27 W5 O28 W6 178.8(6) . . . . ?
O17 W5 O28 W6 -81.2(6) . . . . ?
O26 W5 O28 W6 17.3(14) . . . . ?
O35 W5 O28 W6 87.1(6) . . . . ?
O4 W5 O28 W6 1.9(5) . . . . ?
O27 W5 O28 Na2 35.2(7) . . . 1_444 ?
O17 W5 O28 Na2 135.1(7) . . . 1_444 ?
O26 W5 O28 Na2 -126.3(10) . . . 1_444 ?
O35 W5 O28 Na2 -56.5(7) . . . 1_444 ?
O4 W5 O28 Na2 -141.7(7) . . . 1_444 ?
O29 W6 O28 W5 -179.0(6) . . . . ?
O18 W6 O28 W5 79.8(6) . . . . ?
O30 W6 O28 W5 -20.7(15) . . . . ?
O36 W6 O28 W5 -84.7(6) . . . . ?
O4 W6 O28 W5 -1.9(5) . . . . ?
Na2 W6 O28 W5 -154.2(8) 1_444 . . . ?
O29 W6 O28 Na2 -24.8(5) . . . 1_444 ?
O18 W6 O28 Na2 -126.0(4) . . . 1_444 ?
O30 W6 O28 Na2 133.5(10) . . . 1_444 ?
O36 W6 O28 Na2 69.4(5) . . . 1_444 ?
O4 W6 O28 Na2 152.2(5) . . . 1_444 ?
O18 W6 O29 Na3 -8(3) . . . 1_454 ?
O30 W6 O29 Na3 85(3) . . . 1_454 ?
O28 W6 O29 Na3 -103(3) . . . 1_454 ?
O36 W6 O29 Na3 171(3) . . . 1_454 ?
O4 W6 O29 Na3 -117(3) . . . 1_454 ?
Na2 W6 O29 Na3 -126(3) 1_444 . . 1_454 ?
O18 W6 O29 Na2 117.0(4) . . . 1_444 ?
O30 W6 O29 Na2 -149.3(4) . . . 1_444 ?
O28 W6 O29 Na2 22.6(4) . . . 1_444 ?
O36 W6 O29 Na2 -63.2(5) . . . 1_444 ?
O4 W6 O29 Na2 9(2) . . . 1_444 ?
O18 W6 O29 Na12 -136.8(9) . . . 1_455 ?
O30 W6 O29 Na12 -43.2(10) . . . 1_455 ?
O28 W6 O29 Na12 128.8(10) . . . 1_455 ?
O36 W6 O29 Na12 42.9(10) . . . 1_455 ?
O4 W6 O29 Na12 115(2) . . . 1_455 ?
Na2 W6 O29 Na12 106.2(10) 1_444 . . 1_455 ?
O29 W6 O30 W1 -126.1(10) . . . . ?
O18 W6 O30 W1 -24.7(10) . . . . ?
O28 W6 O30 W1 76.4(16) . . . . ?
O36 W6 O30 W1 140.5(11) . . . . ?
O4 W6 O30 W1 58.3(10) . . . . ?
Na2 W6 O30 W1 -171.3(6) 1_444 . . . ?
O19 W1 O30 W6 126.6(10) . . . . ?
O13 W1 O30 W6 24.0(11) . . . . ?
O20 W1 O30 W6 -75.2(15) . . . . ?
O31 W1 O30 W6 -140.8(11) . . . . ?
O2 W1 O30 W6 -57.8(10) . . . . ?
O37 W7 O31 W1 -102.7(19) . . . . ?
O48 W7 O31 W1 -0.9(19) . . . . ?
O38 W7 O31 W1 159.5(18) . . . . ?
O49 W7 O31 W1 80(3) . . . . ?
O6 W7 O31 W1 84.9(18) . . . . ?
O19 W1 O31 W7 102.6(19) . . . . ?
O13 W1 O31 W7 -77(3) . . . . ?
O20 W1 O31 W7 -157.7(19) . . . . ?
O30 W1 O31 W7 0.4(18) . . . . ?
O2 W1 O31 W7 -84.2(18) . . . . ?
O39 W8 O32 W2 81(2) . . . . ?
O38 W8 O32 W2 178(2) . . . . ?
O40 W8 O32 W2 -23(2) . . . . ?
O50 W8 O32 W2 -90(2) . . . . ?
O6 W8 O32 W2 -108(2) . . . . ?
O21 W2 O32 W8 -79(2) . . . . ?
O14 W2 O32 W8 105(2) . . . . ?
O20 W2 O32 W8 -177(2) . . . . ?
O22 W2 O32 W8 24(2) . . . . ?
O2 W2 O32 W8 110(2) . . . . ?
Na7 W2 O32 W8 -176.8(18) . . . . ?
O41 W9 O33 W3 -89(2) . . . . ?
O40 W9 O33 W3 14(2) . . . . ?
O42 W9 O33 W3 173(2) . . . . ?
O51 W9 O33 W3 86(3) . . . . ?
O7 W9 O33 W3 100(2) . . . . ?
O23 W3 O33 W9 88(2) . . . . ?
O15 W3 O33 W9 -88(3) . . . . ?
O22 W3 O33 W9 -14(2) . . . . ?
O24 W3 O33 W9 -173(2) . . . . ?
O3 W3 O33 W9 -98(2) . . . . ?
O43 W10 O34 W4 101(2) . . . . ?
O44 W10 O34 W4 1(2) . . . . ?
O42 W10 O34 W4 -157(2) . . . . ?
O52 W10 O34 W4 -73(3) . . . . ?
O7 W10 O34 W4 -84(2) . . . . ?
O25 W4 O34 W10 -99(2) . . . . ?
O16 W4 O34 W10 80(3) . . . . ?
O26 W4 O34 W10 0(2) . . . . ?
O24 W4 O34 W10 159(2) . . . . ?
O3 W4 O34 W10 86(2) . . . . ?
O45 W11 O35 W5 -109(2) . . . . ?
O44 W11 O35 W5 -9(2) . . . . ?
O46 W11 O35 W5 149(2) . . . . ?
O53 W11 O35 W5 66(3) . . . . ?
O8 W11 O35 W5 76(2) . . . . ?
O27 W5 O35 W11 109(2) . . . . ?
O17 W5 O35 W11 -48(4) . . . . ?
O28 W5 O35 W11 -150(2) . . . . ?
O26 W5 O35 W11 9(2) . . . . ?
O4 W5 O35 W11 -76(2) . . . . ?
O47 W12 O36 W6 103(3) . . . . ?
O46 W12 O36 W6 -159(3) . . . . ?
O48 W12 O36 W6 0(3) . . . . ?
O54 W12 O36 W6 -65(4) . . . . ?
O8 W12 O36 W6 -86(3) . . . . ?
O29 W6 O36 W12 -104(3) . . . . ?
O18 W6 O36 W12 75(4) . . . . ?
O30 W6 O36 W12 0(3) . . . . ?
O28 W6 O36 W12 161(3) . . . . ?
O4 W6 O36 W12 87(3) . . . . ?
Na2 W6 O36 W12 -153(3) 1_444 . . . ?
O39 W8 O38 W7 176.3(6) . . . . ?
O32 W8 O38 W7 71.5(6) . . . . ?
O40 W8 O38 W7 -24.8(15) . . . . ?
O50 W8 O38 W7 -88.4(6) . . . . ?
O6 W8 O38 W7 -7.6(5) . . . . ?
O37 W7 O38 W8 -174.1(6) . . . . ?
O48 W7 O38 W8 24.9(16) . . . . ?
O31 W7 O38 W8 -75.8(6) . . . . ?
O49 W7 O38 W8 88.9(6) . . . . ?
O6 W7 O38 W8 7.6(5) . . . . ?
O41 W9 O40 W8 -135.6(13) . . . . ?
O33 W9 O40 W8 120.9(14) . . . . ?
O42 W9 O40 W8 24(2) . . . . ?
O51 W9 O40 W8 -40.2(13) . . . . ?
O7 W9 O40 W8 39.5(13) . . . . ?
O39 W8 O40 W9 135.3(13) . . . . ?
O32 W8 O40 W9 -119.8(14) . . . . ?
O38 W8 O40 W9 -23(2) . . . . ?
O50 W8 O40 W9 41.5(13) . . . . ?
O6 W8 O40 W9 -39.9(13) . . . . ?
O40 W9 O41 Na8 -43.0(10) . . . . ?
O33 W9 O41 Na8 51.3(10) . . . . ?
O42 W9 O41 Na8 144.4(9) . . . . ?
O51 W9 O41 Na8 -127.0(9) . . . . ?
O7 W9 O41 Na8 168(2) . . . . ?
O43 W10 O42 W9 175.9(6) . . . . ?
O44 W10 O42 W9 -28.4(15) . . . . ?
O34 W10 O42 W9 73.9(7) . . . . ?
O52 W10 O42 W9 -89.0(6) . . . . ?
O7 W10 O42 W9 -8.9(5) . . . . ?
O43 W10 O42 Na10 66.6(5) . . . 1_655 ?
O44 W10 O42 Na10 -137.8(10) . . . 1_655 ?
O34 W10 O42 Na10 -35.5(5) . . . 1_655 ?
O52 W10 O42 Na10 161.6(5) . . . 1_655 ?
O7 W10 O42 Na10 -118.2(5) . . . 1_655 ?
O41 W9 O42 W10 -175.0(6) . . . . ?
O40 W9 O42 W10 25.5(16) . . . . ?
O33 W9 O42 W10 -71.8(7) . . . . ?
O51 W9 O42 W10 88.5(7) . . . . ?
O7 W9 O42 W10 8.9(5) . . . . ?
O41 W9 O42 Na10 -63.6(5) . . . 1_655 ?
O40 W9 O42 Na10 137.0(11) . . . 1_655 ?
O33 W9 O42 Na10 39.6(5) . . . 1_655 ?
O51 W9 O42 Na10 -160.1(5) . . . 1_655 ?
O7 W9 O42 Na10 120.4(4) . . . 1_655 ?
O43 W10 O44 W11 136.7(14) . . . . ?
O42 W10 O44 W11 -19(2) . . . . ?
O34 W10 O44 W11 -121.4(15) . . . . ?
O52 W10 O44 W11 42.0(14) . . . . ?
O7 W10 O44 W11 -37.9(14) . . . . ?
O45 W11 O44 W10 -138.8(14) . . . . ?
O35 W11 O44 W10 122.1(15) . . . . ?
O46 W11 O44 W10 25(2) . . . . ?
O53 W11 O44 W10 -42.1(14) . . . . ?
O8 W11 O44 W10 38.2(14) . . . . ?
O35 W11 O45 Na5 33.4(10) . . . 1_545 ?
O44 W11 O45 Na5 -60.9(9) . . . 1_545 ?
O46 W11 O45 Na5 125.2(9) . . . 1_545 ?
O53 W11 O45 Na5 -145.1(9) . . . 1_545 ?
O8 W11 O45 Na5 150(4) . . . 1_545 ?
O47 W12 O46 W11 176.3(6) . . . . ?
O36 W12 O46 W11 76.3(7) . . . . ?
O48 W12 O46 W11 -21.2(16) . . . . ?
O54 W12 O46 W11 -85.9(6) . . . . ?
O8 W12 O46 W11 -6.3(5) . . . . ?
O45 W11 O46 W12 -176.2(6) . . . . ?
O35 W11 O46 W12 -77.5(7) . . . . ?
O44 W11 O46 W12 20.1(15) . . . . ?
O53 W11 O46 W12 86.3(6) . . . . ?
O8 W11 O46 W12 6.3(5) . . . . ?
O36 W12 O47 Na10 -166.2(6) . . . . ?
O46 W12 O47 Na10 99.0(6) . . . . ?
O48 W12 O47 Na10 -74.7(6) . . . . ?
O54 W12 O47 Na10 10.0(7) . . . . ?
O8 W12 O47 Na10 84(3) . . . . ?
O37 W7 O48 W12 -140.0(13) . . . . ?
O31 W7 O48 W12 121.1(13) . . . . ?
O38 W7 O48 W12 21(2) . . . . ?
O49 W7 O48 W12 -43.5(13) . . . . ?
O6 W7 O48 W12 37.6(13) . . . . ?
O47 W12 O48 W7 139.2(13) . . . . ?
O36 W12 O48 W7 -121.2(14) . . . . ?
O46 W12 O48 W7 -23(2) . . . . ?
O54 W12 O48 W7 42.5(13) . . . . ?
O8 W12 O48 W7 -37.3(13) . . . . ?
O59 W15 O49 W7 -129.0(12) . . . . ?
O54 W15 O49 W7 -24.7(12) . . . . ?
O58 W15 O49 W7 58.2(19) . . . . ?
O60 W15 O49 W7 133.0(12) . . . . ?
O5 W15 O49 W7 58.6(12) . . . . ?
O37 W7 O49 W15 128.9(12) . . . . ?
O48 W7 O49 W15 28.3(12) . . . . ?
O31 W7 O49 W15 -54(2) . . . . ?
O38 W7 O49 W15 -133.8(12) . . . . ?
O6 W7 O49 W15 -58.7(12) . . . . ?
O55 W13 O50 W8 132.4(12) . . . . ?
O51 W13 O50 W8 28.1(12) . . . . ?
O56 W13 O50 W8 -53(2) . . . . ?
O60 W13 O50 W8 -129.0(12) . . . . ?
O5 W13 O50 W8 -55.5(12) . . . . ?
O39 W8 O50 W13 -133.2(12) . . . . ?
O32 W8 O50 W13 38(2) . . . . ?
O38 W8 O50 W13 130.3(12) . . . . ?
O40 W8 O50 W13 -30.9(12) . . . . ?
O6 W8 O50 W13 55.4(12) . . . . ?
O55 W13 O51 W9 -127.4(15) . . . . ?
O50 W13 O51 W9 -24.5(15) . . . . ?
O56 W13 O51 W9 133.4(15) . . . . ?
O60 W13 O51 W9 54(2) . . . . ?
O5 W13 O51 W9 61.5(15) . . . . ?
O41 W9 O51 W13 127.4(15) . . . . ?
O40 W9 O51 W13 26.5(15) . . . . ?
O33 W9 O51 W13 -48(3) . . . . ?
O42 W9 O51 W13 -134.8(15) . . . . ?
O7 W9 O51 W13 -61.2(15) . . . . ?
O57 W14 O52 W10 123.0(12) . . . . ?
O53 W14 O52 W10 22.5(12) . . . . ?
O56 W14 O52 W10 -134.2(12) . . . . ?
O58 W14 O52 W10 -59.0(19) . . . . ?
O5 W14 O52 W10 -60.7(12) . . . . ?
O43 W10 O52 W14 -123.6(12) . . . . ?
O44 W10 O52 W14 -24.8(12) . . . . ?
O42 W10 O52 W14 135.9(13) . . . . ?
O34 W10 O52 W14 51(2) . . . . ?
O7 W10 O52 W14 61.2(12) . . . . ?
O57 W14 O53 W11 -125.2(13) . . . . ?
O52 W14 O53 W11 -23.1(14) . . . . ?
O56 W14 O53 W11 63(2) . . . . ?
O58 W14 O53 W11 133.8(14) . . . . ?
O5 W14 O53 W11 61.3(13) . . . . ?
O45 W11 O53 W14 124.0(13) . . . . ?
O35 W11 O53 W14 -51(3) . . . . ?
O44 W11 O53 W14 25.4(13) . . . . ?
O46 W11 O53 W14 -134.5(14) . . . . ?
O8 W11 O53 W14 -61.3(13) . . . . ?
O59 W15 O54 W12 125.8(12) . . . . ?
O49 W15 O54 W12 23.8(13) . . . . ?
O58 W15 O54 W12 -133.6(13) . . . . ?
O60 W15 O54 W12 -54(2) . . . . ?
O5 W15 O54 W12 -61.6(12) . . . . ?
O47 W12 O54 W15 -128.3(13) . . . . ?
O36 W12 O54 W15 40(2) . . . . ?
O46 W12 O54 W15 135.1(13) . . . . ?
O48 W12 O54 W15 -26.2(13) . . . . ?
O8 W12 O54 W15 61.1(12) . . . . ?
O51 W13 O55 Na9 -38.5(10) . . . . ?
O50 W13 O55 Na9 -128.0(9) . . . . ?
O56 W13 O55 Na9 54.0(10) . . . . ?
O60 W13 O55 Na9 141.1(9) . . . . ?
O5 W13 O55 Na9 94(2) . . . . ?
O51 W13 O55 Na13 -123.5(10) . . . . ?
O50 W13 O55 Na13 147.0(9) . . . . ?
O56 W13 O55 Na13 -31.0(10) . . . . ?
O60 W13 O55 Na13 56.1(10) . . . . ?
O5 W13 O55 Na13 9(3) . . . . ?
O55 W13 O56 W14 174.8(7) . . . . ?
O51 W13 O56 W14 -80.1(8) . . . . ?
O50 W13 O56 W14 0.0(18) . . . . ?
O60 W13 O56 W14 76.8(8) . . . . ?
O5 W13 O56 W14 2.8(6) . . . . ?
O57 W14 O56 W13 -176.4(7) . . . . ?
O53 W14 O56 W13 -4.9(18) . . . . ?
O52 W14 O56 W13 81.6(8) . . . . ?
O58 W14 O56 W13 -75.9(8) . . . . ?
O5 W14 O56 W13 -2.8(6) . . . . ?
O59 W15 O58 W14 -171.5(6) . . . . ?
O54 W15 O58 W14 84.2(7) . . . . ?
O49 W15 O58 W14 1.3(16) . . . . ?
O60 W15 O58 W14 -73.4(7) . . . . ?
O5 W15 O58 W14 0.8(5) . . . . ?
O57 W14 O58 W15 175.4(6) . . . . ?
O53 W14 O58 W15 -84.6(7) . . . . ?
O52 W14 O58 W15 -2.7(15) . . . . ?
O56 W14 O58 W15 73.4(7) . . . . ?
O5 W14 O58 W15 -0.9(5) . . . . ?
O55 W13 O60 W15 -170.3(6) . . . . ?
O51 W13 O60 W15 8.7(16) . . . . ?
O50 W13 O60 W15 86.2(7) . . . . ?
O56 W13 O60 W15 -72.0(7) . . . . ?
O5 W13 O60 W15 0.5(5) . . . . ?
O59 W15 O60 W13 171.9(6) . . . . ?
O54 W15 O60 W13 -7.9(16) . . . . ?
O49 W15 O60 W13 -86.6(7) . . . . ?
O58 W15 O60 W13 71.5(7) . . . . ?
O5 W15 O60 W13 -0.5(6) . . . . ?
O62 P3 O61 Fe4 -58.7(8) . . . . ?
O63 P3 O61 Fe4 179.4(6) . . . . ?
O64 P3 O61 Fe4 59.3(8) . . . . ?
O62 P3 O61 Fe5 62.6(7) . . . . ?
O63 P3 O61 Fe5 -59.3(8) . . . . ?
O64 P3 O61 Fe5 -179.4(6) . . . . ?
O62 P3 O61 Fe6 179.9(6) . . . . ?
O63 P3 O61 Fe6 58.0(8) . . . . ?
O64 P3 O61 Fe6 -62.0(7) . . . . ?
O73 Fe4 O61 P3 45.5(7) . . . . ?
O78 Fe4 O61 P3 -43.9(7) . . . . ?
O72 Fe4 O61 P3 -131.8(7) . . . . ?
O124 Fe4 O61 P3 -169(4) . . . . ?
O69 Fe4 O61 P3 134.7(7) . . . . ?
O73 Fe4 O61 Fe5 -87.5(4) . . . . ?
O78 Fe4 O61 Fe5 -176.9(4) . . . . ?
O72 Fe4 O61 Fe5 95.1(4) . . . . ?
O124 Fe4 O61 Fe5 58(4) . . . . ?
O69 Fe4 O61 Fe5 1.7(4) . . . . ?
O73 Fe4 O61 Fe6 178.1(4) . . . . ?
O78 Fe4 O61 Fe6 88.7(4) . . . . ?
O72 Fe4 O61 Fe6 0.7(4) . . . . ?
O124 Fe4 O61 Fe6 -36(4) . . . . ?
O69 Fe4 O61 Fe6 -92.7(4) . . . . ?
O74 Fe5 O61 P3 -44.1(7) . . . . ?
O75 Fe5 O61 P3 42.3(7) . . . . ?
O123 Fe5 O61 P3 147(3) . . . . ?
O69 Fe5 O61 P3 -136.0(7) . . . . ?
O70 Fe5 O61 P3 132.9(7) . . . . ?
O74 Fe5 O61 Fe4 90.1(4) . . . . ?
O75 Fe5 O61 Fe4 176.5(4) . . . . ?
O123 Fe5 O61 Fe4 -79(4) . . . . ?
O69 Fe5 O61 Fe4 -1.7(4) . . . . ?
O70 Fe5 O61 Fe4 -92.9(4) . . . . ?
O74 Fe5 O61 Fe6 -174.3(4) . . . . ?
O75 Fe5 O61 Fe6 -87.9(4) . . . . ?
O123 Fe5 O61 Fe6 17(4) . . . . ?
O69 Fe5 O61 Fe6 93.9(4) . . . . ?
O70 Fe5 O61 Fe6 2.7(4) . . . . ?
O77 Fe6 O61 P3 45.2(6) . . . . ?
O76 Fe6 O61 P3 -40.8(6) . . . . ?
O72 Fe6 O61 P3 133.5(7) . . . . ?
O70 Fe6 O61 P3 -133.4(7) . . . . ?
O71 Fe6 O61 P3 176(3) . . . . ?
O77 Fe6 O61 Fe4 -89.0(4) . . . . ?
O76 Fe6 O61 Fe4 -175.1(4) . . . . ?
O72 Fe6 O61 Fe4 -0.7(4) . . . . ?
O70 Fe6 O61 Fe4 92.3(4) . . . . ?
O71 Fe6 O61 Fe4 41(3) . . . . ?
O77 Fe6 O61 Fe5 175.9(4) . . . . ?
O76 Fe6 O61 Fe5 89.9(4) . . . . ?
O72 Fe6 O61 Fe5 -95.8(4) . . . . ?
O70 Fe6 O61 Fe5 -2.8(4) . . . . ?
O71 Fe6 O61 Fe5 -54(3) . . . . ?
O63 P3 O62 W16 -176.6(7) . . . . ?
O64 P3 O62 W16 -51.5(9) . . . . ?
O61 P3 O62 W16 63.1(8) . . . . ?
O63 P3 O62 W17 52.4(9) . . . . ?
O64 P3 O62 W17 177.4(6) . . . . ?
O61 P3 O62 W17 -67.9(8) . . . . ?
O79 W16 O62 P3 -164(3) . . . . ?
O73 W16 O62 P3 -50.2(8) . . . . ?
O80 W16 O62 P3 -146.5(9) . . . . ?
O90 W16 O62 P3 42.2(8) . . . . ?
O91 W16 O62 P3 127.0(8) . . . . ?
O79 W16 O62 W17 -22(4) . . . . ?
O73 W16 O62 W17 92.5(4) . . . . ?
O80 W16 O62 W17 -3.8(4) . . . . ?
O90 W16 O62 W17 -175.0(4) . . . . ?
O91 W16 O62 W17 -90.3(4) . . . . ?
O81 W17 O62 P3 171(3) . . . . ?
O74 W17 O62 P3 50.6(7) . . . . ?
O82 W17 O62 P3 -40.4(7) . . . . ?
O80 W17 O62 P3 148.4(8) . . . . ?
O92 W17 O62 P3 -124.8(7) . . . . ?
O81 W17 O62 W16 26(3) . . . . ?
O74 W17 O62 W16 -94.0(4) . . . . ?
O82 W17 O62 W16 175.0(4) . . . . ?
O80 W17 O62 W16 3.8(4) . . . . ?
O92 W17 O62 W16 90.6(4) . . . . ?
O62 P3 O63 W18 -56.0(9) . . . . ?
O64 P3 O63 W18 178.7(7) . . . . ?
O61 P3 O63 W18 61.3(9) . . . . ?
O62 P3 O63 W19 -178.8(6) . . . . ?
O64 P3 O63 W19 55.9(9) . . . . ?
O61 P3 O63 W19 -61.5(9) . . . . ?
O83 W18 O63 P3 176(5) . . . . ?
O75 W18 O63 P3 -44.9(8) . . . . ?
O82 W18 O63 P3 45.9(8) . . . . ?
O84 W18 O63 P3 -141.0(9) . . . . ?
O93 W18 O63 P3 131.8(8) . . . . ?
O83 W18 O63 W19 -47(5) . . . . ?
O75 W18 O63 W19 92.3(4) . . . . ?
O82 W18 O63 W19 -176.9(4) . . . . ?
O84 W18 O63 W19 -3.8(4) . . . . ?
O93 W18 O63 W19 -91.0(4) . . . . ?
O85 W19 O63 P3 157(3) . . . . ?
O76 W19 O63 P3 45.2(8) . . . . ?
O86 W19 O63 P3 -46.5(8) . . . . ?
O84 W19 O63 P3 141.0(9) . . . . ?
O94 W19 O63 P3 -129.8(8) . . . . ?
O85 W19 O63 W18 20(4) . . . . ?
O76 W19 O63 W18 -91.8(4) . . . . ?
O86 W19 O63 W18 176.5(4) . . . . ?
O84 W19 O63 W18 4.0(4) . . . . ?
O94 W19 O63 W18 93.3(4) . . . . ?
O62 P3 O64 W21 50.4(9) . . . . ?
O63 P3 O64 W21 176.6(7) . . . . ?
O61 P3 O64 W21 -63.5(8) . . . . ?
O62 P3 O64 W20 -180.0(6) . . . . ?
O63 P3 O64 W20 -53.7(9) . . . . ?
O61 P3 O64 W20 66.1(8) . . . . ?
O89 W21 O64 P3 165(2) . . . . ?
O78 W21 O64 P3 50.1(8) . . . . ?
O90 W21 O64 P3 -42.5(8) . . . . ?
O88 W21 O64 P3 145.6(9) . . . . ?
O96 W21 O64 P3 -127.6(8) . . . . ?
Na8 W21 O64 P3 108.1(8) . . . . ?
O89 W21 O64 W20 24(3) . . . . ?
O78 W21 O64 W20 -91.6(4) . . . . ?
O90 W21 O64 W20 175.9(4) . . . . ?
O88 W21 O64 W20 4.0(4) . . . . ?
O96 W21 O64 W20 90.8(4) . . . . ?
Na8 W21 O64 W20 -33.6(6) . . . . ?
O87 W20 O64 P3 -159(2) . . . . ?
O77 W20 O64 P3 -48.8(8) . . . . ?
O88 W20 O64 P3 -145.7(9) . . . . ?
O86 W20 O64 P3 42.3(8) . . . . ?
O95 W20 O64 P3 127.8(8) . . . . ?
O87 W20 O64 W21 -17(3) . . . . ?
O77 W20 O64 W21 92.9(4) . . . . ?
O88 W20 O64 W21 -4.0(4) . . . . ?
O86 W20 O64 W21 -176.0(4) . . . . ?
O95 W20 O64 W21 -90.5(4) . . . . ?
O66 P4 O65 W28 61.6(9) . . . . ?
O67 P4 O65 W28 -177.7(7) . . . . ?
O68 P4 O65 W28 -57.4(9) . . . . ?
O66 P4 O65 W29 -59.9(9) . . . . ?
O67 P4 O65 W29 60.8(9) . . . . ?
O68 P4 O65 W29 -178.8(6) . . . . ?
O66 P4 O65 W30 -178.7(7) . . . . ?
O67 P4 O65 W30 -58.1(9) . . . . ?
O68 P4 O65 W30 62.3(8) . . . . ?
O115 W28 O65 P4 -172(2) . . . . ?
O114 W28 O65 P4 45.0(8) . . . . ?
O109 W28 O65 P4 -46.3(8) . . . . ?
O120 W28 O65 P4 133.7(9) . . . . ?
O116 W28 O65 P4 -133.9(9) . . . . ?
O115 W28 O65 W29 -37(3) . . . . ?
O114 W28 O65 W29 179.5(5) . . . . ?
O109 W28 O65 W29 88.3(5) . . . . ?
O120 W28 O65 W29 -91.8(5) . . . . ?
O116 W28 O65 W29 0.6(4) . . . . ?
O115 W28 O65 W30 56(3) . . . . ?
O114 W28 O65 W30 -87.6(5) . . . . ?
O109 W28 O65 W30 -178.8(5) . . . . ?
O120 W28 O65 W30 1.1(4) . . . . ?
O116 W28 O65 W30 93.6(5) . . . . ?
O117 W29 O65 P4 -177(2) . . . . ?
O110 W29 O65 P4 45.0(8) . . . . ?
O111 W29 O65 P4 -44.2(8) . . . . ?
O116 W29 O65 P4 134.2(9) . . . . ?
O118 W29 O65 P4 -131.0(9) . . . . ?
O117 W29 O65 W28 49(3) . . . . ?
O110 W29 O65 W28 -89.9(5) . . . . ?
O111 W29 O65 W28 -179.0(5) . . . . ?
O116 W29 O65 W28 -0.6(4) . . . . ?
O118 W29 O65 W28 94.1(5) . . . . ?
O117 W29 O65 W30 -45(3) . . . . ?
O110 W29 O65 W30 177.0(5) . . . . ?
O111 W29 O65 W30 87.8(4) . . . . ?
O116 W29 O65 W30 -93.8(5) . . . . ?
O118 W29 O65 W30 1.0(4) . . . . ?
O119 W30 O65 P4 -179.4(19) . . . . ?
O112 W30 O65 P4 44.2(8) . . . . ?
O113 W30 O65 P4 -45.3(8) . . . . ?
O118 W30 O65 P4 132.0(9) . . . . ?
O120 W30 O65 P4 -134.9(9) . . . . ?
Na3 W30 O65 P4 -93.2(8) . . . . ?
O119 W30 O65 W28 -46(2) . . . . ?
O112 W30 O65 W28 178.0(5) . . . . ?
O113 W30 O65 W28 88.5(5) . . . . ?
O118 W30 O65 W28 -94.3(5) . . . . ?
O120 W30 O65 W28 -1.1(4) . . . . ?
Na3 W30 O65 W28 40.6(7) . . . . ?
O119 W30 O65 W29 48(2) . . . . ?
O112 W30 O65 W29 -88.8(5) . . . . ?
O113 W30 O65 W29 -178.3(5) . . . . ?
O118 W30 O65 W29 -1.0(4) . . . . ?
O120 W30 O65 W29 92.2(5) . . . . ?
Na3 W30 O65 W29 133.9(4) . . . . ?
O67 P4 O66 W23 -49.6(10) . . . . ?
O68 P4 O66 W23 -177.2(6) . . . . ?
O65 P4 O66 W23 67.0(9) . . . . ?
O67 P4 O66 W22 175.9(6) . . . . ?
O68 P4 O66 W22 48.4(9) . . . . ?
O65 P4 O66 W22 -67.5(9) . . . . ?
O99 W23 O66 P4 -103(3) . . . . ?
O92 W23 O66 P4 125.2(8) . . . . ?
O98 W23 O66 P4 -139.7(9) . . . . ?
O100 W23 O66 P4 32.8(8) . . . . ?
O110 W23 O66 P4 -50.6(8) . . . . ?
O99 W23 O66 W22 43(3) . . . . ?
O92 W23 O66 W22 -88.4(4) . . . . ?
O98 W23 O66 W22 6.7(4) . . . . ?
O100 W23 O66 W22 179.2(4) . . . . ?
O110 W23 O66 W22 95.8(4) . . . . ?
O97 W22 O66 P4 105(4) . . . . ?
O91 W22 O66 P4 -123.6(8) . . . . ?
O98 W22 O66 P4 140.2(9) . . . . ?
O109 W22 O66 P4 51.2(8) . . . . ?
O108 W22 O66 P4 -32.3(8) . . . . ?
O97 W22 O66 W23 -42(4) . . . . ?
O91 W22 O66 W23 89.4(4) . . . . ?
O98 W22 O66 W23 -6.8(4) . . . . ?
O109 W22 O66 W23 -95.8(4) . . . . ?
O108 W22 O66 W23 -179.2(4) . . . . ?
O66 P4 O67 W24 49.2(9) . . . . ?
O68 P4 O67 W24 176.6(6) . . . . ?
O65 P4 O67 W24 -66.1(9) . . . . ?
O66 P4 O67 W25 -178.9(6) . . . . ?
O68 P4 O67 W25 -51.5(9) . . . . ?
O65 P4 O67 W25 65.8(9) . . . . ?
O101 W24 O67 P4 113(3) . . . . ?
O93 W24 O67 P4 -125.9(8) . . . . ?
O100 W24 O67 P4 -34.1(7) . . . . ?
O102 W24 O67 P4 141.1(8) . . . . ?
O111 W24 O67 P4 49.3(7) . . . . ?
Na2 W24 O67 P4 57.4(9) . . . . ?
O101 W24 O67 W25 -32(3) . . . . ?
O93 W24 O67 W25 88.6(4) . . . . ?
O100 W24 O67 W25 -179.6(4) . . . . ?
O102 W24 O67 W25 -4.4(4) . . . . ?
O111 W24 O67 W25 -96.2(4) . . . . ?
Na2 W24 O67 W25 -88.2(5) . . . . ?
O103 W25 O67 P4 -104(4) . . . . ?
O94 W25 O67 P4 126.9(8) . . . . ?
O102 W25 O67 P4 -139.2(8) . . . . ?
O104 W25 O67 P4 35.2(8) . . . . ?
O112 W25 O67 P4 -49.6(8) . . . . ?
Na11 W25 O67 P4 -175.8(7) 1_666 . . . ?
O103 W25 O67 W24 40(4) . . . . ?
O94 W25 O67 W24 -89.5(4) . . . . ?
O102 W25 O67 W24 4.4(4) . . . . ?
O104 W25 O67 W24 178.8(4) . . . . ?
O112 W25 O67 W24 94.0(4) . . . . ?
Na11 W25 O67 W24 -32.2(4) 1_666 . . . ?
O66 P4 O68 W27 -50.1(9) . . . . ?
O67 P4 O68 W27 -178.3(6) . . . . ?
O65 P4 O68 W27 64.4(9) . . . . ?
O66 P4 O68 W26 177.4(6) . . . . ?
O67 P4 O68 W26 49.1(8) . . . . ?
O65 P4 O68 W26 -68.2(8) . . . . ?
O107 W27 O68 P4 -113(3) . . . . ?
O108 W27 O68 P4 34.5(8) . . . . ?
O96 W27 O68 P4 128.1(8) . . . . ?
O106 W27 O68 P4 -136.9(8) . . . . ?
O114 W27 O68 P4 -50.4(8) . . . . ?
O107 W27 O68 W26 30(4) . . . . ?
O108 W27 O68 W26 178.0(4) . . . . ?
O96 W27 O68 W26 -88.3(4) . . . . ?
O106 W27 O68 W26 6.7(3) . . . . ?
O114 W27 O68 W26 93.2(4) . . . . ?
O105 W26 O68 P4 117(2) . . . . ?
O95 W26 O68 P4 -124.7(7) . . . . ?
O104 W26 O68 P4 -33.8(7) . . . . ?
O106 W26 O68 P4 138.6(8) . . . . ?
O113 W26 O68 P4 50.5(7) . . . . ?
O105 W26 O68 W27 -28(3) . . . . ?
O95 W26 O68 W27 89.8(4) . . . . ?
O104 W26 O68 W27 -179.3(4) . . . . ?
O106 W26 O68 W27 -6.9(4) . . . . ?
O113 W26 O68 W27 -95.0(4) . . . . ?
O74 Fe5 O69 Fe4 -88.4(6) . . . . ?
O75 Fe5 O69 Fe4 -7(3) . . . . ?
O123 Fe5 O69 Fe4 175.1(5) . . . . ?
O70 Fe5 O69 Fe4 81.3(5) . . . . ?
O61 Fe5 O69 Fe4 2.0(5) . . . . ?
O73 Fe4 O69 Fe5 88.8(5) . . . . ?
O78 Fe4 O69 Fe5 5(3) . . . . ?
O72 Fe4 O69 Fe5 -79.0(5) . . . . ?
O124 Fe4 O69 Fe5 -176.1(6) . . . . ?
O61 Fe4 O69 Fe5 -2.0(5) . . . . ?
O77 Fe6 O70 Fe5 -6(3) . . . . ?
O76 Fe6 O70 Fe5 -88.2(5) . . . . ?
O72 Fe6 O70 Fe5 80.1(5) . . . . ?
O71 Fe6 O70 Fe5 176.4(5) . . . . ?
O61 Fe6 O70 Fe5 3.1(4) . . . . ?
O74 Fe5 O70 Fe6 14(3) . . . . ?
O75 Fe5 O70 Fe6 86.0(5) . . . . ?
O123 Fe5 O70 Fe6 178.5(5) . . . . ?
O69 Fe5 O70 Fe6 -82.2(5) . . . . ?
O61 Fe5 O70 Fe6 -3.1(4) . . . . ?
O77 Fe6 O72 Fe4 92.5(6) . . . . ?
O76 Fe6 O72 Fe4 29(2) . . . . ?
O70 Fe6 O72 Fe4 -78.7(5) . . . . ?
O71 Fe6 O72 Fe4 -173.3(5) . . . . ?
O61 Fe6 O72 Fe4 0.9(5) . . . . ?
O73 Fe4 O72 Fe6 -14(3) . . . . ?
O78 Fe4 O72 Fe6 -91.1(5) . . . . ?
O124 Fe4 O72 Fe6 174.9(6) . . . . ?
O69 Fe4 O72 Fe6 77.3(5) . . . . ?
O61 Fe4 O72 Fe6 -0.9(5) . . . . ?
O79 W16 O73 Fe4 -136.0(11) . . . . ?
O80 W16 O73 Fe4 123.5(11) . . . . ?
O90 W16 O73 Fe4 -32.4(11) . . . . ?
O91 W16 O73 Fe4 36(3) . . . . ?
O62 W16 O73 Fe4 50.5(10) . . . . ?
O78 Fe4 O73 W16 36.6(11) . . . . ?
O72 Fe4 O73 W16 -41(3) . . . . ?
O124 Fe4 O73 W16 130.7(11) . . . . ?
O69 Fe4 O73 W16 -131.9(11) . . . . ?
O61 Fe4 O73 W16 -53.2(11) . . . . ?
O81 W17 O74 Fe5 137.7(13) . . . . ?
O82 W17 O74 Fe5 34.5(13) . . . . ?
O80 W17 O74 Fe5 -119.8(13) . . . . ?
O92 W17 O74 Fe5 -33(3) . . . . ?
O62 W17 O74 Fe5 -49.4(13) . . . . ?
O75 Fe5 O74 W17 -37.9(13) . . . . ?
O123 Fe5 O74 W17 -130.1(13) . . . . ?
O69 Fe5 O74 W17 130.3(13) . . . . ?
O70 Fe5 O74 W17 34(4) . . . . ?
O61 Fe5 O74 W17 51.2(13) . . . . ?
O83 W18 O75 Fe5 -131.7(13) . . . . ?
O82 W18 O75 Fe5 -32.9(13) . . . . ?
O84 W18 O75 Fe5 124.4(13) . . . . ?
O93 W18 O75 Fe5 40(3) . . . . ?
O63 W18 O75 Fe5 51.8(12) . . . . ?
O74 Fe5 O75 W18 36.8(13) . . . . ?
O123 Fe5 O75 W18 132.7(13) . . . . ?
O69 Fe5 O75 W18 -45(3) . . . . ?
O70 Fe5 O75 W18 -133.4(13) . . . . ?
O61 Fe5 O75 W18 -54.0(13) . . . . ?
O85 W19 O76 Fe6 137.6(12) . . . . ?
O86 W19 O76 Fe6 33.3(12) . . . . ?
O84 W19 O76 Fe6 -120.9(12) . . . . ?
O94 W19 O76 Fe6 -30(3) . . . . ?
O63 W19 O76 Fe6 -49.0(11) . . . . ?
O77 Fe6 O76 W19 -39.6(12) . . . . ?
O72 Fe6 O76 W19 24(3) . . . . ?
O70 Fe6 O76 W19 131.6(12) . . . . ?
O71 Fe6 O76 W19 -133.6(12) . . . . ?
O61 Fe6 O76 W19 51.5(12) . . . . ?
O87 W20 O77 Fe6 -139.6(11) . . . . ?
O88 W20 O77 Fe6 118.7(11) . . . . ?
O86 W20 O77 Fe6 -34.9(11) . . . . ?
O95 W20 O77 Fe6 36(2) . . . . ?
O64 W20 O77 Fe6 49.3(11) . . . . ?
O76 Fe6 O77 W20 40.2(11) . . . . ?
O72 Fe6 O77 W20 -128.8(11) . . . . ?
O70 Fe6 O77 W20 -43(4) . . . . ?
O71 Fe6 O77 W20 135.0(11) . . . . ?
O61 Fe6 O77 W20 -51.6(11) . . . . ?
O89 W21 O78 Fe4 135.6(10) . . . . ?
O90 W21 O78 Fe4 31.2(11) . . . . ?
O88 W21 O78 Fe4 -123.3(11) . . . . ?
O96 W21 O78 Fe4 -43(3) . . . . ?
O64 W21 O78 Fe4 -53.4(10) . . . . ?
Na8 W21 O78 Fe4 172.0(12) . . . . ?
O73 Fe4 O78 W21 -36.1(11) . . . . ?
O72 Fe4 O78 W21 132.0(11) . . . . ?
O124 Fe4 O78 W21 -131.3(11) . . . . ?
O69 Fe4 O78 W21 48(3) . . . . ?
O61 Fe4 O78 W21 54.5(11) . . . . ?
O79 W16 O80 W17 -176.6(6) . . . . ?
O73 W16 O80 W17 -77.0(7) . . . . ?
O90 W16 O80 W17 26.7(14) . . . . ?
O91 W16 O80 W17 91.4(6) . . . . ?
O62 W16 O80 W17 5.6(5) . . . . ?
O81 W17 O80 W16 177.6(7) . . . . ?
O74 W17 O80 W16 74.8(7) . . . . ?
O82 W17 O80 W16 -25.6(14) . . . . ?
O92 W17 O80 W16 -88.8(7) . . . . ?
O62 W17 O80 W16 -5.5(5) . . . . ?
O81 W17 O82 W18 -123.0(11) . . . . ?
O74 W17 O82 W18 -21.1(12) . . . . ?
O80 W17 O82 W18 80.4(15) . . . . ?
O92 W17 O82 W18 143.7(12) . . . . ?
O62 W17 O82 W18 61.3(11) . . . . ?
O83 W18 O82 W17 120.5(11) . . . . ?
O75 W18 O82 W17 20.6(11) . . . . ?
O84 W18 O82 W17 -80.9(17) . . . . ?
O93 W18 O82 W17 -143.5(12) . . . . ?
O63 W18 O82 W17 -63.7(11) . . . . ?
O75 W18 O83 Na4 -103.2(11) . . . . ?
O82 W18 O83 Na4 165.0(10) . . . . ?
O84 W18 O83 Na4 -6.6(12) . . . . ?
O93 W18 O83 Na4 79.1(11) . . . . ?
O63 W18 O83 Na4 36(6) . . . . ?
O85 W19 O84 W18 176.2(7) . . . . ?
O76 W19 O84 W18 76.7(7) . . . . ?
O86 W19 O84 W18 -22.7(15) . . . . ?
O94 W19 O84 W18 -87.6(7) . . . . ?
O63 W19 O84 W18 -5.7(6) . . . . ?
O83 W18 O84 W19 -177.9(7) . . . . ?
O75 W18 O84 W19 -76.9(8) . . . . ?
O82 W18 O84 W19 23.8(17) . . . . ?
O93 W18 O84 W19 86.5(7) . . . . ?
O63 W18 O84 W19 5.9(6) . . . . ?
O85 W19 O86 W20 -115.3(11) . . . . ?
O76 W19 O86 W20 -16.2(11) . . . . ?
O84 W19 O86 W20 83.9(15) . . . . ?
O94 W19 O86 W20 149.6(12) . . . . ?
O63 W19 O86 W20 67.5(11) . . . . ?
O87 W20 O86 W19 116.4(11) . . . . ?
O77 W20 O86 W19 17.0(11) . . . . ?
O88 W20 O86 W19 -83.8(15) . . . . ?
O95 W20 O86 W19 -148.7(12) . . . . ?
O64 W20 O86 W19 -67.0(11) . . . . ?
O77 W20 O87 Na1 136.7(11) . . . . ?
O88 W20 O87 Na1 -127.0(11) . . . . ?
O86 W20 O87 Na1 43.8(12) . . . . ?
O95 W20 O87 Na1 -42.2(11) . . . . ?
O64 W20 O87 Na1 -114(3) . . . . ?
O89 W21 O88 W20 177.4(7) . . . . ?
O78 W21 O88 W20 76.7(7) . . . . ?
O90 W21 O88 W20 -24.5(15) . . . . ?
O96 W21 O88 W20 -90.2(7) . . . . ?
O64 W21 O88 W20 -6.0(6) . . . . ?
Na8 W21 O88 W20 142.8(8) . . . . ?
O87 W20 O88 W21 -176.2(7) . . . . ?
O77 W20 O88 W21 -76.1(7) . . . . ?
O86 W20 O88 W21 23.8(14) . . . . ?
O95 W20 O88 W21 88.9(7) . . . . ?
O64 W20 O88 W21 6.0(6) . . . . ?
O78 W21 O89 Na8 49.4(6) . . . . ?
O90 W21 O89 Na8 144.0(5) . . . . ?
O88 W21 O89 Na8 -45.7(6) . . . . ?
O96 W21 O89 Na8 -130.9(6) . . . . ?
O64 W21 O89 Na8 -65(3) . . . . ?
O89 W21 O90 W16 -120.7(11) . . . . ?
O78 W21 O90 W16 -20.0(11) . . . . ?
O88 W21 O90 W16 81.5(15) . . . . ?
O96 W21 O90 W16 147.2(11) . . . . ?
O64 W21 O90 W16 63.9(11) . . . . ?
Na8 W21 O90 W16 -81.1(12) . . . . ?
O79 W16 O90 W21 120.2(11) . . . . ?
O73 W16 O90 W21 20.9(11) . . . . ?
O80 W16 O90 W21 -83.4(15) . . . . ?
O91 W16 O90 W21 -148.3(11) . . . . ?
O62 W16 O90 W21 -63.0(11) . . . . ?
O97 W22 O91 W16 -119(2) . . . . ?
O98 W22 O91 W16 139(2) . . . . ?
O109 W22 O91 W16 47(4) . . . . ?
O108 W22 O91 W16 -18(2) . . . . ?
O66 W22 O91 W16 66(2) . . . . ?
O79 W16 O91 W22 120(2) . . . . ?
O73 W16 O91 W22 -53(4) . . . . ?
O80 W16 O91 W22 -141(2) . . . . ?
O90 W16 O91 W22 17(2) . . . . ?
O62 W16 O91 W22 -67(2) . . . . ?
O99 W23 O92 W17 96(2) . . . . ?
O98 W23 O92 W17 -163(2) . . . . ?
O100 W23 O92 W17 -8(2) . . . . ?
O110 W23 O92 W17 -76(3) . . . . ?
O66 W23 O92 W17 -91(2) . . . . ?
O81 W17 O92 W23 -96(2) . . . . ?
O74 W17 O92 W23 75(3) . . . . ?
O82 W17 O92 W23 7(2) . . . . ?
O80 W17 O92 W23 163(2) . . . . ?
O62 W17 O92 W23 91(2) . . . . ?
O101 W24 O93 W18 -91(2) . . . . ?
O100 W24 O93 W18 11(2) . . . . ?
O102 W24 O93 W18 168(2) . . . . ?
O111 W24 O93 W18 80(3) . . . . ?
O67 W24 O93 W18 96(2) . . . . ?
Na2 W24 O93 W18 -87(2) . . . . ?
O83 W18 O93 W24 88(2) . . . . ?
O75 W18 O93 W24 -84(3) . . . . ?
O82 W18 O93 W24 -10(2) . . . . ?
O84 W18 O93 W24 -169(2) . . . . ?
O63 W18 O93 W24 -96(2) . . . . ?
O103 W25 O94 W19 103(3) . . . . ?
O102 W25 O94 W19 -154(3) . . . . ?
O104 W25 O94 W19 2(3) . . . . ?
O112 W25 O94 W19 -69(3) . . . . ?
O67 W25 O94 W19 -82(3) . . . . ?
Na11 W25 O94 W19 160(3) 1_666 . . . ?
O85 W19 O94 W25 -104(3) . . . . ?
O76 W19 O94 W25 64(4) . . . . ?
O86 W19 O94 W25 -1(3) . . . . ?
O84 W19 O94 W25 155(3) . . . . ?
O63 W19 O94 W25 83(3) . . . . ?
O105 W26 O95 W20 -102(2) . . . . ?
O104 W26 O95 W20 0(2) . . . . ?
O106 W26 O95 W20 159(2) . . . . ?
O113 W26 O95 W20 70(3) . . . . ?
O68 W26 O95 W20 87(2) . . . . ?
O87 W20 O95 W26 101(2) . . . . ?
O77 W20 O95 W26 -75(3) . . . . ?
O88 W20 O95 W26 -158(2) . . . . ?
O86 W20 O95 W26 -3(2) . . . . ?
O64 W20 O95 W26 -88(2) . . . . ?
O107 W27 O96 W21 108(2) . . . . ?
O108 W27 O96 W21 7(2) . . . . ?
O106 W27 O96 W21 -151(2) . . . . ?
O114 W27 O96 W21 -73(3) . . . . ?
O68 W27 O96 W21 -79(2) . . . . ?
O89 W21 O96 W27 -110(2) . . . . ?
O78 W21 O96 W27 69(3) . . . . ?
O90 W21 O96 W27 -6(2) . . . . ?
O88 W21 O96 W27 150(2) . . . . ?
O64 W21 O96 W27 79(2) . . . . ?
Na8 W21 O96 W27 -150.0(19) . . . . ?
O91 W22 O97 Na1 132.9(9) . . . 1_455 ?
O98 W22 O97 Na1 -130.4(9) . . . 1_455 ?
O109 W22 O97 Na1 -43.3(10) . . . 1_455 ?
O108 W22 O97 Na1 40.4(10) . . . 1_455 ?
O66 W22 O97 Na1 -96(4) . . . 1_455 ?
O97 W22 O98 W23 -174.4(6) . . . . ?
O91 W22 O98 W23 -74.9(7) . . . . ?
O109 W22 O98 W23 89.8(7) . . . . ?
O108 W22 O98 W23 29.1(15) . . . . ?
O66 W22 O98 W23 9.9(6) . . . . ?
O99 W23 O98 W22 175.7(6) . . . . ?
O92 W23 O98 W22 72.3(7) . . . . ?
O100 W23 O98 W22 -27.5(14) . . . . ?
O110 W23 O98 W22 -90.5(7) . . . . ?
O66 W23 O98 W22 -9.9(6) . . . . ?
O101 W24 O100 W23 -132.7(17) . . . . ?
O93 W24 O100 W23 124.7(18) . . . . ?
O102 W24 O100 W23 32(3) . . . . ?
O111 W24 O100 W23 -38.8(17) . . . . ?
O67 W24 O100 W23 43.3(17) . . . . ?
Na2 W24 O100 W23 -101.9(17) . . . . ?
O99 W23 O100 W24 131.0(17) . . . . ?
O92 W23 O100 W24 -125.6(18) . . . . ?
O98 W23 O100 W24 -25(2) . . . . ?
O110 W23 O100 W24 38.3(17) . . . . ?
O66 W23 O100 W24 -42.3(17) . . . . ?
O93 W24 O101 Na2 174.4(7) . . . . ?
O100 W24 O101 Na2 81.0(8) . . . . ?
O102 W24 O101 Na2 -92.8(7) . . . . ?
O111 W24 O101 Na2 -2.7(8) . . . . ?
O67 W24 O101 Na2 -66(4) . . . . ?
O101 W24 O102 W25 -176.8(7) . . . . ?
O93 W24 O102 W25 -74.4(7) . . . . ?
O100 W24 O102 W25 19.0(16) . . . . ?
O111 W24 O102 W25 88.1(7) . . . . ?
O67 W24 O102 W25 6.7(6) . . . . ?
Na2 W24 O102 W25 151.5(6) . . . . ?
O101 W24 O102 Na11 -57.3(6) . . . 1_666 ?
O93 W24 O102 Na11 45.1(6) . . . 1_666 ?
O100 W24 O102 Na11 138.5(11) . . . 1_666 ?
O111 W24 O102 Na11 -152.4(6) . . . 1_666 ?
O67 W24 O102 Na11 126.2(6) . . . 1_666 ?
Na2 W24 O102 Na11 -89.1(5) . . . 1_666 ?
O103 W25 O102 W24 177.3(7) . . . . ?
O94 W25 O102 W24 76.2(7) . . . . ?
O104 W25 O102 W24 -20.2(15) . . . . ?
O112 W25 O102 W24 -88.1(7) . . . . ?
O67 W25 O102 W24 -6.7(6) . . . . ?
Na11 W25 O102 W24 129.6(9) 1_666 . . . ?
O103 W25 O102 Na11 47.8(5) . . . 1_666 ?
O94 W25 O102 Na11 -53.4(5) . . . 1_666 ?
O104 W25 O102 Na11 -149.8(10) . . . 1_666 ?
O112 W25 O102 Na11 142.3(5) . . . 1_666 ?
O67 W25 O102 Na11 -136.3(5) . . . 1_666 ?
O105 W26 O104 W25 -135.5(15) . . . . ?
O95 W26 O104 W25 122.6(15) . . . . ?
O106 W26 O104 W25 20(2) . . . . ?
O113 W26 O104 W25 -42.3(15) . . . . ?
O68 W26 O104 W25 39.6(15) . . . . ?
O103 W25 O104 W26 136.5(15) . . . . ?
O94 W25 O104 W26 -122.6(15) . . . . ?
O102 W25 O104 W26 -26(2) . . . . ?
O112 W25 O104 W26 42.3(15) . . . . ?
O67 W25 O104 W26 -39.0(15) . . . . ?
Na11 W25 O104 W26 -159.9(11) 1_666 . . . ?
O105 W26 O106 W27 -174.1(6) . . . . ?
O95 W26 O106 W27 -71.7(7) . . . . ?
O104 W26 O106 W27 30.3(15) . . . . ?
O113 W26 O106 W27 92.3(6) . . . . ?
O68 W26 O106 W27 9.6(5) . . . . ?
O107 W27 O106 W26 173.2(6) . . . . ?
O108 W27 O106 W26 -32.4(14) . . . . ?
O96 W27 O106 W26 73.1(6) . . . . ?
O114 W27 O106 W26 -91.2(6) . . . . ?
O68 W27 O106 W26 -9.8(5) . . . . ?
O108 W27 O107 Na9 123.4(15) . . . . ?
O96 W27 O107 Na9 28.4(16) . . . . ?
O106 W27 O107 Na9 -66.4(15) . . . . ?
O114 W27 O107 Na9 -151.2(15) . . . . ?
O68 W27 O107 Na9 -89(4) . . . . ?
O107 W27 O108 W22 138.9(15) . . . . ?
O96 W27 O108 W22 -121.0(15) . . . . ?
O106 W27 O108 W22 -16(2) . . . . ?
O114 W27 O108 W22 43.1(15) . . . . ?
O68 W27 O108 W22 -37.1(15) . . . . ?
O97 W22 O108 W27 -138.6(15) . . . . ?
O91 W22 O108 W27 122.7(15) . . . . ?
O98 W22 O108 W27 18(2) . . . . ?
O109 W22 O108 W27 -43.4(15) . . . . ?
O66 W22 O108 W27 36.4(15) . . . . ?
O115 W28 O109 W22 -126.4(12) . . . . ?
O114 W28 O109 W22 -22.0(12) . . . . ?
O120 W28 O109 W22 62.3(19) . . . . ?
O116 W28 O109 W22 134.6(12) . . . . ?
O65 W28 O109 W22 62.5(12) . . . . ?
O97 W22 O109 W28 124.1(12) . . . . ?
O91 W22 O109 W28 -41(3) . . . . ?
O98 W22 O109 W28 -135.2(12) . . . . ?
O108 W22 O109 W28 24.4(12) . . . . ?
O66 W22 O109 W28 -61.7(12) . . . . ?
O117 W29 O110 W23 127.6(12) . . . . ?
O111 W29 O110 W23 25.2(13) . . . . ?
O116 W29 O110 W23 -131.2(13) . . . . ?
O118 W29 O110 W23 -50(2) . . . . ?
O65 W29 O110 W23 -59.8(13) . . . . ?
O99 W23 O110 W29 -128.2(13) . . . . ?
O92 W23 O110 W29 45(2) . . . . ?
O98 W23 O110 W29 132.2(13) . . . . ?
O100 W23 O110 W29 -25.2(13) . . . . ?
O66 W23 O110 W29 59.2(12) . . . . ?
O117 W29 O111 W24 -129.7(12) . . . . ?
O110 W29 O111 W24 -26.4(12) . . . . ?
O116 W29 O111 W24 55(2) . . . . ?
O118 W29 O111 W24 131.1(13) . . . . ?
O65 W29 O111 W24 58.6(12) . . . . ?
O101 W24 O111 W29 127.7(13) . . . . ?
O93 W24 O111 W29 -43(2) . . . . ?
O100 W24 O111 W29 27.4(12) . . . . ?
O102 W24 O111 W29 -131.0(13) . . . . ?
O67 W24 O111 W29 -58.9(12) . . . . ?
Na2 W24 O111 W29 126.2(13) . . . . ?
O119 W30 O112 W25 130.5(12) . . . . ?
O113 W30 O112 W25 28.2(12) . . . . ?
O118 W30 O112 W25 -129.9(12) . . . . ?
O120 W30 O112 W25 -55(2) . . . . ?
O65 W30 O112 W25 -57.4(12) . . . . ?
Na3 W30 O112 W25 97.9(12) . . . . ?
O103 W25 O112 W30 -129.2(12) . . . . ?
O94 W25 O112 W30 43(3) . . . . ?
O102 W25 O112 W30 128.3(12) . . . . ?
O104 W25 O112 W30 -29.2(12) . . . . ?
O67 W25 O112 W30 56.3(12) . . . . ?
Na11 W25 O112 W30 166.2(10) 1_666 . . . ?
O119 W30 O113 W26 -129.4(12) . . . . ?
O112 W30 O113 W26 -28.6(13) . . . . ?
O118 W30 O113 W26 52(2) . . . . ?
O120 W30 O113 W26 129.8(13) . . . . ?
O65 W30 O113 W26 58.8(12) . . . . ?
Na3 W30 O113 W26 -146.7(13) . . . . ?
O105 W26 O113 W30 130.1(13) . . . . ?
O95 W26 O113 W30 -42(3) . . . . ?
O104 W26 O113 W30 29.5(12) . . . . ?
O106 W26 O113 W30 -131.3(13) . . . . ?
O68 W26 O113 W30 -59.1(12) . . . . ?
O115 W28 O114 W27 122.4(11) . . . . ?
O109 W28 O114 W27 19.9(12) . . . . ?
O120 W28 O114 W27 -137.6(12) . . . . ?
O116 W28 O114 W27 -61.4(19) . . . . ?
O65 W28 O114 W27 -64.1(11) . . . . ?
O107 W27 O114 W28 -122.5(12) . . . . ?
O108 W27 O114 W28 -22.9(11) . . . . ?
O96 W27 O114 W28 59(2) . . . . ?
O106 W27 O114 W28 137.6(12) . . . . ?
O68 W27 O114 W28 64.1(11) . . . . ?
O114 W28 O115 Na4 -47.6(14) . . . 1_445 ?
O109 W28 O115 Na4 46.1(14) . . . 1_445 ?
O120 W28 O115 Na4 -137.2(13) . . . 1_445 ?
O116 W28 O115 Na4 134.0(13) . . . 1_445 ?
O65 W28 O115 Na4 170(2) . . . 1_445 ?
O117 W29 O116 W28 -170.6(7) . . . . ?
O110 W29 O116 W28 86.4(7) . . . . ?
O111 W29 O116 W28 4.9(17) . . . . ?
O118 W29 O116 W28 -70.7(7) . . . . ?
O65 W29 O116 W28 0.9(6) . . . . ?
O115 W28 O116 W29 172.5(7) . . . . ?
O114 W28 O116 W29 -3.7(17) . . . . ?
O109 W28 O116 W29 -86.1(7) . . . . ?
O120 W28 O116 W29 72.5(7) . . . . ?
O65 W28 O116 W29 -0.9(6) . . . . ?
O110 W29 O117 Na6 -19.0(14) . . . 1_566 ?
O111 W29 O117 Na6 72.6(14) . . . 1_566 ?
O116 W29 O117 Na6 -109.2(13) . . . 1_566 ?
O118 W29 O117 Na6 160.1(13) . . . 1_566 ?
O65 W29 O117 Na6 -156.2(19) . . . 1_566 ?
O119 W30 O118 W29 -170.0(6) . . . . ?
O112 W30 O118 W29 89.5(7) . . . . ?
O113 W30 O118 W29 8.7(17) . . . . ?
O120 W30 O118 W29 -69.4(7) . . . . ?
O65 W30 O118 W29 1.4(6) . . . . ?
Na3 W30 O118 W29 -148.6(4) . . . . ?
O117 W29 O118 W30 170.6(7) . . . . ?
O110 W29 O118 W30 -11.6(17) . . . . ?
O111 W29 O118 W30 -87.6(7) . . . . ?
O116 W29 O118 W30 69.3(7) . . . . ?
O65 W29 O118 W30 -1.4(6) . . . . ?
O112 W30 O119 Na3 -121.5(6) . . . . ?
O113 W30 O119 Na3 -29.9(7) . . . . ?
O118 W30 O119 Na3 149.6(6) . . . . ?
O120 W30 O119 Na3 60.5(6) . . . . ?
O65 W30 O119 Na3 103(2) . . . . ?
O115 W28 O120 W30 -172.8(7) . . . . ?
O114 W28 O120 W30 83.5(7) . . . . ?
O109 W28 O120 W30 -1.4(16) . . . . ?
O116 W28 O120 W30 -73.5(7) . . . . ?
O65 W28 O120 W30 -1.6(6) . . . . ?
O119 W30 O120 W28 173.6(6) . . . . ?
O112 W30 O120 W28 -0.9(17) . . . . ?
O113 W30 O120 W28 -84.3(7) . . . . ?
O118 W30 O120 W28 73.9(7) . . . . ?
O65 W30 O120 W28 1.6(6) . . . . ?
Na3 W30 O120 W28 -156.7(6) . . . . ?
W20 O87 Na1 O31S 177.4(11) . . . . ?
W20 O87 Na1 O1S 93.9(11) . . . . ?
W20 O87 Na1 O25S 132(3) . . . . ?
W20 O87 Na1 O29S 7.1(12) . . . 1_545 ?
W20 O87 Na1 O97 -87.9(11) . . . 1_655 ?
W20 O87 Na1 Na4 31.6(15) . . . 1_545 ?
W24 O101 Na2 O6S 44.0(9) . . . . ?
W24 O101 Na2 O21S -80.7(13) . . . . ?
W24 O101 Na2 O3S -92.2(8) . . . 1_565 ?
W24 O101 Na2 O28 134.3(8) . . . 1_666 ?
W24 O101 Na2 O29 -168.1(7) . . . 1_666 ?
W24 O101 Na2 W6 161.3(6) . . . 1_666 ?
W24 O101 Na2 Na3 -128.8(7) . . . 1_565 ?
W24 O101 Na2 Na6 -37.9(9) . . . 1_566 ?
W24 O101 Na2 Na12 -125.8(7) . . . 1_566 ?
O93 W24 Na2 O101 -7.5(9) . . . . ?
O100 W24 Na2 O101 -103.3(8) . . . . ?
O102 W24 Na2 O101 93.5(8) . . . . ?
O111 W24 Na2 O101 177.1(8) . . . . ?
O67 W24 Na2 O101 168.2(9) . . . . ?
O101 W24 Na2 O6S -140.8(9) . . . . ?
O93 W24 Na2 O6S -148.3(5) . . . . ?
O100 W24 Na2 O6S 115.9(5) . . . . ?
O102 W24 Na2 O6S -47.3(5) . . . . ?
O111 W24 Na2 O6S 36.3(5) . . . . ?
O67 W24 Na2 O6S 27.4(6) . . . . ?
O101 W24 Na2 O21S 130.6(10) . . . . ?
O93 W24 Na2 O21S 123.1(7) . . . . ?
O100 W24 Na2 O21S 27.3(7) . . . . ?
O102 W24 Na2 O21S -135.9(7) . . . . ?
O111 W24 Na2 O21S -52.3(7) . . . . ?
O67 W24 Na2 O21S -61.2(8) . . . . ?
O101 W24 Na2 O3S 82.0(8) . . . 1_565 ?
O93 W24 Na2 O3S 74.5(6) . . . 1_565 ?
O100 W24 Na2 O3S -21.3(5) . . . 1_565 ?
O102 W24 Na2 O3S 175.5(5) . . . 1_565 ?
O111 W24 Na2 O3S -101.0(5) . . . 1_565 ?
O67 W24 Na2 O3S -109.8(5) . . . 1_565 ?
O101 W24 Na2 O28 -44.2(8) . . . 1_666 ?
O93 W24 Na2 O28 -51.7(6) . . . 1_666 ?
O100 W24 Na2 O28 -147.6(5) . . . 1_666 ?
O102 W24 Na2 O28 49.3(4) . . . 1_666 ?
O111 W24 Na2 O28 132.8(5) . . . 1_666 ?
O67 W24 Na2 O28 123.9(5) . . . 1_666 ?
O101 W24 Na2 O29 13.9(8) . . . 1_666 ?
O93 W24 Na2 O29 6.4(7) . . . 1_666 ?
O100 W24 Na2 O29 -89.5(5) . . . 1_666 ?
O102 W24 Na2 O29 107.4(5) . . . 1_666 ?
O111 W24 Na2 O29 -169.1(5) . . . 1_666 ?
O67 W24 Na2 O29 -178.0(5) . . . 1_666 ?
O101 W24 Na2 W6 -21.3(7) . . . 1_666 ?
O93 W24 Na2 W6 -28.7(6) . . . 1_666 ?
O100 W24 Na2 W6 -124.6(4) . . . 1_666 ?
O102 W24 Na2 W6 72.2(4) . . . 1_666 ?
O111 W24 Na2 W6 155.8(4) . . . 1_666 ?
O67 W24 Na2 W6 146.9(5) . . . 1_666 ?
O101 W24 Na2 Na3 53.6(8) . . . 1_565 ?
O93 W24 Na2 Na3 46.1(5) . . . 1_565 ?
O100 W24 Na2 Na3 -49.7(4) . . . 1_565 ?
O102 W24 Na2 Na3 147.1(4) . . . 1_565 ?
O111 W24 Na2 Na3 -129.3(4) . . . 1_565 ?
O67 W24 Na2 Na3 -138.2(5) . . . 1_565 ?
O101 W24 Na2 Na6 148.7(8) . . . 1_566 ?
O93 W24 Na2 Na6 141.2(5) . . . 1_566 ?
O100 W24 Na2 Na6 45.4(4) . . . 1_566 ?
O102 W24 Na2 Na6 -117.8(4) . . . 1_566 ?
O111 W24 Na2 Na6 -34.3(4) . . . 1_566 ?
O67 W24 Na2 Na6 -43.2(5) . . . 1_566 ?
O101 W24 Na2 Na12 70.0(8) . . . 1_566 ?
O93 W24 Na2 Na12 62.5(6) . . . 1_566 ?
O100 W24 Na2 Na12 -33.3(5) . . . 1_566 ?
O102 W24 Na2 Na12 163.5(4) . . . 1_566 ?
O111 W24 Na2 Na12 -112.9(5) . . . 1_566 ?
O67 W24 Na2 Na12 -121.8(5) . . . 1_566 ?
W30 O119 Na3 Na12 -131.4(6) . . . 1_556 ?
W30 O119 Na3 O19S 79.1(6) . . . . ?
W30 O119 Na3 O29 152.7(6) . . . 1_656 ?
W30 O119 Na3 O3S -30(2) . . . . ?
W30 O119 Na3 O11S -33.4(6) . . . . ?
W30 O119 Na3 Na2 166.4(5) . . . 1_545 ?
O119 W30 Na3 Na12 48.6(6) . . . 1_556 ?
O112 W30 Na3 Na12 117.8(5) . . . 1_556 ?
O113 W30 Na3 Na12 -162.2(5) . . . 1_556 ?
O118 W30 Na3 Na12 8.9(6) . . . 1_556 ?
O120 W30 Na3 Na12 -72.0(4) . . . 1_556 ?
O65 W30 Na3 Na12 -111.3(6) . . . 1_556 ?
O119 W30 Na3 O19S -95.9(7) . . . . ?
O112 W30 Na3 O19S -26.7(5) . . . . ?
O113 W30 Na3 O19S 53.3(5) . . . . ?
O118 W30 Na3 O19S -135.6(5) . . . . ?
O120 W30 Na3 O19S 143.5(4) . . . . ?
O65 W30 Na3 O19S 104.2(6) . . . . ?
O119 W30 Na3 O29 -33.5(7) . . . 1_656 ?
O112 W30 Na3 O29 35.7(6) . . . 1_656 ?
O113 W30 Na3 O29 115.7(6) . . . 1_656 ?
O118 W30 Na3 O29 -73.1(6) . . . 1_656 ?
O120 W30 Na3 O29 -154.1(5) . . . 1_656 ?
O65 W30 Na3 O29 166.7(6) . . . 1_656 ?
O119 W30 Na3 O3S 167.3(9) . . . . ?
O112 W30 Na3 O3S -123.5(7) . . . . ?
O113 W30 Na3 O3S -43.5(7) . . . . ?
O118 W30 Na3 O3S 127.6(7) . . . . ?
O120 W30 Na3 O3S 46.7(6) . . . . ?
O65 W30 Na3 O3S 7.4(8) . . . . ?
O119 W30 Na3 O11S 143.6(7) . . . . ?
O112 W30 Na3 O11S -147.2(5) . . . . ?
O113 W30 Na3 O11S -67.2(5) . . . . ?
O118 W30 Na3 O11S 103.9(5) . . . . ?
O120 W30 Na3 O11S 23.0(4) . . . . ?
O65 W30 Na3 O11S -16.3(6) . . . . ?
O112 W30 Na3 O119 69.2(7) . . . . ?
O113 W30 Na3 O119 149.2(7) . . . . ?
O118 W30 Na3 O119 -39.7(8) . . . . ?
O120 W30 Na3 O119 -120.6(7) . . . . ?
O65 W30 Na3 O119 -159.9(8) . . . . ?
O119 W30 Na3 Na2 -69(2) . . . 1_545 ?
O112 W30 Na3 Na2 0(2) . . . 1_545 ?
O113 W30 Na3 Na2 80(2) . . . 1_545 ?
O118 W30 Na3 Na2 -109(2) . . . 1_545 ?
O120 W30 Na3 Na2 170(2) . . . 1_545 ?
O65 W30 Na3 Na2 131.0(19) . . . 1_545 ?
W18 O83 Na4 O115 53(3) . . . 1_665 ?
W18 O83 Na4 O12S -6.6(11) . . . . ?
W18 O83 Na4 O29S 163.4(11) . . . . ?
W18 O83 Na4 O25S 83.0(11) . . . 1_565 ?
W18 O83 Na4 Na15 -94.7(11) . . . . ?
W18 O83 Na4 Na1 124.2(11) . . . 1_565 ?
W1 O19 Na5 O18S -61(4) . . . . ?
W1 O19 Na5 O33S -85.1(12) . . . . ?
W1 O19 Na5 O30S 110.8(12) . . . . ?
W1 O19 Na5 O45 -175.0(11) . . . 1_565 ?
W1 O19 Na5 O23S -1.9(12) . . . . ?
W1 O19 Na5 Na14 84.3(11) . . . . ?
W4 O25 Na6 O21S 70.3(10) . . . 1_544 ?
W4 O25 Na6 O9S -15.8(11) . . . . ?
W4 O25 Na6 O117 -173.7(10) . . . 1_544 ?
W4 O25 Na6 O36S 161.6(10) . . . 1_545 ?
W4 O25 Na6 O37S -107.0(10) . . . 1_545 ?
W4 O25 Na6 Na7 -152.4(10) . . . 1_545 ?
W4 O25 Na6 Na2 74.5(11) . . . 1_544 ?
Fe1 O9 Na7 O20S -8(2) . . . . ?
Fe2 O9 Na7 O20S -116.5(17) . . . . ?
Fe1 O9 Na7 O37S -85.2(5) . . . . ?
Fe2 O9 Na7 O37S 166.8(4) . . . . ?
Fe1 O9 Na7 O36S 176.5(5) . . . . ?
Fe2 O9 Na7 O36S 68.6(5) . . . . ?
Fe1 O9 Na7 O14 92.2(5) . . . . ?
Fe2 O9 Na7 O14 -15.7(4) . . . . ?
Fe1 O9 Na7 O13 11.3(4) . . . . ?
Fe2 O9 Na7 O13 -96.7(4) . . . . ?
Fe1 O9 Na7 Na6 -131.6(4) . . . 1_565 ?
Fe2 O9 Na7 Na6 120.4(4) . . . 1_565 ?
Fe1 O9 Na7 Fe2 108.0(5) . . . . ?
Fe2 O9 Na7 Fe1 -108.0(5) . . . . ?
Fe1 O9 Na7 W2 77.9(4) . . . . ?
Fe2 O9 Na7 W2 -30.1(3) . . . . ?
W2 O14 Na7 O20S 15.2(7) . . . . ?
Fe2 O14 Na7 O20S 179.3(4) . . . . ?
W2 O14 Na7 O37S -138.1(16) . . . . ?
Fe2 O14 Na7 O37S 25.9(19) . . . . ?
W2 O14 Na7 O36S 98.3(5) . . . . ?
Fe2 O14 Na7 O36S -97.6(5) . . . . ?
W2 O14 Na7 O9 -147.3(6) . . . . ?
Fe2 O14 Na7 O9 16.8(4) . . . . ?
W2 O14 Na7 O13 -77.0(5) . . . . ?
Fe2 O14 Na7 O13 87.1(4) . . . . ?
W2 O14 Na7 Na6 112.7(6) . . . 1_565 ?
Fe2 O14 Na7 Na6 -83.2(6) . . . 1_565 ?
W2 O14 Na7 Fe2 -164.1(8) . . . . ?
W2 O14 Na7 Fe1 -111.9(5) . . . . ?
Fe2 O14 Na7 Fe1 52.2(3) . . . . ?
Fe2 O14 Na7 W2 164.1(8) . . . . ?
W1 O13 Na7 O20S -35.3(7) . . . . ?
Fe1 O13 Na7 O20S 163.0(5) . . . . ?
W1 O13 Na7 O37S -118.0(6) . . . . ?
Fe1 O13 Na7 O37S 80.3(5) . . . . ?
W1 O13 Na7 O36S 56(2) . . . . ?
Fe1 O13 Na7 O36S -106(2) . . . . ?
W1 O13 Na7 O9 150.3(7) . . . . ?
Fe1 O13 Na7 O9 -11.4(4) . . . . ?
W1 O13 Na7 O14 76.1(6) . . . . ?
Fe1 O13 Na7 O14 -85.6(5) . . . . ?
W1 O13 Na7 Na6 -115.2(7) . . . 1_565 ?
Fe1 O13 Na7 Na6 83.1(8) . . . 1_565 ?
W1 O13 Na7 Fe2 112.0(5) . . . . ?
Fe1 O13 Na7 Fe2 -49.7(4) . . . . ?
W1 O13 Na7 Fe1 161.7(9) . . . . ?
W1 O13 Na7 W2 47.6(5) . . . . ?
Fe1 O13 Na7 W2 -114.1(4) . . . . ?
O15 Fe2 Na7 O20S -11.9(9) . . . . ?
O14 Fe2 Na7 O20S -1.2(8) . . . . ?
O122 Fe2 Na7 O20S -104.8(8) . . . . ?
O10 Fe2 Na7 O20S 162.2(7) . . . . ?
O9 Fe2 Na7 O20S 152.2(9) . . . . ?
O1 Fe2 Na7 O20S 83.4(8) . . . . ?
O15 Fe2 Na7 O37S 178.5(6) . . . . ?
O14 Fe2 Na7 O37S -170.9(7) . . . . ?
O122 Fe2 Na7 O37S 85.6(6) . . . . ?
O10 Fe2 Na7 O37S -7.4(7) . . . . ?
O9 Fe2 Na7 O37S -17.5(6) . . . . ?
O1 Fe2 Na7 O37S -86.3(6) . . . . ?
O15 Fe2 Na7 O36S 74.9(6) . . . . ?
O14 Fe2 Na7 O36S 85.6(5) . . . . ?
O122 Fe2 Na7 O36S -18.0(5) . . . . ?
O10 Fe2 Na7 O36S -111.0(5) . . . . ?
O9 Fe2 Na7 O36S -121.0(5) . . . . ?
O1 Fe2 Na7 O36S 170.2(4) . . . . ?
O15 Fe2 Na7 O9 -164.1(6) . . . . ?
O14 Fe2 Na7 O9 -153.4(6) . . . . ?
O122 Fe2 Na7 O9 103.0(5) . . . . ?
O10 Fe2 Na7 O9 10.0(6) . . . . ?
O1 Fe2 Na7 O9 -68.8(5) . . . . ?
O15 Fe2 Na7 O14 -10.7(7) . . . . ?
O122 Fe2 Na7 O14 -103.6(5) . . . . ?
O10 Fe2 Na7 O14 163.4(5) . . . . ?
O9 Fe2 Na7 O14 153.4(6) . . . . ?
O1 Fe2 Na7 O14 84.6(5) . . . . ?
O15 Fe2 Na7 O13 -93.8(6) . . . . ?
O14 Fe2 Na7 O13 -83.1(5) . . . . ?
O122 Fe2 Na7 O13 173.3(4) . . . . ?
O10 Fe2 Na7 O13 80.3(5) . . . . ?
O9 Fe2 Na7 O13 70.3(5) . . . . ?
O1 Fe2 Na7 O13 1.5(4) . . . . ?
O15 Fe2 Na7 Na6 116.6(6) . . . 1_565 ?
O14 Fe2 Na7 Na6 127.3(5) . . . 1_565 ?
O122 Fe2 Na7 Na6 23.7(4) . . . 1_565 ?
O10 Fe2 Na7 Na6 -69.3(5) . . . 1_565 ?
O9 Fe2 Na7 Na6 -79.3(5) . . . 1_565 ?
O1 Fe2 Na7 Na6 -148.2(4) . . . 1_565 ?
O15 Fe2 Na7 Fe1 -124.3(5) . . . . ?
O14 Fe2 Na7 Fe1 -113.7(4) . . . . ?
O122 Fe2 Na7 Fe1 142.8(3) . . . . ?
O10 Fe2 Na7 Fe1 49.8(4) . . . . ?
O9 Fe2 Na7 Fe1 39.7(4) . . . . ?
O1 Fe2 Na7 Fe1 -29.1(3) . . . . ?
O15 Fe2 Na7 W2 -18.9(5) . . . . ?
O14 Fe2 Na7 W2 -8.3(4) . . . . ?
O122 Fe2 Na7 W2 -111.8(3) . . . . ?
O10 Fe2 Na7 W2 155.2(4) . . . . ?
O9 Fe2 Na7 W2 145.1(4) . . . . ?
O1 Fe2 Na7 W2 76.3(3) . . . . ?
O13 Fe1 Na7 O20S -22.1(6) . . . . ?
O18 Fe1 Na7 O20S -16.9(7) . . . . ?
O12 Fe1 Na7 O20S 174.5(6) . . . . ?
O9 Fe1 Na7 O20S 176.9(7) . . . . ?
O121 Fe1 Na7 O20S 76.8(6) . . . . ?
O1 Fe1 Na7 O20S -109.9(6) . . . . ?
O13 Fe1 Na7 O37S -102.4(6) . . . . ?
O18 Fe1 Na7 O37S -97.2(6) . . . . ?
O12 Fe1 Na7 O37S 94.2(5) . . . . ?
O9 Fe1 Na7 O37S 96.6(6) . . . . ?
O121 Fe1 Na7 O37S -3.5(5) . . . . ?
O1 Fe1 Na7 O37S 169.8(4) . . . . ?
O13 Fe1 Na7 O36S 155.1(9) . . . . ?
O18 Fe1 Na7 O36S 160.3(8) . . . . ?
O12 Fe1 Na7 O36S -8.3(9) . . . . ?
O9 Fe1 Na7 O36S -5.9(8) . . . . ?
O121 Fe1 Na7 O36S -106.0(8) . . . . ?
O1 Fe1 Na7 O36S 67.3(8) . . . . ?
O13 Fe1 Na7 O9 161.0(7) . . . . ?
O18 Fe1 Na7 O9 166.2(6) . . . . ?
O12 Fe1 Na7 O9 -2.4(6) . . . . ?
O121 Fe1 Na7 O9 -100.1(6) . . . . ?
O1 Fe1 Na7 O9 73.2(5) . . . . ?
O13 Fe1 Na7 O14 84.6(5) . . . . ?
O18 Fe1 Na7 O14 89.8(5) . . . . ?
O12 Fe1 Na7 O14 -78.8(5) . . . . ?
O9 Fe1 Na7 O14 -76.4(5) . . . . ?
O121 Fe1 Na7 O14 -176.5(4) . . . . ?
O1 Fe1 Na7 O14 -3.2(4) . . . . ?
O18 Fe1 Na7 O13 5.2(7) . . . . ?
O12 Fe1 Na7 O13 -163.4(6) . . . . ?
O9 Fe1 Na7 O13 -161.0(7) . . . . ?
O121 Fe1 Na7 O13 98.9(6) . . . . ?
O1 Fe1 Na7 O13 -87.8(5) . . . . ?
O13 Fe1 Na7 Na6 -132.6(6) . . . 1_565 ?
O18 Fe1 Na7 Na6 -127.4(5) . . . 1_565 ?
O12 Fe1 Na7 Na6 64.0(6) . . . 1_565 ?
O9 Fe1 Na7 Na6 66.4(5) . . . 1_565 ?
O121 Fe1 Na7 Na6 -33.7(4) . . . 1_565 ?
O1 Fe1 Na7 Na6 139.6(4) . . . 1_565 ?
O13 Fe1 Na7 Fe2 117.3(5) . . . . ?
O18 Fe1 Na7 Fe2 122.5(5) . . . . ?
O12 Fe1 Na7 Fe2 -46.2(5) . . . . ?
O9 Fe1 Na7 Fe2 -43.8(4) . . . . ?
O121 Fe1 Na7 Fe2 -143.8(3) . . . . ?
O1 Fe1 Na7 Fe2 29.5(3) . . . . ?
O13 Fe1 Na7 W2 59.3(5) . . . . ?
O18 Fe1 Na7 W2 64.5(5) . . . . ?
O12 Fe1 Na7 W2 -104.1(4) . . . . ?
O9 Fe1 Na7 W2 -101.7(5) . . . . ?
O121 Fe1 Na7 W2 158.2(3) . . . . ?
O1 Fe1 Na7 W2 -28.5(3) . . . . ?
O21 W2 Na7 O20S -56.6(6) . . . . ?
O14 W2 Na7 O20S -166.0(6) . . . . ?
O20 W2 Na7 O20S 44.4(5) . . . . ?
O22 W2 Na7 O20S -163.9(5) . . . . ?
O32 W2 Na7 O20S 43.9(7) . . . . ?
O2 W2 Na7 O20S 114.1(4) . . . . ?
O21 W2 Na7 O37S -105.9(13) . . . . ?
O14 W2 Na7 O37S 144.7(14) . . . . ?
O20 W2 Na7 O37S -4.9(12) . . . . ?
O22 W2 Na7 O37S 146.8(12) . . . . ?
O32 W2 Na7 O37S -5.4(14) . . . . ?
O2 W2 Na7 O37S 64.8(13) . . . . ?
O21 W2 Na7 O36S 25.2(6) . . . . ?
O14 W2 Na7 O36S -84.2(6) . . . . ?
O20 W2 Na7 O36S 126.3(5) . . . . ?
O22 W2 Na7 O36S -82.1(5) . . . . ?
O32 W2 Na7 O36S 125.7(6) . . . . ?
O2 W2 Na7 O36S -164.1(4) . . . . ?
O21 W2 Na7 O9 139.8(5) . . . . ?
O14 W2 Na7 O9 30.4(5) . . . . ?
O20 W2 Na7 O9 -119.2(5) . . . . ?
O22 W2 Na7 O9 32.5(5) . . . . ?
O32 W2 Na7 O9 -119.7(6) . . . . ?
O2 W2 Na7 O9 -49.5(4) . . . . ?
O21 W2 Na7 O14 109.4(7) . . . . ?
O20 W2 Na7 O14 -149.6(6) . . . . ?
O22 W2 Na7 O14 2.0(7) . . . . ?
O32 W2 Na7 O14 -150.1(7) . . . . ?
O2 W2 Na7 O14 -79.9(6) . . . . ?
O21 W2 Na7 O13 -156.6(5) . . . . ?
O14 W2 Na7 O13 94.0(6) . . . . ?
O20 W2 Na7 O13 -55.6(5) . . . . ?
O22 W2 Na7 O13 96.0(5) . . . . ?
O32 W2 Na7 O13 -56.2(6) . . . . ?
O2 W2 Na7 O13 14.0(4) . . . . ?
O21 W2 Na7 Na6 7.7(6) . . . 1_565 ?
O14 W2 Na7 Na6 -101.7(7) . . . 1_565 ?
O20 W2 Na7 Na6 108.7(6) . . . 1_565 ?
O22 W2 Na7 Na6 -99.6(6) . . . 1_565 ?
O32 W2 Na7 Na6 108.2(6) . . . 1_565 ?
O2 W2 Na7 Na6 178.4(5) . . . 1_565 ?
O21 W2 Na7 Fe2 119.6(4) . . . . ?
O14 W2 Na7 Fe2 10.2(5) . . . . ?
O20 W2 Na7 Fe2 -139.4(4) . . . . ?
O22 W2 Na7 Fe2 12.3(4) . . . . ?
O32 W2 Na7 Fe2 -139.9(5) . . . . ?
O2 W2 Na7 Fe2 -69.7(3) . . . . ?
O21 W2 Na7 Fe1 173.0(5) . . . . ?
O14 W2 Na7 Fe1 63.6(5) . . . . ?
O20 W2 Na7 Fe1 -86.0(4) . . . . ?
O22 W2 Na7 Fe1 65.6(4) . . . . ?
O32 W2 Na7 Fe1 -86.6(5) . . . . ?
O2 W2 Na7 Fe1 -16.3(3) . . . . ?
W9 O41 Na8 O15S -88.4(10) . . . . ?
W9 O41 Na8 O10S 8.1(11) . . . . ?
W9 O41 Na8 O2S -57(4) . . . . ?
W9 O41 Na8 O89 90.9(9) . . . . ?
W9 O41 Na8 W21 95.5(9) . . . . ?
W21 O89 Na8 O15S 171.9(14) . . . . ?
W21 O89 Na8 O41 170.5(6) . . . . ?
W21 O89 Na8 O10S -95.6(6) . . . . ?
W21 O89 Na8 O2S -16.5(9) . . . . ?
O89 W21 Na8 O15S -82(9) . . . . ?
O78 W21 Na8 O15S 151(9) . . . . ?
O90 W21 Na8 O15S -140(8) . . . . ?
O88 W21 Na8 O15S 48(8) . . . . ?
O96 W21 Na8 O15S -20(9) . . . . ?
O64 W21 Na8 O15S 87(9) . . . . ?
O89 W21 Na8 O41 -9.3(6) . . . . ?
O78 W21 Na8 O41 -136.3(6) . . . . ?
O90 W21 Na8 O41 -67.1(8) . . . . ?
O88 W21 Na8 O41 121.1(6) . . . . ?
O96 W21 Na8 O41 52.6(7) . . . . ?
O64 W21 Na8 O41 159.4(5) . . . . ?
O89 W21 Na8 O10S 82.0(7) . . . . ?
O78 W21 Na8 O10S -44.9(5) . . . . ?
O90 W21 Na8 O10S 24.3(8) . . . . ?
O88 W21 Na8 O10S -147.5(6) . . . . ?
O96 W21 Na8 O10S 144.0(5) . . . . ?
O64 W21 Na8 O10S -109.2(5) . . . . ?
O89 W21 Na8 O2S 165.2(8) . . . . ?
O78 W21 Na8 O2S 38.3(6) . . . . ?
O90 W21 Na8 O2S 107.4(7) . . . . ?
O88 W21 Na8 O2S -64.4(6) . . . . ?
O96 W21 Na8 O2S -132.9(6) . . . . ?
O64 W21 Na8 O2S -26.1(7) . . . . ?
O78 W21 Na8 O89 -126.9(7) . . . . ?
O90 W21 Na8 O89 -57.8(8) . . . . ?
O88 W21 Na8 O89 130.4(7) . . . . ?
O96 W21 Na8 O89 62.0(7) . . . . ?
O64 W21 Na8 O89 168.8(6) . . . . ?
W27 O107 Na9 O24S -15.1(16) . . . . ?
W27 O107 Na9 Na13 -178.9(15) . . . . ?
W27 O107 Na9 O55 -99.6(15) . . . . ?
W27 O107 Na9 O34S 73(3) . . . . ?
W13 O55 Na9 O24S 56.1(10) . . . . ?
Na13 O55 Na9 O24S -177.2(5) . . . . ?
W13 O55 Na9 O107 146.9(9) . . . . ?
Na13 O55 Na9 O107 -86.4(5) . . . . ?
W13 O55 Na9 Na13 -126.7(10) . . . . ?
W13 O55 Na9 O34S -31.0(11) . . . . ?
Na13 O55 Na9 O34S 95.7(6) . . . . ?
W12 O47 Na10 O4S 12.1(11) . . . . ?
W12 O47 Na10 O26S -95.1(7) . . . . ?
W12 O47 Na10 O42 174.8(12) . . . 1_455 ?
W12 O47 Na10 O24 148.0(7) . . . 1_455 ?
W5 O27 Na11 O14S 123.4(6) . . . . ?
W5 O27 Na11 O12S -29.1(10) . . . 1_444 ?
W5 O27 Na11 O102 -137.8(6) . . . 1_444 ?
W5 O27 Na11 W25 -164.6(5) . . . 1_444 ?
W5 O27 Na11 Na15 -51.4(5) . . . 1_444 ?
Fe3 O10 Na12 Na3 107.8(4) . . . 1_554 ?
Fe2 O10 Na12 Na3 -138.4(4) . . . 1_554 ?
Fe3 O10 Na12 O21S 1.6(9) . . . 1_544 ?
Fe2 O10 Na12 O21S 115.3(8) . . . 1_544 ?
Fe3 O10 Na12 Na14 -129.6(5) . . . 1_655 ?
Fe2 O10 Na12 Na14 -15.8(6) . . . 1_655 ?
Fe3 O10 Na12 O29 136.8(9) . . . 1_655 ?
Fe2 O10 Na12 O29 -109.4(10) . . . 1_655 ?
Fe3 O10 Na12 Na2 54.2(9) . . . 1_544 ?
Fe2 O10 Na12 Na2 168.0(7) . . . 1_544 ?
O24S Na9 Na13 O25S -79(2) . . . 1_455 ?
O107 Na9 Na13 O25S 11.8(6) . . . 1_455 ?
O55 Na9 Na13 O25S -89.2(5) . . . 1_455 ?
O34S Na9 Na13 O25S 175.1(6) . . . 1_455 ?
O24S Na9 Na13 O38S -163.2(19) . . . . ?
O107 Na9 Na13 O38S -72.2(5) . . . . ?
O55 Na9 Na13 O38S -173.2(5) . . . . ?
O34S Na9 Na13 O38S 91.1(6) . . . . ?
O24S Na9 Na13 O55 9.9(19) . . . . ?
O107 Na9 Na13 O55 101.0(5) . . . . ?
O34S Na9 Na13 O55 -95.7(6) . . . . ?
W13 O55 Na13 Na9 124.4(11) . . . . ?
W13 O55 Na13 O25S -132.4(9) . . . 1_455 ?
Na9 O55 Na13 O25S 103.1(5) . . . 1_455 ?
W13 O55 Na13 O38S 134.2(10) . . . . ?
Na9 O55 Na13 O38S 9.8(7) . . . . ?
O18S Na5 Na14 O30S -54.2(7) . . . . ?
O33S Na5 Na14 O30S 148.9(9) . . . . ?
O19 Na5 Na14 O30S 131.9(7) . . . . ?
O45 Na5 Na14 O30S 37.8(6) 1_565 . . . ?
O23S Na5 Na14 O30S -138.3(7) . . . . ?
O18S Na5 Na14 O23 -76.6(7) . . . 1_455 ?
O33S Na5 Na14 O23 126.6(7) . . . 1_455 ?
O30S Na5 Na14 O23 -22.4(6) . . . 1_455 ?
O19 Na5 Na14 O23 109.5(6) . . . 1_455 ?
O45 Na5 Na14 O23 15.4(6) 1_565 . . 1_455 ?
O23S Na5 Na14 O23 -160.7(5) . . . 1_455 ?
O18S Na5 Na14 Na12 35.9(6) . . . 1_455 ?
O33S Na5 Na14 Na12 -121.0(7) . . . 1_455 ?
O30S Na5 Na14 Na12 90.1(7) . . . 1_455 ?
O19 Na5 Na14 Na12 -138.0(5) . . . 1_455 ?
O45 Na5 Na14 Na12 127.9(5) 1_565 . . 1_455 ?
O23S Na5 Na14 Na12 -48.2(5) . . . 1_455 ?
O83 Na4 Na15 Na11 81.5(4) . . . 1_666 ?
O115 Na4 Na15 Na11 -92.4(5) 1_665 . . 1_666 ?
O12S Na4 Na15 Na11 -9.6(4) . . . 1_666 ?
O29S Na4 Na15 Na11 176.5(4) . . . 1_666 ?
O25S Na4 Na15 Na11 70(3) 1_565 . . 1_666 ?
Na1 Na4 Na15 Na11 149.3(4) 1_565 . . 1_666 ?
Na12 Na3 O3S Na2 -70.2(5) 1_556 . . 1_545 ?
O19S Na3 O3S Na2 85.2(5) . . . 1_545 ?
O29 Na3 O3S Na2 8.3(5) 1_656 . . 1_545 ?
O11S Na3 O3S Na2 -165.7(5) . . . 1_545 ?
O119 Na3 O3S Na2 -169.3(15) . . . 1_545 ?
W30 Na3 O3S Na2 171.9(4) . . . 1_545 ?
O83 Na4 O12S Na11 -64.5(7) . . . 1_666 ?
O115 Na4 O12S Na11 125.1(7) 1_665 . . 1_666 ?
O29S Na4 O12S Na11 169(2) . . . 1_666 ?
O25S Na4 O12S Na11 -150.5(6) 1_565 . . 1_666 ?
Na15 Na4 O12S Na11 17.8(7) . . . 1_666 ?
Na1 Na4 O12S Na11 -143.7(5) 1_565 . . 1_666 ?
O101 Na2 O21S Na6 66.5(12) . . . 1_566 ?
O6S Na2 O21S Na6 -65.2(5) . . . 1_566 ?
O3S Na2 O21S Na6 77.8(5) 1_565 . . 1_566 ?
O28 Na2 O21S Na6 -156.6(5) 1_666 . . 1_566 ?
O29 Na2 O21S Na6 159.2(5) 1_666 . . 1_566 ?
W6 Na2 O21S Na6 -174.8(4) 1_666 . . 1_566 ?
W24 Na2 O21S Na6 29.7(8) . . . 1_566 ?
Na3 Na2 O21S Na6 118.6(4) 1_565 . . 1_566 ?
Na12 Na2 O21S Na6 133.1(7) 1_566 . . 1_566 ?
O101 Na2 O21S Na12 -66.6(12) . . . 1_566 ?
O6S Na2 O21S Na12 161.7(5) . . . 1_566 ?
O3S Na2 O21S Na12 -55.2(5) 1_565 . . 1_566 ?
O28 Na2 O21S Na12 70.3(6) 1_666 . . 1_566 ?
O29 Na2 O21S Na12 26.2(5) 1_666 . . 1_566 ?
W6 Na2 O21S Na12 52.1(4) 1_666 . . 1_566 ?
W24 Na2 O21S Na12 -103.4(6) . . . 1_566 ?
Na3 Na2 O21S Na12 -14.5(4) 1_565 . . 1_566 ?
Na6 Na2 O21S Na12 -133.1(7) 1_566 . . 1_566 ?
O31S Na1 O25S Na4 -156.4(6) . . . 1_545 ?
O1S Na1 O25S Na4 -73.1(5) . . . 1_545 ?
O87 Na1 O25S Na4 -111(3) . . . 1_545 ?
O29S Na1 O25S Na4 15.9(4) 1_545 . . 1_545 ?
O97 Na1 O25S Na4 110.2(5) 1_655 . . 1_545 ?
O31S Na1 O25S Na13 -29.6(7) . . . 1_655 ?
O1S Na1 O25S Na13 53.6(6) . . . 1_655 ?
O87 Na1 O25S Na13 16(4) . . . 1_655 ?
O29S Na1 O25S Na13 142.7(6) 1_545 . . 1_655 ?
O97 Na1 O25S Na13 -123.1(6) 1_655 . . 1_655 ?
Na4 Na1 O25S Na13 126.8(7) 1_545 . . 1_655 ?
O83 Na4 O29S Na1 -69.1(5) . . . 1_565 ?
O115 Na4 O29S Na1 100.5(5) 1_665 . . 1_565 ?
O12S Na4 O29S Na1 57(2) . . . 1_565 ?
O25S Na4 O29S Na1 15.8(4) 1_565 . . 1_565 ?
Na15 Na4 O29S Na1 -152.7(4) . . . 1_565 ?
O18S Na5 O30S Na14 138.2(6) . . . . ?
O33S Na5 O30S Na14 -98.0(18) . . . . ?
O19 Na5 O30S Na14 -40.6(6) . . . . ?
O45 Na5 O30S Na14 -142.0(6) 1_565 . . . ?
O23S Na5 O30S Na14 45.9(7) . . . . ?
O23 Na14 O30S Na5 160.1(5) 1_455 . . . ?
Na12 Na14 O30S Na5 -96.5(6) 1_455 . . . ?
O20S Na7 O36S Na6 -80.3(4) . . . 1_565 ?
O37S Na7 O36S Na6 0.6(5) . . . 1_565 ?
O9 Na7 O36S Na6 98.3(5) . . . 1_565 ?
O14 Na7 O36S Na6 167.3(4) . . . 1_565 ?
O13 Na7 O36S Na6 -173(2) . . . 1_565 ?
Fe2 Na7 O36S Na6 132.8(3) . . . 1_565 ?
Fe1 Na7 O36S Na6 101.9(7) . . . 1_565 ?
W2 Na7 O36S Na6 -165.5(3) . . . 1_565 ?
O20S Na7 O37S Na6 80.8(4) . . . 1_565 ?
O36S Na7 O37S Na6 -0.6(5) . . . 1_565 ?
O9 Na7 O37S Na6 -115.3(4) . . . 1_565 ?
O14 Na7 O37S Na6 -123.9(17) . . . 1_565 ?
O13 Na7 O37S Na6 177.9(4) . . . 1_565 ?
Fe2 Na7 O37S Na6 -104.8(5) . . . 1_565 ?
Fe1 Na7 O37S Na6 -149.1(3) . . . 1_565 ?
W2 Na7 O37S Na6 130.7(11) . . . 1_565 ?
